data_1557030
loop_
_publ_author_name
'Schorpp, Marcel'
'Krossing, Ingo'

_publ_section_title
;
 Soft interactions with hard Lewis acids: generation of mono- and
 dicationic alkaline-earth metal arene-complexes by direct oxidation.
;
_journal_issue 8
_journal_name_full 'Chemical science'
_journal_page_first 2068
_journal_page_last 2076
_journal_paper_doi 10.1039/c9sc06254h
_journal_volume 11
_journal_year 2020
_chemical_formula_moiety '2(C16 Al F36 O4), C12 H18 Mg N6, C6 H4 F2'
_chemical_formula_sum 'C50 H22 Al2 F74 Mg N6 O8'
_chemical_formula_weight 2319.00
_space_group_crystal_system triclinic
_space_group_IT_number 1
_space_group_name_Hall 'P 1'
_space_group_name_H-M_alt 'P 1'
_atom_sites_solution_hydrogens geom
_atom_sites_solution_primary direct
_audit_creation_method 'FinalCif by Daniel Kratzert, Freiburg 2019'
_audit_update_record
;
2019-12-03 deposited with the CCDC.	2020-01-13 downloaded from the CCDC.
;
_cell_angle_alpha 73.7840(10)
_cell_angle_beta 74.370(2)
_cell_angle_gamma 66.8210(10)
_cell_formula_units_Z 3
_cell_length_a 14.3953(4)
_cell_length_b 18.2606(5)
_cell_length_c 25.8315(7)
_cell_measurement_reflns_used 9454
_cell_measurement_temperature 100(2)
_cell_measurement_theta_max 23.861
_cell_measurement_theta_min 2.307
_cell_volume 5895.1(3)
_computing_cell_refinement 'SAINT V8.38A'
_computing_data_collection 'Bruker BIS 2015.5.1.2/11-Jun-2015 P2 && APEX3_2018.1-0'
_computing_data_reduction 'SAINT V8.38A'
_computing_structure_refinement 'SHELXL-2018/3 (Sheldrick, 2018)'
_computing_structure_solution 'SHELXT 2014/5 (Sheldrick, 2014)'
_diffrn_ambient_temperature 100(2)
_diffrn_detector CCD
_diffrn_detector_area_resol_mean 8.3
_diffrn_detector_type 'Bruker APEXII'
_diffrn_measured_fraction_theta_full 1.000
_diffrn_measured_fraction_theta_max 0.999
_diffrn_measurement_device 'three-circle diffractometer'
_diffrn_measurement_device_type 'Bruker APEX2 QUAZAR'
_diffrn_measurement_method '\w and \f scans'
_diffrn_measurement_specimen_support 'MiTeGen micromount'
_diffrn_radiation_monochromator 'mirror optics'
_diffrn_radiation_probe x-ray
_diffrn_radiation_type MoK\a
_diffrn_radiation_wavelength 0.71073
_diffrn_reflns_av_R_equivalents 0.046
_diffrn_reflns_av_unetI/netI 0.0506
_diffrn_reflns_Laue_measured_fraction_full 1.000
_diffrn_reflns_Laue_measured_fraction_max 0.999
_diffrn_reflns_limit_h_max 17
_diffrn_reflns_limit_h_min -17
_diffrn_reflns_limit_k_max 22
_diffrn_reflns_limit_k_min -22
_diffrn_reflns_limit_l_max 32
_diffrn_reflns_limit_l_min -32
_diffrn_reflns_number 110248
_diffrn_reflns_point_group_measured_fraction_full 0.914
_diffrn_reflns_point_group_measured_fraction_max 0.904
_diffrn_reflns_theta_full 25.242
_diffrn_reflns_theta_max 26.349
_diffrn_reflns_theta_min 0.835
_diffrn_source 'microfocus sealed X-ray tube'
_diffrn_source_current 0.6
_diffrn_source_type 'Incoatec I\ms'
_diffrn_source_voltage 50.0
_exptl_absorpt_coefficient_mu 0.275
_exptl_absorpt_correction_T_max 0.7454
_exptl_absorpt_correction_T_min 0.6969
_exptl_absorpt_correction_type multi-scan
_exptl_absorpt_process_details
;
SADABS-2016/2 - Bruker AXS area detector scaling and absorption correction:
Krause, L., Herbst-Irmer, R., Sheldrick G.M. & Stalke D., J. Appl. Cryst. 48
(2015) 3-10
;
_exptl_crystal_colour colourless
_exptl_crystal_density_diffrn 1.960
_exptl_crystal_description needle
_exptl_crystal_F_000 3396
_exptl_crystal_size_max 0.250
_exptl_crystal_size_mid 0.180
_exptl_crystal_size_min 0.100
_refine_diff_density_max 0.956
_refine_diff_density_min -0.534
_refine_diff_density_rms 0.063
_refine_ls_abs_structure_details
;
 Refined as an inversion twin.
;
_refine_ls_abs_structure_Flack 0.51(17)
_refine_ls_extinction_method none
_refine_ls_goodness_of_fit_ref 1.040
_refine_ls_hydrogen_treatment constr
_refine_ls_matrix_type full
_refine_ls_number_parameters 5086
_refine_ls_number_reflns 43456
_refine_ls_number_restraints 160301
_refine_ls_restrained_S_all 0.857
_refine_ls_R_factor_all 0.0722
_refine_ls_R_factor_gt 0.0511
_refine_ls_shift/su_max 0.030
_refine_ls_shift/su_mean 0.000
_refine_ls_structure_factor_coef Fsqd
_refine_ls_weighting_details 'w=1/[\s^2^(Fo^2^)+(0.0655P)^2^+2.9710P] where P=(Fo^2^+2Fc^2^)/3'
_refine_ls_weighting_scheme calc
_refine_ls_wR_factor_gt 0.1185
_refine_ls_wR_factor_ref 0.1294
_reflns_Friedel_coverage 0.811
_reflns_Friedel_fraction_full 0.828
_reflns_Friedel_fraction_max 0.810
_reflns_number_gt 33383
_reflns_number_total 43456
_reflns_threshold_expression 'I > 2\s(I)'
_cod_data_source_file c9sc06254h2.cif
_cod_data_source_block P1_a
_cod_depositor_comments
;Adding full bibliography for 1557027--1557034.cif.

 Adding full bibliography for 1557027--1557034.cif.
;
_cod_database_code 1557030
_shelx_shelxl_version_number 2018/3
_shelx_space_group_comment
;
The symmetry employed for this shelxl refinement is uniquely defined
by the following loop, which should always be used as a source of
symmetry information in preference to the above space-group names.
They are only intended as comments.
;
_shelx_estimated_absorpt_t_min 0.934
_shelx_estimated_absorpt_t_max 0.973
_olex2_diffrn_ambient_temperature_device 'Oxford Cryostream 800'

loop_
_space_group_symop_operation_xyz
'x, y, z'

loop_
_atom_site_label
_atom_site_type_symbol
_atom_site_fract_x
_atom_site_fract_y
_atom_site_fract_z
_atom_site_U_iso_or_equiv
_atom_site_adp_type
_atom_site_occupancy
_atom_site_site_symmetry_order
_atom_site_calc_flag
_atom_site_refinement_flags_posn
_atom_site_refinement_flags_adp
_atom_site_refinement_flags_occupancy
_atom_site_disorder_assembly
_atom_site_disorder_group
Al01 Al 0.26289(13) 0.32665(10) 0.74561(7) 0.0198(4) Uani 1 1 d . . . . .
Al02 Al 0.59013(14) -0.03166(11) 0.39871(7) 0.0225(4) Uani 1 1 d . . . . .
Al03 Al 0.97191(13) -0.04456(10) 0.70773(7) 0.0198(4) Uani 1 1 d . . . . .
Al04 Al 0.96147(13) 0.63078(11) 0.06903(7) 0.0216(4) Uani 1 1 d . . . . .
Al05 Al 0.63790(13) 1.27624(10) 0.05182(7) 0.0191(4) Uani 1 1 d . . . . .
Al06 Al 1.31091(14) -0.38312(11) 0.38198(7) 0.0219(4) Uani 1 1 d . . . . .
O1_1 O 0.6792(3) 1.3413(2) -0.00375(16) 0.0255(9) Uani 1 1 d D U . . .
C1_1 C 0.6532(5) 1.4086(3) -0.0433(2) 0.0269(13) Uani 1 1 d D U . . .
C2_1 C 0.7543(5) 1.4183(4) -0.0789(3) 0.0400(16) Uani 1 1 d D U . . .
F1_1 F 0.7977(3) 1.3661(3) -0.11286(17) 0.0533(11) Uani 1 1 d D U . . .
F2_1 F 0.7396(4) 1.4931(3) -0.1101(2) 0.0618(14) Uani 1 1 d D U . . .
F3_1 F 0.8238(3) 1.4029(3) -0.04873(19) 0.0557(12) Uani 1 1 d D U . . .
C3_1 C 0.5900(6) 1.4841(4) -0.0171(3) 0.0472(18) Uani 1 1 d D U . . .
F4_1 F 0.5181(4) 1.4711(3) 0.0236(2) 0.0669(14) Uani 1 1 d D U . . .
F5_1 F 0.6520(4) 1.5057(3) 0.0024(2) 0.0682(15) Uani 1 1 d D U . . .
F6_1 F 0.5464(4) 1.5489(3) -0.0539(2) 0.0658(14) Uani 1 1 d D U . . .
C4_1 C 0.5909(5) 1.3993(4) -0.0797(3) 0.0367(15) Uani 1 1 d D U . . .
F7_1 F 0.4931(3) 1.4140(3) -0.05516(18) 0.0534(12) Uani 1 1 d D U . . .
F8_1 F 0.5920(3) 1.4508(3) -0.12812(16) 0.0497(11) Uani 1 1 d D U . . .
F9_1 F 0.6281(4) 1.3254(3) -0.08975(17) 0.0503(11) Uani 1 1 d D U . . .
O1_2 O 0.7427(8) 1.1873(7) 0.0622(5) 0.027(3) Uani 0.823(8) 1 d D U P A 1
C1_2 C 0.8231(6) 1.1319(5) 0.0375(3) 0.0258(17) Uani 0.823(8) 1 d D U P A 1
C2_2 C 0.8996(6) 1.1704(5) -0.0039(3) 0.0335(18) Uani 0.823(8) 1 d D U P A 1
F1_2 F 0.9095(11) 1.2266(5) 0.0163(6) 0.0512(19) Uani 0.823(8) 1 d D U P A 1
F2_2 F 0.9942(5) 1.1163(4) -0.0148(3) 0.0419(17) Uani 0.823(8) 1 d D U P A 1
F3_2 F 0.8683(5) 1.2056(4) -0.0515(2) 0.0466(16) Uani 0.823(8) 1 d D U P A 1
C3_2 C 0.7872(6) 1.0895(5) 0.0067(3) 0.0380(19) Uani 0.823(8) 1 d D U P A 1
F4_2 F 0.7430(5) 1.0382(4) 0.0418(3) 0.0571(19) Uani 0.823(8) 1 d D U P A 1
F5_2 F 0.7181(8) 1.1438(8) -0.0231(5) 0.053(2) Uani 0.823(8) 1 d D U P A 1
F6_2 F 0.8640(6) 1.0446(4) -0.0267(4) 0.0433(18) Uani 0.823(8) 1 d D U P A 1
C4_2 C 0.8804(7) 1.0676(5) 0.0829(3) 0.042(2) Uani 0.823(8) 1 d D U P A 1
F7_2 F 0.8139(11) 1.0468(8) 0.1254(3) 0.061(2) Uani 0.823(8) 1 d D U P A 1
F8_2 F 0.9460(6) 0.9998(5) 0.0653(4) 0.055(2) Uani 0.823(8) 1 d D U P A 1
F9_2 F 0.9351(6) 1.0967(5) 0.1005(3) 0.060(2) Uani 0.823(8) 1 d D U P A 1
O1_4 O 0.5944(14) 1.3143(11) 0.1112(6) 0.029(3) Uani 0.750(8) 1 d D U P A 1
C1_4 C 0.6255(7) 1.3223(6) 0.1538(5) 0.030(2) Uani 0.750(8) 1 d D U P A 1
C2_4 C 0.5306(7) 1.3799(6) 0.1858(4) 0.045(2) Uani 0.750(8) 1 d D U P A 1
F1_4 F 0.4668(5) 1.3403(6) 0.2158(3) 0.068(2) Uani 0.750(8) 1 d D U P A 1
F2_4 F 0.5580(17) 1.4081(11) 0.2206(5) 0.053(3) Uani 0.750(8) 1 d D U P A 1
F3_4 F 0.4800(8) 1.4442(8) 0.1526(7) 0.068(3) Uani 0.750(8) 1 d D U P A 1
C3_4 C 0.7118(8) 1.3596(6) 0.1342(4) 0.039(2) Uani 0.750(8) 1 d D U P A 1
F4_4 F 0.7826(10) 1.3245(7) 0.0940(4) 0.053(3) Uani 0.750(8) 1 d D U P A 1
F5_4 F 0.6767(7) 1.4379(4) 0.1140(3) 0.061(2) Uani 0.750(8) 1 d D U P A 1
F6_4 F 0.7625(15) 1.3474(10) 0.1741(7) 0.043(2) Uani 0.750(8) 1 d D U P A 1
C4_4 C 0.6643(8) 1.2392(6) 0.1925(3) 0.036(2) Uani 0.750(8) 1 d D U P A 1
F7_4 F 0.7619(5) 1.1976(4) 0.1730(2) 0.0520(18) Uani 0.750(8) 1 d D U P A 1
F8_4 F 0.6620(13) 1.2471(12) 0.2428(6) 0.052(3) Uani 0.750(8) 1 d D U P A 1
F9_4 F 0.6067(9) 1.1951(7) 0.1971(6) 0.058(3) Uani 0.750(8) 1 d D U P A 1
O1_5 O 0.9282(3) 0.5908(3) 0.13731(16) 0.0284(9) Uani 1 1 d D U . . .
C1_5 C 0.8803(5) 0.5410(4) 0.1736(2) 0.0298(13) Uani 1 1 d D U . . .
C2_5 C 0.9406(5) 0.4508(4) 0.1687(2) 0.0310(13) Uani 1 1 d D U . . .
F1_5 F 1.0414(3) 0.4352(3) 0.16008(18) 0.0456(10) Uani 1 1 d D U . . .
F2_5 F 0.9172(3) 0.3990(2) 0.21414(16) 0.0455(10) Uani 1 1 d D U . . .
F3_5 F 0.9217(3) 0.4328(2) 0.12727(15) 0.0389(9) Uani 1 1 d D U . . .
C3_5 C 0.7705(5) 0.5643(4) 0.1634(3) 0.0360(15) Uani 1 1 d D U . . .
F4_5 F 0.7105(3) 0.6350(3) 0.17849(19) 0.0525(12) Uani 1 1 d D U . . .
F5_5 F 0.7698(3) 0.5736(3) 0.11116(16) 0.0444(10) Uani 1 1 d D U . . .
F6_5 F 0.7260(3) 0.5094(2) 0.19171(18) 0.0461(10) Uani 1 1 d D U . . .
C4_5 C 0.8769(6) 0.5505(4) 0.2322(3) 0.0433(17) Uani 1 1 d D U . . .
F7_5 F 0.8489(4) 0.6289(3) 0.23336(16) 0.0560(12) Uani 1 1 d D U . . .
F8_5 F 0.8074(4) 0.5225(3) 0.26976(16) 0.0565(12) Uani 1 1 d D U . . .
F9_5 F 0.9675(4) 0.5124(3) 0.24723(17) 0.0544(12) Uani 1 1 d D U . . .
O1_6 O 1.0523(3) 0.6730(3) 0.06485(17) 0.0269(9) Uani 1 1 d D U . . .
C1_6 C 1.1340(5) 0.6674(4) 0.0844(2) 0.0318(14) Uani 1 1 d D U . . .
C2_6 C 1.1692(5) 0.7391(4) 0.0498(3) 0.0420(17) Uani 1 1 d D U . . .
F1_6 F 1.1057(4) 0.8096(3) 0.06349(19) 0.0522(11) Uani 1 1 d D U . . .
F2_6 F 1.2640(3) 0.7286(3) 0.0550(2) 0.0612(13) Uani 1 1 d D U . . .
F3_6 F 1.1732(3) 0.7457(3) -0.00371(17) 0.0492(11) Uani 1 1 d D U . . .
C3_6 C 1.2215(5) 0.5854(4) 0.0784(3) 0.0432(17) Uani 1 1 d D U . . .
F4_6 F 1.1851(3) 0.5248(2) 0.09494(19) 0.0472(10) Uani 1 1 d D U . . .
F5_6 F 1.2694(3) 0.5849(3) 0.0265(2) 0.0543(11) Uani 1 1 d D U . . .
F6_6 F 1.2932(4) 0.5705(3) 0.1078(2) 0.0657(14) Uani 1 1 d D U . . .
C4_6 C 1.1021(6) 0.6760(5) 0.1451(3) 0.0438(17) Uani 1 1 d D U . . .
F7_6 F 1.0987(4) 0.6055(3) 0.17828(17) 0.0565(12) Uani 1 1 d D U . . .
F8_6 F 1.1685(4) 0.6970(3) 0.1606(2) 0.0638(14) Uani 1 1 d D U . . .
F9_6 F 1.0093(4) 0.7308(3) 0.15486(18) 0.0541(11) Uani 1 1 d D U . . .
O1_7 O 0.2482(3) 0.2594(3) 0.80579(17) 0.0350(11) Uani 1 1 d D U . . .
C1_7 C 0.1837(5) 0.2292(4) 0.8465(2) 0.0308(13) Uani 1 1 d D U . . .
C2_7 C 0.2440(5) 0.1764(4) 0.8929(3) 0.0412(16) Uani 1 1 d D U . . .
F1_7 F 0.2549(4) 0.2217(3) 0.92167(18) 0.0590(13) Uani 1 1 d D U . . .
F2_7 F 0.1985(4) 0.1259(3) 0.92795(17) 0.0549(12) Uani 1 1 d D U . . .
F3_7 F 0.3375(3) 0.1312(3) 0.87274(18) 0.0561(12) Uani 1 1 d D U . . .
C3_7 C 0.1451(6) 0.1771(4) 0.8256(3) 0.0462(18) Uani 1 1 d D U . . .
F4_7 F 0.1170(4) 0.2145(3) 0.77734(17) 0.0530(12) Uani 1 1 d D U . . .
F5_7 F 0.2195(4) 0.1063(3) 0.8187(2) 0.0658(14) Uani 1 1 d D U . . .
F6_7 F 0.0651(4) 0.1608(3) 0.86019(19) 0.0636(14) Uani 1 1 d D U . . .
C4_7 C 0.0902(5) 0.2992(4) 0.8691(3) 0.0427(16) Uani 1 1 d D U . . .
F7_7 F 0.0180(3) 0.3291(3) 0.83774(18) 0.0524(11) Uani 1 1 d D U . . .
F8_7 F 0.0474(4) 0.2736(3) 0.92017(18) 0.0664(14) Uani 1 1 d D U . . .
F9_7 F 0.1188(4) 0.3590(3) 0.8698(2) 0.0598(13) Uani 1 1 d D U . . .
O1_8 O 0.2960(5) 0.2795(3) 0.6918(2) 0.0652(18) Uani 1 1 d D U . . .
C1_8 C 0.3639(5) 0.2288(4) 0.6584(2) 0.0388(15) Uani 1 1 d D U . . .
C2_8 C 0.3959(5) 0.2786(4) 0.6018(2) 0.0363(15) Uani 1 1 d D U . . .
F1_8 F 0.3170(3) 0.3159(3) 0.57556(16) 0.0448(10) Uani 1 1 d D U . . .
F2_8 F 0.4717(3) 0.2320(3) 0.56964(16) 0.0480(11) Uani 1 1 d D U . . .
F3_8 F 0.4247(4) 0.3355(3) 0.60762(18) 0.0604(13) Uani 1 1 d D U . . .
C3_8 C 0.4611(6) 0.1702(5) 0.6813(3) 0.0499(19) Uani 1 1 d D U . . .
F4_8 F 0.4384(5) 0.1430(3) 0.73518(18) 0.0684(14) Uani 1 1 d D U . . .
F5_8 F 0.5286(5) 0.2063(4) 0.6738(2) 0.0783(17) Uani 1 1 d D U . . .
F6_8 F 0.5079(3) 0.1042(3) 0.65750(19) 0.0545(11) Uani 1 1 d D U . . .
C4_8 C 0.3047(6) 0.1781(4) 0.6514(3) 0.0497(19) Uani 1 1 d D U . . .
F7_8 F 0.2977(4) 0.1209(3) 0.6961(2) 0.0613(13) Uani 1 1 d D U . . .
F8_8 F 0.3462(4) 0.1435(3) 0.6088(2) 0.0594(13) Uani 1 1 d D U . . .
F9_8 F 0.2075(4) 0.2239(3) 0.6442(2) 0.0703(15) Uani 1 1 d D U . . .
O1_9 O 0.3559(5) 0.3621(4) 0.7443(3) 0.0634(18) Uani 1 1 d D U . . .
C1_9 C 0.4130(5) 0.3809(4) 0.7685(3) 0.0356(15) Uani 1 1 d D U . . .
C2_9 C 0.5003(6) 0.3972(5) 0.7219(3) 0.058(2) Uani 1 1 d D U . . .
F1_9 F 0.5702(4) 0.3290(4) 0.7074(2) 0.0833(17) Uani 1 1 d D U . . .
F2_9 F 0.5512(4) 0.4336(4) 0.7346(3) 0.091(2) Uani 1 1 d D U . . .
F3_9 F 0.4637(4) 0.4442(3) 0.6768(2) 0.0666(14) Uani 1 1 d D U . . .
C3_9 C 0.3526(8) 0.4568(6) 0.7926(4) 0.075(3) Uani 1 1 d D U . . .
F4_9 F 0.2617(5) 0.4517(5) 0.8206(3) 0.117(3) Uani 1 1 d D U . . .
F5_9 F 0.3368(5) 0.5239(3) 0.7530(3) 0.0821(17) Uani 1 1 d D U . . .
F6_9 F 0.4019(7) 0.4647(4) 0.8263(3) 0.123(3) Uani 1 1 d D U . . .
C4_9 C 0.4601(6) 0.3086(5) 0.8126(3) 0.0466(18) Uani 1 1 d D U . . .
F7_9 F 0.3928(4) 0.3071(4) 0.85960(19) 0.0715(15) Uani 1 1 d D U . . .
F8_9 F 0.5449(3) 0.3117(3) 0.8227(2) 0.0600(13) Uani 1 1 d D U . . .
F9_9 F 0.4887(4) 0.2384(3) 0.7975(2) 0.0657(14) Uani 1 1 d D U . . .
O1_10 O 1.3552(4) -0.3218(3) 0.32571(18) 0.0398(12) Uani 1 1 d D U . . .
C1_10 C 1.4023(5) -0.3106(4) 0.2725(2) 0.0335(14) Uani 1 1 d D U . . .
C2_10 C 1.4420(5) -0.3880(4) 0.2483(3) 0.0377(15) Uani 1 1 d D U . . .
F1_10 F 1.3655(4) -0.4016(3) 0.23693(19) 0.0566(12) Uani 1 1 d D U . . .
F2_10 F 1.5117(3) -0.3851(3) 0.20281(16) 0.0486(11) Uani 1 1 d D U . . .
F3_10 F 1.4837(4) -0.4525(2) 0.28465(17) 0.0510(11) Uani 1 1 d D U . . .
C3_10 C 1.4921(6) -0.2824(5) 0.2682(3) 0.0521(19) Uani 1 1 d D U . . .
F4_10 F 1.4669(4) -0.2289(3) 0.2988(2) 0.0791(18) Uani 1 1 d D U . . .
F5_10 F 1.5723(4) -0.3458(3) 0.2849(2) 0.0649(13) Uani 1 1 d D U . . .
F6_10 F 1.5232(4) -0.2483(3) 0.2166(2) 0.0704(15) Uani 1 1 d D U . . .
C4_10 C 1.3235(7) -0.2428(5) 0.2384(3) 0.064(2) Uani 1 1 d D U . . .
F7_10 F 1.3096(5) -0.1703(3) 0.2467(2) 0.0853(19) Uani 1 1 d D U . . .
F8_10 F 1.3544(5) -0.2418(4) 0.18499(19) 0.093(2) Uani 1 1 d D U . . .
F9_10 F 1.2326(4) -0.2535(4) 0.2531(3) 0.0886(18) Uani 1 1 d D U . . .
O1_11 O 0.1473(7) 0.4060(4) 0.7411(3) 0.0305(19) Uani 0.834(8) 1 d D U P B 1
C1_11 C 0.0883(6) 0.4691(5) 0.7080(3) 0.0340(19) Uani 0.834(8) 1 d D U P B 1
C2_11 C 0.0441(6) 0.4376(5) 0.6729(4) 0.044(2) Uani 0.834(8) 1 d D U P B 1
F1_11 F 0.0164(7) 0.3752(4) 0.7027(4) 0.058(2) Uani 0.834(8) 1 d D U P B 1
F2_11 F -0.0377(6) 0.4953(4) 0.6534(3) 0.059(2) Uani 0.834(8) 1 d D U P B 1
F3_11 F 0.1146(6) 0.4125(4) 0.6300(3) 0.060(2) Uani 0.834(8) 1 d D U P B 1
C3_11 C 0.1516(7) 0.5206(5) 0.6697(4) 0.048(2) Uani 0.834(8) 1 d D U P B 1
F4_11 F 0.1665(6) 0.5657(5) 0.6972(4) 0.068(2) Uani 0.834(8) 1 d D U P B 1
F5_11 F 0.2433(6) 0.4745(10) 0.6476(5) 0.059(2) Uani 0.834(8) 1 d D U P B 1
F6_11 F 0.1057(13) 0.5720(5) 0.6287(4) 0.075(3) Uani 0.834(8) 1 d D U P B 1
C4_11 C -0.0021(6) 0.5199(5) 0.7453(3) 0.043(2) Uani 0.834(8) 1 d D U P B 1
F7_11 F 0.0294(6) 0.5310(5) 0.7857(3) 0.063(2) Uani 0.834(8) 1 d D U P B 1
F8_11 F -0.0508(5) 0.5941(4) 0.7185(3) 0.0624(18) Uani 0.834(8) 1 d D U P B 1
F9_11 F -0.0711(6) 0.4846(5) 0.7691(3) 0.056(2) Uani 0.834(8) 1 d D U P B 1
O1_13 O 1.0521(3) -0.1398(3) 0.73363(17) 0.0300(10) Uani 1 1 d D U . . .
C1_13 C 1.1185(5) -0.1843(4) 0.7684(2) 0.0296(13) Uani 1 1 d D U . . .
C2_13 C 1.0663(6) -0.1739(4) 0.8283(3) 0.0427(16) Uani 1 1 d D U . . .
F1_13 F 1.0646(4) -0.1053(3) 0.83748(18) 0.0566(12) Uani 1 1 d D U . . .
F2_13 F 1.1172(4) -0.2343(3) 0.86506(18) 0.0626(13) Uani 1 1 d D U . . .
F3_13 F 0.9713(3) -0.1734(3) 0.83859(18) 0.0570(12) Uani 1 1 d D U . . .
C3_13 C 1.1518(6) -0.2748(4) 0.7645(3) 0.0494(18) Uani 1 1 d D U . . .
F4_13 F 1.1707(5) -0.2815(3) 0.7132(2) 0.0747(16) Uani 1 1 d D U . . .
F5_13 F 1.0773(4) -0.3046(3) 0.7915(2) 0.0670(14) Uani 1 1 d D U . . .
F6_13 F 1.2355(4) -0.3202(3) 0.7858(2) 0.0709(15) Uani 1 1 d D U . . .
C4_13 C 1.2151(6) -0.1594(4) 0.7525(3) 0.0490(18) Uani 1 1 d D U . . .
F7_13 F 1.2747(4) -0.1844(4) 0.7076(2) 0.0743(15) Uani 1 1 d D U . . .
F8_13 F 1.2714(4) -0.1895(3) 0.7919(2) 0.0728(16) Uani 1 1 d D U . . .
F9_13 F 1.1879(4) -0.0786(3) 0.7424(2) 0.0572(12) Uani 1 1 d D U . . .
O1_14 O 0.8850(4) -0.0581(3) 0.68062(19) 0.0339(11) Uani 1 1 d D U . . .
C1_14 C 0.8234(5) -0.1000(4) 0.6844(3) 0.0401(16) Uani 1 1 d D U . . .
C2_14 C 0.8870(6) -0.1928(5) 0.6899(3) 0.0522(19) Uani 1 1 d D U . . .
F1_14 F 0.9044(4) -0.2269(3) 0.7401(2) 0.0620(13) Uani 1 1 d D U . . .
F2_14 F 0.8347(4) -0.2318(3) 0.6782(3) 0.0749(16) Uani 1 1 d D U . . .
F3_14 F 0.9752(4) -0.2057(3) 0.6555(2) 0.0632(13) Uani 1 1 d D U . . .
C3_14 C 0.7755(6) -0.0690(5) 0.6323(3) 0.053(2) Uani 1 1 d D U . . .
F4_14 F 0.7445(4) 0.0117(3) 0.6191(2) 0.0627(13) Uani 1 1 d D U . . .
F5_14 F 0.8446(4) -0.0975(4) 0.5899(2) 0.0706(15) Uani 1 1 d D U . . .
F6_14 F 0.6938(4) -0.0895(4) 0.6385(2) 0.0798(18) Uani 1 1 d D U . . .
C4_14 C 0.7364(6) -0.0871(5) 0.7351(3) 0.0498(19) Uani 1 1 d D U . . .
F7_14 F 0.6659(3) -0.0132(3) 0.7272(2) 0.0608(13) Uani 1 1 d D U . . .
F8_14 F 0.6883(4) -0.1418(3) 0.7485(2) 0.0667(14) Uani 1 1 d D U . . .
F9_14 F 0.7741(3) -0.0947(3) 0.77911(17) 0.0540(12) Uani 1 1 d D U . . .
O1_15 O 0.6867(8) -0.0979(7) 0.3628(4) 0.023(2) Uani 0.470(6) 1 d D U P C 1
C1_15 C 0.7318(14) -0.1141(9) 0.3116(6) 0.029(3) Uani 0.470(6) 1 d D U P C 1
C2_15 C 0.8405(15) -0.1717(11) 0.3217(8) 0.036(4) Uani 0.470(6) 1 d D U P C 1
F1_15 F 0.907(3) -0.133(2) 0.3081(15) 0.039(4) Uani 0.470(6) 1 d D U P C 1
F2_15 F 0.8780(10) -0.2338(7) 0.2955(5) 0.047(3) Uani 0.470(6) 1 d D U P C 1
F3_15 F 0.8291(16) -0.2029(11) 0.3754(5) 0.044(4) Uani 0.470(6) 1 d D U P C 1
C3_15 C 0.6801(17) -0.1628(11) 0.2955(7) 0.037(4) Uani 0.470(6) 1 d D U P C 1
F4_15 F 0.5786(17) -0.1289(19) 0.3061(15) 0.038(4) Uani 0.470(6) 1 d D U P C 1
F5_15 F 0.7039(9) -0.2387(6) 0.3243(5) 0.041(2) Uani 0.470(6) 1 d D U P C 1
F6_15 F 0.7077(11) -0.1652(8) 0.2423(5) 0.047(3) Uani 0.470(6) 1 d D U P C 1
C4_15 C 0.7282(10) -0.0362(8) 0.2678(5) 0.033(2) Uani 0.470(6) 1 d D U P C 1
F7_15 F 0.6362(7) -0.0002(6) 0.2528(4) 0.036(2) Uani 0.470(6) 1 d D U P C 1
F8_15 F 0.7994(7) -0.0504(7) 0.2228(4) 0.049(3) Uani 0.470(6) 1 d D U P C 1
F9_15 F 0.7428(7) 0.0177(5) 0.2876(4) 0.0447(14) Uani 0.470(6) 1 d D U P C 1
O1_16 O 1.2183(4) -0.3249(3) 0.4259(2) 0.0465(13) Uani 1 1 d D U . . .
C1_16 C 1.1650(5) -0.2519(4) 0.4387(3) 0.0399(15) Uani 1 1 d D U . . .
C2_16 C 1.2316(6) -0.1965(5) 0.4190(4) 0.057(2) Uani 1 1 d D U . . .
F1_16 F 1.3270(4) -0.2380(3) 0.4239(2) 0.0637(13) Uani 1 1 d D U . . .
F2_16 F 1.1966(4) -0.1369(4) 0.4476(3) 0.0832(18) Uani 1 1 d D U . . .
F3_16 F 1.2304(5) -0.1606(3) 0.3652(2) 0.0718(15) Uani 1 1 d D U . . .
C3_16 C 1.0701(6) -0.2118(5) 0.4113(4) 0.064(2) Uani 1 1 d D U . . .
F4_16 F 0.9977(4) -0.2472(3) 0.4407(3) 0.0776(16) Uani 1 1 d D U . . .
F5_16 F 1.0948(5) -0.2238(3) 0.3591(2) 0.0756(16) Uani 1 1 d D U . . .
F6_16 F 1.0284(4) -0.1323(3) 0.4082(3) 0.0856(19) Uani 1 1 d D U . . .
C4_16 C 1.1326(7) -0.2614(7) 0.5020(4) 0.081(3) Uani 1 1 d D U . . .
F7_16 F 1.0995(5) -0.3261(5) 0.5212(2) 0.102(2) Uani 1 1 d D U . . .
F8_16 F 1.0554(5) -0.1955(5) 0.5162(3) 0.116(3) Uani 1 1 d D U . . .
F9_16 F 1.2123(5) -0.2720(5) 0.5236(2) 0.111(3) Uani 1 1 d D U . . .
O1_17 O 0.4848(10) 0.0141(8) 0.3683(6) 0.027(3) Uani 0.614(8) 1 d D U P C 1
C1_17 C 0.4003(9) 0.0792(7) 0.3596(4) 0.031(3) Uani 0.614(8) 1 d D U P C 1
C2_17 C 0.3560(7) 0.0703(6) 0.3149(4) 0.034(2) Uani 0.614(8) 1 d D U P C 1
F1_17 F 0.4086(9) 0.0901(9) 0.2647(5) 0.075(4) Uani 0.614(8) 1 d D U P C 1
F2_17 F 0.2593(12) 0.1213(12) 0.3112(7) 0.056(4) Uani 0.614(8) 1 d D U P C 1
F3_17 F 0.3565(11) -0.0022(6) 0.3204(5) 0.066(3) Uani 0.614(8) 1 d D U P C 1
C3_17 C 0.3184(8) 0.0833(9) 0.4132(4) 0.058(3) Uani 0.614(8) 1 d D U P C 1
F4_17 F 0.3640(7) 0.0647(8) 0.4562(3) 0.069(3) Uani 0.614(8) 1 d D U P C 1
F5_17 F 0.2794(9) 0.0227(9) 0.4223(5) 0.084(4) Uani 0.614(8) 1 d D U P C 1
F6_17 F 0.2430(7) 0.1500(9) 0.4132(5) 0.097(4) Uani 0.614(8) 1 d D U P C 1
C4_17 C 0.4234(9) 0.1588(7) 0.3427(5) 0.055(3) Uani 0.614(8) 1 d D U P C 1
F7_17 F 0.4340(17) 0.1811(14) 0.3862(8) 0.085(4) Uani 0.614(8) 1 d D U P C 1
F8_17 F 0.3467(9) 0.2204(5) 0.3195(6) 0.095(4) Uani 0.614(8) 1 d D U P C 1
F9_17 F 0.5099(8) 0.1528(7) 0.3099(4) 0.077(3) Uani 0.614(8) 1 d D U P C 1
O1_19 O 1.0385(18) 0.0111(19) 0.6573(8) 0.022(4) Uani 0.579(8) 1 d D U P D 1
C1_19 C 1.0824(11) 0.0236(8) 0.6041(8) 0.031(3) Uani 0.579(8) 1 d D U P D 1
C2_19 C 1.1593(11) 0.0664(8) 0.5998(6) 0.048(3) Uani 0.579(8) 1 d D U P D 1
F1_19 F 1.1100(8) 0.1427(5) 0.6053(4) 0.066(3) Uani 0.579(8) 1 d D U P D 1
F2_19 F 1.226(2) 0.0668(18) 0.5529(8) 0.075(5) Uani 0.579(8) 1 d D U P D 1
F3_19 F 1.2144(11) 0.0290(8) 0.6403(6) 0.063(4) Uani 0.579(8) 1 d D U P D 1
C3_19 C 1.1401(10) -0.0569(8) 0.5828(6) 0.047(3) Uani 0.579(8) 1 d D U P D 1
F4_19 F 1.0845(9) -0.1046(8) 0.6003(6) 0.061(3) Uani 0.579(8) 1 d D U P D 1
F5_19 F 1.2282(7) -0.0959(6) 0.6023(4) 0.067(3) Uani 0.579(8) 1 d D U P D 1
F6_19 F 1.163(2) -0.043(2) 0.5284(7) 0.065(5) Uani 0.579(8) 1 d D U P D 1
C4_19 C 1.0023(10) 0.0807(9) 0.5677(6) 0.046(3) Uani 0.579(8) 1 d D U P D 1
F7_19 F 0.9517(7) 0.0402(7) 0.5580(3) 0.064(3) Uani 0.579(8) 1 d D U P D 1
F8_19 F 1.047(2) 0.114(2) 0.5197(7) 0.076(5) Uani 0.579(8) 1 d D U P D 1
F9_19 F 0.9340(8) 0.1395(6) 0.5934(5) 0.058(3) Uani 0.579(8) 1 d D U P D 1
O1_20 O 0.9165(3) 0.0083(3) 0.76029(17) 0.0291(10) Uani 1 1 d D U . . .
C1_20 C 0.8704(5) 0.0822(4) 0.7739(2) 0.0356(15) Uani 1 1 d D U . . .
C2_20 C 0.8454(7) 0.0692(5) 0.8375(3) 0.062(2) Uani 1 1 d D U . . .
F1_20 F 0.9301(4) 0.0494(4) 0.8578(2) 0.0782(17) Uani 1 1 d D U . . .
F2_20 F 0.7751(5) 0.1350(4) 0.8556(2) 0.091(2) Uani 1 1 d D U . . .
F3_20 F 0.8060(4) 0.0100(3) 0.85813(19) 0.0759(16) Uani 1 1 d D U . . .
C3_20 C 0.7715(6) 0.1299(4) 0.7506(3) 0.0478(18) Uani 1 1 d D U . . .
F4_20 F 0.7871(4) 0.1243(3) 0.69861(17) 0.0488(11) Uani 1 1 d D U . . .
F5_20 F 0.6963(3) 0.1002(3) 0.7792(2) 0.0643(13) Uani 1 1 d D U . . .
F6_20 F 0.7380(4) 0.2097(3) 0.7515(2) 0.0553(12) Uani 1 1 d D U . . .
C4_20 C 0.9449(6) 0.1323(5) 0.7533(3) 0.0497(18) Uani 1 1 d D U . . .
F7_20 F 0.9433(4) 0.1672(3) 0.70055(19) 0.0577(12) Uani 1 1 d D U . . .
F8_20 F 0.9165(4) 0.1919(3) 0.7815(2) 0.0722(16) Uani 1 1 d D U . . .
F9_20 F 1.0393(3) 0.0854(3) 0.7587(2) 0.0584(13) Uani 1 1 d D U . . .
O1_21 O 0.5981(8) -0.1198(7) 0.4457(4) 0.026(2) Uani 0.484(5) 1 d D U P C 1
C1_21 C 0.5524(11) -0.1611(8) 0.4894(6) 0.030(3) Uani 0.484(5) 1 d D U P C 1
C2_21 C 0.6222(11) -0.2521(8) 0.4999(6) 0.045(3) Uani 0.484(5) 1 d D U P C 1
F1_21 F 0.6179(9) -0.2898(6) 0.4639(4) 0.062(3) Uani 0.484(5) 1 d D U P C 1
F2_21 F 0.5954(10) -0.2908(7) 0.5501(4) 0.054(3) Uani 0.484(5) 1 d D U P C 1
F3_21 F 0.7178(8) -0.2560(7) 0.4948(4) 0.059(3) Uani 0.484(5) 1 d D U P C 1
C3_21 C 0.5255(13) -0.1262(9) 0.5406(6) 0.047(4) Uani 0.484(5) 1 d D U P C 1
F4_21 F 0.4870(8) -0.0457(6) 0.5301(4) 0.0598(18) Uani 0.484(5) 1 d D U P C 1
F5_21 F 0.6126(15) -0.1465(18) 0.5602(8) 0.065(5) Uani 0.484(5) 1 d D U P C 1
F6_21 F 0.4573(10) -0.1509(8) 0.5822(4) 0.065(3) Uani 0.484(5) 1 d D U P C 1
C4_21 C 0.4647(13) -0.1750(10) 0.4744(8) 0.042(4) Uani 0.484(5) 1 d D U P C 1
F7_21 F 0.3750(9) -0.1291(8) 0.4956(6) 0.057(3) Uani 0.484(5) 1 d D U P C 1
F8_21 F 0.4753(10) -0.2542(7) 0.4959(4) 0.055(3) Uani 0.484(5) 1 d D U P C 1
F9_21 F 0.476(3) -0.162(2) 0.4205(8) 0.062(4) Uani 0.484(5) 1 d D U P C 1
O1_22 O 0.6212(17) 0.0447(14) 0.4107(9) 0.030(3) Uani 0.626(7) 1 d D U P C 1
C1_22 C 0.6750(9) 0.0632(7) 0.4376(5) 0.038(3) Uani 0.626(7) 1 d D U P C 1
C2_22 C 0.7849(8) 0.0019(7) 0.4373(5) 0.051(3) Uani 0.626(7) 1 d D U P C 1
F1_22 F 0.8403(10) 0.0126(10) 0.3876(4) 0.087(4) Uani 0.626(7) 1 d D U P C 1
F2_22 F 0.8348(10) 0.0059(9) 0.4718(7) 0.054(4) Uani 0.626(7) 1 d D U P C 1
F3_22 F 0.7885(8) -0.0735(6) 0.4466(5) 0.062(3) Uani 0.626(7) 1 d D U P C 1
C3_22 C 0.6178(10) 0.0684(8) 0.4968(5) 0.060(3) Uani 0.626(7) 1 d D U P C 1
F4_22 F 0.5187(6) 0.0966(7) 0.5014(4) 0.078(3) Uani 0.626(7) 1 d D U P C 1
F5_22 F 0.6463(9) -0.0115(6) 0.5266(3) 0.076(3) Uani 0.626(7) 1 d D U P C 1
F6_22 F 0.6469(8) 0.1085(6) 0.5208(4) 0.073(3) Uani 0.626(7) 1 d D U P C 1
C4_22 C 0.6785(10) 0.1497(8) 0.4083(5) 0.069(4) Uani 0.626(7) 1 d D U P C 1
F7_22 F 0.5837(10) 0.2062(7) 0.4246(6) 0.091(3) Uani 0.626(7) 1 d D U P C 1
F8_22 F 0.7458(9) 0.1682(6) 0.4242(5) 0.093(4) Uani 0.626(7) 1 d D U P C 1
F9_22 F 0.6964(8) 0.1590(7) 0.3552(4) 0.083(3) Uani 0.626(7) 1 d D U P C 1
O1_23 O 1.4037(5) -0.4525(5) 0.4148(3) 0.089(2) Uani 1 1 d D U . . .
C1_23 C 1.4741(5) -0.4859(4) 0.4475(2) 0.0348(14) Uani 1 1 d D U . . .
C2_23 C 1.4250(8) -0.4690(5) 0.5054(3) 0.068(2) Uani 1 1 d D U . . .
F1_23 F 1.4159(8) -0.3945(4) 0.5072(2) 0.130(3) Uani 1 1 d D U . . .
F2_23 F 1.4800(6) -0.5196(4) 0.5425(2) 0.0886(19) Uani 1 1 d D U . . .
F3_23 F 1.3310(5) -0.4755(4) 0.5204(2) 0.097(2) Uani 1 1 d D U . . .
C3_23 C 1.5105(6) -0.5791(5) 0.4495(3) 0.0496(18) Uani 1 1 d D U . . .
F4_23 F 1.5265(5) -0.5933(4) 0.4007(2) 0.090(2) Uani 1 1 d D U . . .
F5_23 F 1.4428(4) -0.6115(3) 0.48203(19) 0.0707(15) Uani 1 1 d D U . . .
F6_23 F 1.5980(5) -0.6177(4) 0.4688(3) 0.101(2) Uani 1 1 d D U . . .
C4_23 C 1.5639(7) -0.4564(5) 0.4233(3) 0.058(2) Uani 1 1 d D U . . .
F7_23 F 1.6226(4) -0.4867(3) 0.3796(2) 0.0697(15) Uani 1 1 d D U . . .
F8_23 F 1.6238(6) -0.4749(5) 0.4586(3) 0.117(3) Uani 1 1 d D U . . .
F9_23 F 1.5263(6) -0.3744(3) 0.4081(2) 0.096(2) Uani 1 1 d D U . . .
C1_24 C 0.8363(11) 0.4837(10) 0.5456(7) 0.049(3) Uani 0.758(15) 1 d D U P E 1
C2_24 C 0.9124(10) 0.4162(11) 0.5661(8) 0.053(4) Uani 0.758(15) 1 d D U P E 1
C3_24 C 0.8887(11) 0.3532(11) 0.6037(9) 0.055(3) Uani 0.758(15) 1 d D U P E 1
H3_24 H 0.941747 0.305966 0.617050 0.066 Uiso 0.758(15) 1 calc R U P E 1
C4_24 C 0.7878(12) 0.3593(10) 0.6217(9) 0.057(4) Uani 0.758(15) 1 d D U P E 1
H4_24 H 0.770488 0.317216 0.648924 0.069 Uiso 0.758(15) 1 calc R U P E 1
C5_24 C 0.7108(12) 0.4267(12) 0.6004(10) 0.066(5) Uani 0.758(15) 1 d D U P E 1
H5_24 H 0.641082 0.429626 0.611287 0.080 Uiso 0.758(15) 1 calc R U P E 1
C6_24 C 0.7367(12) 0.4891(10) 0.5633(7) 0.062(4) Uani 0.758(15) 1 d D U P E 1
H6_24 H 0.684114 0.536640 0.549880 0.075 Uiso 0.758(15) 1 calc R U P E 1
F1_24 F 0.8618(15) 0.5454(9) 0.5099(6) 0.075(3) Uani 0.758(15) 1 d D U P E 1
F2_24 F 1.0094(6) 0.4155(6) 0.5494(3) 0.085(3) Uani 0.758(15) 1 d D U P E 1
O1_25 O 1.0046(3) 0.5529(3) 0.03398(16) 0.0265(9) Uani 1 1 d D U . . .
C1_25 C 1.0338(4) 0.5285(3) -0.0143(2) 0.0266(12) Uani 1 1 d D U . . .
C2_25 C 1.0487(5) 0.5973(4) -0.0633(2) 0.0332(14) Uani 1 1 d D U . . .
F1_25 F 0.9590(3) 0.6500(2) -0.07607(15) 0.0385(9) Uani 1 1 d D U . . .
F2_25 F 1.1071(3) 0.5700(2) -0.10847(15) 0.0442(10) Uani 1 1 d D U . . .
F3_25 F 1.0946(3) 0.6384(2) -0.04979(16) 0.0392(9) Uani 1 1 d D U . . .
C3_25 C 1.1374(5) 0.4562(4) -0.0135(2) 0.0285(13) Uani 1 1 d D U . . .
F4_25 F 1.1355(3) 0.4058(2) 0.03502(15) 0.0373(9) Uani 1 1 d D U . . .
F5_25 F 1.2142(3) 0.4836(2) -0.02043(17) 0.0411(9) Uani 1 1 d D U . . .
F6_25 F 1.1595(3) 0.4133(2) -0.05214(16) 0.0418(9) Uani 1 1 d D U . . .
C4_25 C 0.9509(5) 0.4995(4) -0.0227(3) 0.0323(14) Uani 1 1 d D U . . .
F7_25 F 0.9556(3) 0.4274(2) 0.00928(16) 0.0427(10) Uani 1 1 d D U . . .
F8_25 F 0.9638(3) 0.4928(2) -0.07448(15) 0.0395(9) Uani 1 1 d D U . . .
F9_25 F 0.8579(3) 0.5519(3) -0.00960(17) 0.0418(9) Uani 1 1 d D U . . .
C1_26 C 0.1568(6) 0.0769(6) 0.2283(4) 0.046(2) Uani 0.909(11) 1 d D U P F 1
C2_26 C 0.0921(7) 0.1550(6) 0.2154(4) 0.061(3) Uani 0.909(11) 1 d D U P F 1
C3_26 C -0.0123(8) 0.1734(7) 0.2271(5) 0.084(4) Uani 0.909(11) 1 d D U P F 1
H3_26 H -0.056810 0.227848 0.217997 0.101 Uiso 0.909(11) 1 calc R U P F 1
C4_26 C -0.0516(9) 0.1128(8) 0.2519(6) 0.080(4) Uani 0.909(11) 1 d D U P F 1
H4_26 H -0.123908 0.125240 0.259258 0.096 Uiso 0.909(11) 1 calc R U P F 1
C5_26 C 0.0092(9) 0.0366(7) 0.2661(6) 0.065(3) Uani 0.909(11) 1 d D U P F 1
H5_26 H -0.019630 -0.004527 0.284471 0.078 Uiso 0.909(11) 1 calc R U P F 1
C6_26 C 0.1156(9) 0.0173(6) 0.2540(4) 0.064(3) Uani 0.909(11) 1 d D U P F 1
H6_26 H 0.159453 -0.037270 0.263508 0.076 Uiso 0.909(11) 1 calc R U P F 1
F1_26 F 0.2567(4) 0.0600(6) 0.2160(3) 0.101(3) Uani 0.909(11) 1 d D U P F 1
F2_26 F 0.1336(8) 0.2124(6) 0.1903(4) 0.119(4) Uani 0.909(11) 1 d D U P F 1
C1_27 C 0.4100(9) -0.1634(6) 0.8820(4) 0.085(3) Uani 1 1 d D U . G 1
C2_27 C 0.5018(10) -0.1924(7) 0.8996(4) 0.097(4) Uani 1 1 d D U . G 1
C3_27 C 0.5644(13) -0.1430(10) 0.8827(6) 0.142(5) Uani 1 1 d D U . G 1
H3_27 H 0.627526 -0.160983 0.895188 0.170 Uiso 1 1 calc R U . G 1
C4_27 C 0.5342(12) -0.0723(10) 0.8496(6) 0.134(5) Uani 1 1 d D U . G 1
H4_27 H 0.576799 -0.039842 0.836328 0.160 Uiso 1 1 calc R U . G 1
C5_27 C 0.4389(12) -0.0457(9) 0.8343(5) 0.114(4) Uani 1 1 d D U . G 1
H5_27 H 0.416431 0.007448 0.812907 0.137 Uiso 1 1 calc R U . G 1
C6_27 C 0.3756(10) -0.0891(6) 0.8474(4) 0.091(3) Uani 1 1 d D U . G 1
H6_27 H 0.313138 -0.070410 0.834067 0.109 Uiso 1 1 calc R U . G 1
F1_27 F 0.3489(8) -0.2048(5) 0.8978(4) 0.145(4) Uani 1 1 d D U . G 1
F2_27 F 0.5396(11) -0.2617(6) 0.9311(4) 0.226(7) Uani 1 1 d D U . G 1
O1_28 O 0.862(3) 0.7057(12) 0.0379(17) 0.024(5) Uani 0.456(8) 1 d D U P H 2
C1_28 C 0.8002(12) 0.7841(11) 0.0266(6) 0.028(3) Uani 0.456(8) 1 d D U P H 2
C2_28 C 0.7327(9) 0.7892(7) -0.0132(5) 0.034(3) Uani 0.456(8) 1 d D U P H 2
F1_28 F 0.7871(9) 0.7894(8) -0.0643(4) 0.045(3) Uani 0.456(8) 1 d D U P H 2
F2_28 F 0.6510(7) 0.8571(6) -0.0156(5) 0.044(3) Uani 0.456(8) 1 d D U P H 2
F3_28 F 0.700(3) 0.7264(15) 0.0027(11) 0.051(4) Uani 0.456(8) 1 d D U P H 2
C3_28 C 0.7274(10) 0.8117(7) 0.0788(5) 0.038(3) Uani 0.456(8) 1 d D U P H 2
F4_28 F 0.7793(19) 0.7862(15) 0.1207(8) 0.046(4) Uani 0.456(8) 1 d D U P H 2
F5_28 F 0.653(2) 0.781(2) 0.0963(9) 0.052(4) Uani 0.456(8) 1 d D U P H 2
F6_28 F 0.6844(11) 0.8930(7) 0.0726(6) 0.048(3) Uani 0.456(8) 1 d D U P H 2
C4_28 C 0.8647(11) 0.8403(8) -0.0006(6) 0.029(3) Uani 0.456(8) 1 d D U P H 2
F7_28 F 0.9011(8) 0.8556(6) 0.0360(5) 0.041(2) Uani 0.456(8) 1 d D U P H 2
F8_28 F 0.812(3) 0.9114(12) -0.0282(14) 0.043(5) Uani 0.456(8) 1 d D U P H 2
F9_28 F 0.9458(17) 0.805(2) -0.0364(13) 0.041(4) Uani 0.456(8) 1 d D U P H 2
O1_29 O 0.860(2) 0.7070(11) 0.0434(15) 0.031(6) Uani 0.544(8) 1 d D U P H 1
C1_29 C 0.7988(10) 0.7860(9) 0.0374(5) 0.028(3) Uani 0.544(8) 1 d D U P H 1
C2_29 C 0.6882(8) 0.7890(7) 0.0401(5) 0.040(3) Uani 0.544(8) 1 d D U P H 1
F1_29 F 0.6461(18) 0.7681(17) 0.0918(8) 0.051(4) Uani 0.544(8) 1 d D U P H 1
F2_29 F 0.6281(7) 0.8636(6) 0.0195(5) 0.059(3) Uani 0.544(8) 1 d D U P H 1
F3_29 F 0.689(2) 0.7389(13) 0.0118(9) 0.054(4) Uani 0.544(8) 1 d D U P H 1
C3_29 C 0.8353(9) 0.8334(7) -0.0194(4) 0.035(3) Uani 0.544(8) 1 d D U P H 1
F4_29 F 0.9366(13) 0.8152(18) -0.0305(11) 0.038(3) Uani 0.544(8) 1 d D U P H 1
F5_29 F 0.8097(8) 0.8154(6) -0.0594(4) 0.044(2) Uani 0.544(8) 1 d D U P H 1
F6_29 F 0.791(2) 0.9137(10) -0.0227(12) 0.043(5) Uani 0.544(8) 1 d D U P H 1
C4_29 C 0.8006(9) 0.8254(7) 0.0828(5) 0.040(3) Uani 0.544(8) 1 d D U P H 1
F7_29 F 0.8823(6) 0.8476(5) 0.0721(4) 0.045(2) Uani 0.544(8) 1 d D U P H 1
F8_29 F 0.7169(9) 0.8913(7) 0.0893(5) 0.051(3) Uani 0.544(8) 1 d D U P H 1
F9_29 F 0.8021(16) 0.7730(12) 0.1312(6) 0.045(3) Uani 0.544(8) 1 d D U P H 1
O1_30 O 0.5369(3) 1.2603(3) 0.03849(16) 0.0255(9) Uani 1 1 d D U . . .
C1_30 C 0.4510(4) 1.2405(4) 0.0591(2) 0.0252(12) Uani 1 1 d D U . . .
C2_30 C 0.3705(5) 1.3000(4) 0.0965(3) 0.0337(14) Uani 1 1 d D U . . .
F1_30 F 0.3953(3) 1.2804(3) 0.14613(15) 0.0442(10) Uani 1 1 d D U . . .
F2_30 F 0.2760(3) 1.2968(3) 0.10437(17) 0.0464(10) Uani 1 1 d D U . . .
F3_30 F 0.3674(3) 1.3750(2) 0.07467(17) 0.0455(10) Uani 1 1 d D U . . .
C3_30 C 0.4048(5) 1.2465(4) 0.0100(3) 0.0346(15) Uani 1 1 d D U . . .
F4_30 F 0.4782(3) 1.2133(3) -0.03000(16) 0.0425(10) Uani 1 1 d D U . . .
F5_30 F 0.3582(3) 1.3230(2) -0.01190(15) 0.0386(9) Uani 1 1 d D U . . .
F6_30 F 0.3367(3) 1.2078(3) 0.02374(17) 0.0488(11) Uani 1 1 d D U . . .
C4_30 C 0.4774(5) 1.1525(4) 0.0929(3) 0.0379(15) Uani 1 1 d D U . . .
F7_30 F 0.5215(3) 1.0980(2) 0.05989(18) 0.0466(10) Uani 1 1 d D U . . .
F8_30 F 0.3946(3) 1.1369(3) 0.12416(18) 0.0503(11) Uani 1 1 d D U . . .
F9_30 F 0.5431(3) 1.1385(3) 0.12508(17) 0.0448(10) Uani 1 1 d D U . . .
O1_18 O 1.2607(6) -0.4339(5) 0.3578(2) 0.083(2) Uani 1 1 d D U . . .
C1_18 C 1.2078(6) -0.4832(4) 0.3653(3) 0.0491(18) Uani 1 1 d D U . . .
C2_18 C 1.1492(7) -0.4551(5) 0.3171(3) 0.062(2) Uani 1 1 d D U . . .
F1_18 F 1.2131(4) -0.4768(3) 0.2714(2) 0.0671(14) Uani 1 1 d D U . . .
F2_18 F 1.0756(4) -0.4868(4) 0.3269(2) 0.0781(16) Uani 1 1 d D U . . .
F3_18 F 1.1040(6) -0.3754(3) 0.3057(3) 0.103(2) Uani 1 1 d D U . . .
C3_18 C 1.1291(7) -0.4805(5) 0.4198(3) 0.057(2) Uani 1 1 d D U . . .
F4_18 F 1.1724(5) -0.4853(4) 0.46066(19) 0.0835(19) Uani 1 1 d D U . . .
F5_18 F 1.0497(5) -0.4110(3) 0.4172(3) 0.0822(17) Uani 1 1 d D U . . .
F6_18 F 1.0917(4) -0.5407(3) 0.4344(2) 0.0600(13) Uani 1 1 d D U . . .
C4_18 C 1.2802(6) -0.5718(5) 0.3651(3) 0.056(2) Uani 1 1 d D U . . .
F7_18 F 1.3131(4) -0.6050(4) 0.4127(2) 0.0874(19) Uani 1 1 d D U . . .
F8_18 F 1.2371(4) -0.6188(3) 0.3565(2) 0.0682(14) Uani 1 1 d D U . . .
F9_18 F 1.3637(4) -0.5748(4) 0.3257(2) 0.0757(15) Uani 1 1 d D U . . .
O1_31 O 1.036(3) 0.008(3) 0.6553(11) 0.032(7) Uani 0.421(8) 1 d D U P D 2
C1_31 C 1.0833(13) 0.0209(10) 0.6024(10) 0.029(4) Uani 0.421(8) 1 d D U P D 2
C2_31 C 1.1011(14) -0.0494(10) 0.5743(8) 0.046(4) Uani 0.421(8) 1 d D U P D 2
F1_31 F 1.0138(10) -0.0409(10) 0.5615(4) 0.067(4) Uani 0.421(8) 1 d D U P D 2
F2_31 F 1.171(3) -0.051(3) 0.5284(10) 0.062(6) Uani 0.421(8) 1 d D U P D 2
F3_31 F 1.1354(13) -0.1214(9) 0.6073(8) 0.058(4) Uani 0.421(8) 1 d D U P D 2
C3_31 C 1.1887(13) 0.0276(11) 0.6001(8) 0.052(4) Uani 0.421(8) 1 d D U P D 2
F4_31 F 1.1817(17) 0.0701(11) 0.6356(8) 0.069(5) Uani 0.421(8) 1 d D U P D 2
F5_31 F 1.2573(8) -0.0445(10) 0.6146(5) 0.073(4) Uani 0.421(8) 1 d D U P D 2
F6_31 F 1.226(3) 0.060(2) 0.5499(10) 0.068(5) Uani 0.421(8) 1 d D U P D 2
C4_31 C 1.0157(14) 0.1025(11) 0.5718(9) 0.059(5) Uani 0.421(8) 1 d D U P D 2
F7_31 F 1.0220(14) 0.1658(6) 0.5851(5) 0.082(5) Uani 0.421(8) 1 d D U P D 2
F8_31 F 1.042(3) 0.110(3) 0.5172(9) 0.066(5) Uani 0.421(8) 1 d D U P D 2
F9_31 F 0.9175(11) 0.1052(11) 0.5848(6) 0.074(4) Uani 0.421(8) 1 d D U P D 2
O1_32 O 0.610(3) 0.039(3) 0.4194(16) 0.039(7) Uani 0.374(7) 1 d D U P C 2
C1_32 C 0.6737(14) 0.0707(10) 0.4275(6) 0.045(4) Uani 0.374(7) 1 d D U P C 2
C2_32 C 0.7250(15) 0.0174(13) 0.4774(8) 0.078(5) Uani 0.374(7) 1 d D U P C 2
F1_32 F 0.7558(15) -0.0588(11) 0.4743(9) 0.080(5) Uani 0.374(7) 1 d D U P C 2
F2_32 F 0.8083(18) 0.0329(18) 0.4756(13) 0.067(6) Uani 0.374(7) 1 d D U P C 2
F3_32 F 0.6494(14) 0.0355(14) 0.5228(7) 0.086(4) Uani 0.374(7) 1 d D U P C 2
C3_32 C 0.6122(15) 0.1576(12) 0.4406(8) 0.081(5) Uani 0.374(7) 1 d D U P C 2
F4_32 F 0.6035(19) 0.2079(12) 0.3900(9) 0.103(6) Uani 0.374(7) 1 d D U P C 2
F5_32 F 0.5242(12) 0.1589(11) 0.4736(7) 0.081(5) Uani 0.374(7) 1 d D U P C 2
F6_32 F 0.6636(14) 0.1749(14) 0.4700(10) 0.129(8) Uani 0.374(7) 1 d D U P C 2
C4_32 C 0.7564(13) 0.0844(11) 0.3765(6) 0.058(4) Uani 0.374(7) 1 d D U P C 2
F7_32 F 0.7157(10) 0.1101(8) 0.3324(4) 0.050(3) Uani 0.374(7) 1 d D U P C 2
F8_32 F 0.7998(10) 0.1334(8) 0.3808(6) 0.062(4) Uani 0.374(7) 1 d D U P C 2
F9_32 F 0.8322(14) 0.0154(12) 0.3671(7) 0.069(5) Uani 0.374(7) 1 d D U P C 2
O1_33 O 0.4658(17) 0.0108(16) 0.3844(10) 0.036(6) Uani 0.386(8) 1 d D U P C 2
C1_33 C 0.3969(14) 0.0771(11) 0.3599(6) 0.038(4) Uani 0.386(8) 1 d D U P C 2
C2_33 C 0.3552(14) 0.1442(10) 0.3938(7) 0.064(5) Uani 0.386(8) 1 d D U P C 2
F1_33 F 0.420(3) 0.188(2) 0.3782(13) 0.083(6) Uani 0.386(8) 1 d D U P C 2
F2_33 F 0.2642(10) 0.1996(7) 0.3840(6) 0.063(4) Uani 0.386(8) 1 d D U P C 2
F3_33 F 0.3498(11) 0.1173(8) 0.4471(5) 0.048(3) Uani 0.386(8) 1 d D U P C 2
C3_33 C 0.3018(13) 0.0548(11) 0.3613(8) 0.068(5) Uani 0.386(8) 1 d D U P C 2
F4_33 F 0.3336(18) -0.0165(11) 0.3474(8) 0.070(5) Uani 0.386(8) 1 d D U P C 2
F5_33 F 0.2468(14) 0.0535(15) 0.4133(8) 0.100(6) Uani 0.386(8) 1 d D U P C 2
F6_33 F 0.246(2) 0.109(2) 0.3246(11) 0.065(7) Uani 0.386(8) 1 d D U P C 2
C4_33 C 0.4428(12) 0.1094(10) 0.3003(6) 0.059(4) Uani 0.386(8) 1 d D U P C 2
F7_33 F 0.4413(16) 0.0598(12) 0.2699(8) 0.077(5) Uani 0.386(8) 1 d D U P C 2
F8_33 F 0.3879(11) 0.1877(8) 0.2825(5) 0.076(5) Uani 0.386(8) 1 d D U P C 2
F9_33 F 0.5382(9) 0.1054(8) 0.2977(5) 0.052(3) Uani 0.386(8) 1 d D U P C 2
C1_34 C 0.850(3) 0.485(3) 0.554(2) 0.054(9) Uani 0.242(15) 1 d D U P E 2
C2_34 C 0.752(3) 0.482(2) 0.5681(19) 0.067(11) Uani 0.242(15) 1 d D U P E 2
C3_34 C 0.735(4) 0.412(3) 0.599(3) 0.052(8) Uani 0.242(15) 1 d D U P E 2
H3_34 H 0.667799 0.409858 0.609795 0.063 Uiso 0.242(15) 1 calc R U P E 2
C4_34 C 0.819(4) 0.345(3) 0.615(3) 0.054(10) Uani 0.242(15) 1 d D U P E 2
H4_34 H 0.808712 0.296081 0.634917 0.065 Uiso 0.242(15) 1 calc R U P E 2
C5_34 C 0.915(4) 0.350(3) 0.601(3) 0.055(3) Uani 0.242(15) 1 d D U P E 2
H5_34 H 0.971879 0.304046 0.612308 0.066 Uiso 0.242(15) 1 calc R U P E 2
C6_34 C 0.930(3) 0.420(3) 0.570(3) 0.055(9) Uani 0.242(15) 1 d D U P E 2
H6_34 H 0.997468 0.422804 0.560482 0.066 Uiso 0.242(15) 1 calc R U P E 2
F1_34 F 0.860(5) 0.554(3) 0.523(2) 0.085(10) Uani 0.242(15) 1 d D U P E 2
F2_34 F 0.678(3) 0.548(2) 0.5494(15) 0.125(12) Uani 0.242(15) 1 d D U P E 2
O1_35 O 0.5638(8) -0.0885(6) 0.4644(4) 0.028(2) Uani 0.516(5) 1 d D U P C 2
C1_35 C 0.5486(10) -0.1578(8) 0.4953(6) 0.033(3) Uani 0.516(5) 1 d D U P C 2
C2_35 C 0.6520(11) -0.2283(8) 0.4898(5) 0.045(3) Uani 0.516(5) 1 d D U P C 2
F1_35 F 0.6720(8) -0.2567(5) 0.4436(4) 0.061(3) Uani 0.516(5) 1 d D U P C 2
F2_35 F 0.6556(10) -0.2929(6) 0.5314(4) 0.059(3) Uani 0.516(5) 1 d D U P C 2
F3_35 F 0.7325(7) -0.2071(6) 0.4881(4) 0.057(2) Uani 0.516(5) 1 d D U P C 2
C3_35 C 0.5161(13) -0.1480(8) 0.5562(6) 0.047(3) Uani 0.516(5) 1 d D U P C 2
F4_35 F 0.4460(8) -0.0760(5) 0.5608(4) 0.0598(18) Uani 0.516(5) 1 d D U P C 2
F5_35 F 0.5960(14) -0.1552(15) 0.5769(7) 0.056(4) Uani 0.516(5) 1 d D U P C 2
F6_35 F 0.4750(9) -0.2034(7) 0.5867(4) 0.057(3) Uani 0.516(5) 1 d D U P C 2
C4_35 C 0.4528(13) -0.1596(11) 0.4807(8) 0.054(4) Uani 0.516(5) 1 d D U P C 2
F7_35 F 0.3751(9) -0.0874(9) 0.4838(6) 0.077(4) Uani 0.516(5) 1 d D U P C 2
F8_35 F 0.4131(10) -0.2160(9) 0.5123(5) 0.072(3) Uani 0.516(5) 1 d D U P C 2
F9_35 F 0.469(3) -0.167(2) 0.4290(7) 0.064(4) Uani 0.516(5) 1 d D U P C 2
O1_36 O 0.736(3) 1.188(3) 0.060(2) 0.020(9) Uani 0.177(8) 1 d D U P A 2
C1_36 C 0.820(2) 1.1289(16) 0.0406(10) 0.029(5) Uani 0.177(8) 1 d D U P A 2
C2_36 C 0.826(2) 1.0466(15) 0.0804(11) 0.039(6) Uani 0.177(8) 1 d D U P A 2
F1_36 F 0.810(5) 1.054(4) 0.1323(13) 0.049(6) Uani 0.177(8) 1 d D U P A 2
F2_36 F 0.916(2) 0.988(2) 0.070(2) 0.048(7) Uani 0.177(8) 1 d D U P A 2
F3_36 F 0.753(2) 1.0214(17) 0.0760(14) 0.058(6) Uani 0.177(8) 1 d D U P A 2
C3_36 C 0.813(2) 1.1263(17) -0.0175(10) 0.037(5) Uani 0.177(8) 1 d D U P A 2
F4_36 F 0.829(2) 1.1901(17) -0.0536(11) 0.054(6) Uani 0.177(8) 1 d D U P A 2
F5_36 F 0.718(3) 1.131(4) -0.019(2) 0.048(7) Uani 0.177(8) 1 d D U P A 2
F6_36 F 0.879(3) 1.059(2) -0.0349(18) 0.0433(18) Uani 0.177(8) 1 d D U P A 2
C4_36 C 0.9180(19) 1.1474(16) 0.0370(10) 0.036(5) Uani 0.177(8) 1 d D U P A 2
F7_36 F 0.906(5) 1.225(2) 0.014(2) 0.049(7) Uani 0.177(8) 1 d D U P A 2
F8_36 F 0.999(2) 1.101(2) 0.0080(12) 0.040(6) Uani 0.177(8) 1 d D U P A 2
F9_36 F 0.936(3) 1.135(2) 0.0872(11) 0.054(6) Uani 0.177(8) 1 d D U P A 2
O1_37 O 0.601(4) 1.316(3) 0.1098(17) 0.027(8) Uani 0.250(8) 1 d D U P A 2
C1_37 C 0.6249(16) 1.3271(12) 0.1538(11) 0.026(5) Uani 0.250(8) 1 d D U P A 2
C2_37 C 0.6062(18) 1.2614(13) 0.2044(9) 0.043(5) Uani 0.250(8) 1 d D U P A 2
F1_37 F 0.5064(16) 1.2792(16) 0.2256(8) 0.066(6) Uani 0.250(8) 1 d D U P A 2
F2_37 F 0.650(4) 1.257(4) 0.2453(16) 0.050(6) Uani 0.250(8) 1 d D U P A 2
F3_37 F 0.642(3) 1.1892(17) 0.1907(19) 0.052(6) Uani 0.250(8) 1 d D U P A 2
C3_37 C 0.7399(16) 1.3185(13) 0.1403(10) 0.038(5) Uani 0.250(8) 1 d D U P A 2
F4_37 F 0.764(3) 1.353(2) 0.0881(12) 0.053(6) Uani 0.250(8) 1 d D U P A 2
F5_37 F 0.8009(14) 1.2413(11) 0.1467(9) 0.057(5) Uani 0.250(8) 1 d D U P A 2
F6_37 F 0.764(4) 1.354(3) 0.171(2) 0.040(5) Uani 0.250(8) 1 d D U P A 2
C4_37 C 0.5563(17) 1.4131(12) 0.1642(9) 0.037(5) Uani 0.250(8) 1 d D U P A 2
F7_37 F 0.590(2) 1.4701(11) 0.1283(8) 0.062(6) Uani 0.250(8) 1 d D U P A 2
F8_37 F 0.556(5) 1.423(3) 0.2138(13) 0.045(6) Uani 0.250(8) 1 d D U P A 2
F9_37 F 0.460(2) 1.430(2) 0.160(2) 0.053(6) Uani 0.250(8) 1 d D U P A 2
O1_38 O 0.152(3) 0.3897(17) 0.7270(14) 0.021(7) Uani 0.166(8) 1 d D U P B 2
C1_38 C 0.095(2) 0.4637(17) 0.7025(11) 0.040(6) Uani 0.166(8) 1 d D U P B 2
C2_38 C 0.082(2) 0.5318(16) 0.7310(12) 0.055(7) Uani 0.166(8) 1 d D U P B 2
F1_38 F 0.064(3) 0.508(3) 0.7858(12) 0.062(7) Uani 0.166(8) 1 d D U P B 2
F2_38 F 0.000(3) 0.5985(19) 0.7191(17) 0.085(9) Uani 0.166(8) 1 d D U P B 2
F3_38 F 0.166(3) 0.551(3) 0.718(2) 0.077(7) Uani 0.166(8) 1 d D U P B 2
C3_38 C 0.148(3) 0.482(2) 0.6421(11) 0.058(7) Uani 0.166(8) 1 d D U P B 2
F4_38 F 0.137(3) 0.438(2) 0.6129(13) 0.067(7) Uani 0.166(8) 1 d D U P B 2
F5_38 F 0.248(3) 0.466(5) 0.639(3) 0.063(8) Uani 0.166(8) 1 d D U P B 2
F6_38 F 0.109(7) 0.560(2) 0.619(2) 0.074(9) Uani 0.166(8) 1 d D U P B 2
C4_38 C -0.013(2) 0.4630(18) 0.7039(12) 0.052(7) Uani 0.166(8) 1 d D U P B 2
F7_38 F -0.004(4) 0.394(2) 0.691(2) 0.062(7) Uani 0.166(8) 1 d D U P B 2
F8_38 F -0.062(3) 0.523(2) 0.6675(14) 0.058(7) Uani 0.166(8) 1 d D U P B 2
F9_38 F -0.070(3) 0.467(3) 0.7534(13) 0.055(7) Uani 0.166(8) 1 d D U P B 2
Mg1_40 Mg -0.39705(16) 0.65265(13) 0.73574(8) 0.0269(4) Uani 1 1 d . . . . .
N1_40 N -0.5139(4) 0.6397(4) 0.8071(2) 0.0347(13) Uani 1 1 d . . . . .
C1_40 C -0.5745(5) 0.6283(4) 0.8438(3) 0.0326(15) Uani 1 1 d . . . . .
N2_40 N -0.3166(4) 0.5248(4) 0.7490(2) 0.0330(13) Uani 1 1 d . . . . .
C2_40 C -0.6544(6) 0.6160(5) 0.8905(3) 0.050(2) Uani 1 1 d . . . . .
H2A_40 H -0.719951 0.634732 0.877925 0.076 Uiso 1 1 calc R U . . .
H2B_40 H -0.661051 0.647010 0.917531 0.076 Uiso 1 1 calc R U . . .
H2C_40 H -0.635940 0.558171 0.907221 0.076 Uiso 1 1 calc R U . . .
N3_40 N -0.3077(4) 0.6624(3) 0.7868(2) 0.0340(13) Uani 1 1 d . . . . .
C3_40 C -0.2593(5) 0.6636(4) 0.8142(3) 0.0340(15) Uani 1 1 d . . . . .
N4_40 N -0.4709(4) 0.7828(3) 0.7190(2) 0.0317(12) Uani 1 1 d . . . . .
C4_40 C -0.1954(7) 0.6624(5) 0.8509(3) 0.050(2) Uani 1 1 d . . . . .
H4A_40 H -0.125387 0.624775 0.841922 0.075 Uiso 1 1 calc R U . . .
H4B_40 H -0.224785 0.644600 0.889068 0.075 Uiso 1 1 calc R U . . .
H4C_40 H -0.193799 0.717099 0.846097 0.075 Uiso 1 1 calc R U . . .
N5_40 N -0.2822(4) 0.6646(3) 0.6635(2) 0.0331(13) Uani 1 1 d . . . . .
C5_40 C -0.2721(5) 0.4563(4) 0.7567(3) 0.0309(14) Uani 1 1 d . . . . .
N6_40 N -0.4920(4) 0.6447(3) 0.6870(2) 0.0341(13) Uani 1 1 d . . . . .
C7_40 C -0.5072(5) 0.8512(4) 0.7064(3) 0.0318(15) Uani 1 1 d . . . . .
C8_40 C -0.5539(6) 0.9387(4) 0.6897(3) 0.0430(18) Uani 1 1 d . . . . .
H8A_40 H -0.528797 0.955221 0.650632 0.064 Uiso 1 1 calc R U . . .
H8B_40 H -0.535452 0.966108 0.711037 0.064 Uiso 1 1 calc R U . . .
H8C_40 H -0.628723 0.953705 0.696320 0.064 Uiso 1 1 calc R U . . .
C9_40 C -0.2168(5) 0.6721(4) 0.6269(3) 0.0319(15) Uani 1 1 d . . . . .
C10_40 C -0.1354(6) 0.6826(5) 0.5823(3) 0.0467(19) Uani 1 1 d . . . . .
H10A_40 H -0.154290 0.739664 0.563554 0.056 Uiso 1 1 calc R U . . .
H10B_40 H -0.124302 0.648423 0.556333 0.056 Uiso 1 1 calc R U . . .
H10C_40 H -0.072181 0.666806 0.596450 0.056 Uiso 1 1 calc R U . . .
C11_40 C -0.5455(5) 0.6463(4) 0.6610(3) 0.0328(15) Uani 1 1 d . . . . .
C12_40 C -0.6158(7) 0.6499(5) 0.6285(3) 0.051(2) Uani 1 1 d . . . . .
H12A_40 H -0.647360 0.706279 0.610568 0.076 Uiso 1 1 calc R U . . .
H12B_40 H -0.669435 0.629375 0.652451 0.076 Uiso 1 1 calc R U . . .
H12C_40 H -0.578008 0.616441 0.600655 0.076 Uiso 1 1 calc R U . . .
C6_40 C -0.2162(6) 0.3695(4) 0.7655(3) 0.0402(17) Uani 1 1 d . . . . .
H6A_40 H -0.259312 0.341211 0.792631 0.060 Uiso 1 1 calc R U . . .
H6B_40 H -0.153314 0.357921 0.778826 0.060 Uiso 1 1 calc R U . . .
H6C_40 H -0.198275 0.350846 0.730821 0.060 Uiso 1 1 calc R U . . .
Mg1_41 Mg 0.94771(16) 0.31199(13) 0.40635(8) 0.0287(5) Uani 1 1 d . . . . .
C1_41 C 1.1186(5) 0.3356(4) 0.2939(3) 0.0315(14) Uani 1 1 d . . . . .
N2_41 N 0.8335(4) 0.3351(3) 0.3593(2) 0.0323(12) Uani 1 1 d . . . . .
C2_41 C 1.1956(6) 0.3453(5) 0.2457(3) 0.0450(18) Uani 1 1 d . . . . .
H2A_41 H 1.201912 0.310317 0.221305 0.067 Uiso 1 1 calc R U . . .
H2B_41 H 1.261854 0.329970 0.256694 0.067 Uiso 1 1 calc R U . . .
H2C_41 H 1.175147 0.402077 0.226402 0.067 Uiso 1 1 calc R U . . .
N3_41 N 0.8398(4) 0.2877(4) 0.4805(2) 0.0364(13) Uani 1 1 d . . . . .
C3_41 C 0.7736(5) 0.3492(4) 0.3347(2) 0.0294(14) Uani 1 1 d . . . . .
N4_41 N 1.0594(4) 0.2911(3) 0.4540(2) 0.0328(12) Uani 1 1 d . . . . .
C4_41 C 0.6967(6) 0.3678(5) 0.3012(3) 0.0436(18) Uani 1 1 d . . . . .
H4A_41 H 0.730934 0.363539 0.263281 0.065 Uiso 1 1 calc R U . . .
H4B_41 H 0.647990 0.423134 0.302183 0.065 Uiso 1 1 calc R U . . .
H4C_41 H 0.659760 0.329205 0.315717 0.065 Uiso 1 1 calc R U . . .
N5_41 N 0.8923(4) 0.4402(4) 0.4050(2) 0.0349(13) Uani 1 1 d . . . . .
C5_41 C 0.7833(5) 0.2679(5) 0.5152(3) 0.0365(16) Uani 1 1 d . . . . .
N6_41 N 0.9997(4) 0.1867(4) 0.4019(2) 0.0353(13) Uani 1 1 d . . . . .
C7_41 C 1.1216(6) 0.2814(4) 0.4774(3) 0.0363(16) Uani 1 1 d . . . . .
C8_41 C 1.2019(7) 0.2693(5) 0.5055(3) 0.051(2) Uani 1 1 d . . . . .
H8A_41 H 1.263429 0.224842 0.493857 0.076 Uiso 1 1 calc R U . . .
H8B_41 H 1.178892 0.255652 0.545142 0.076 Uiso 1 1 calc R U . . .
H8C_41 H 1.218148 0.319251 0.496619 0.076 Uiso 1 1 calc R U . . .
C9_41 C 0.8630(6) 0.5089(5) 0.3954(3) 0.0383(16) Uani 1 1 d . . . . .
C10_41 C 0.8279(7) 0.5969(5) 0.3823(4) 0.055(2) Uani 1 1 d . . . . .
H10A_41 H 0.813828 0.615893 0.344830 0.083 Uiso 1 1 calc R U . . .
H10B_41 H 0.881165 0.615607 0.385145 0.083 Uiso 1 1 calc R U . . .
H10C_41 H 0.764953 0.618785 0.408005 0.083 Uiso 1 1 calc R U . . .
C11_41 C 1.0242(5) 0.1196(5) 0.4019(3) 0.0346(15) Uani 1 1 d . . . . .
C12_41 C 1.0554(7) 0.0341(5) 0.4026(4) 0.054(2) Uani 1 1 d . . . . .
H12A_41 H 1.129683 0.012601 0.389596 0.065 Uiso 1 1 calc R U . . .
H12B_41 H 1.019388 0.026105 0.378510 0.065 Uiso 1 1 calc R U . . .
H12C_41 H 1.038297 0.005565 0.440043 0.065 Uiso 1 1 calc R U . . .
C6_41 C 0.7072(6) 0.2436(6) 0.5597(3) 0.053(2) Uani 1 1 d . . . . .
H6A_41 H 0.647367 0.291784 0.566996 0.080 Uiso 1 1 calc R U . . .
H6B_41 H 0.737394 0.216652 0.592798 0.080 Uiso 1 1 calc R U . . .
H6C_41 H 0.685680 0.206015 0.549017 0.080 Uiso 1 1 calc R U . . .
N1_41 N 1.0575(4) 0.3284(3) 0.3322(2) 0.0315(12) Uani 1 1 d . . . . .
Mg1_42 Mg 1.31359(16) 0.95332(13) 0.05420(8) 0.0255(4) Uani 1 1 d . . . . .
C1_42 C 1.1647(5) 1.1429(5) 0.0597(3) 0.0327(15) Uani 1 1 d . . . . .
N2_42 N 1.4221(4) 0.9979(3) -0.0089(2) 0.0304(12) Uani 1 1 d . . . . .
C2_42 C 1.0998(6) 1.2272(5) 0.0614(4) 0.050(2) Uani 1 1 d . . . . .
H2A_42 H 1.088464 1.256645 0.024346 0.075 Uiso 1 1 calc R U . . .
H2B_42 H 1.133596 1.252595 0.075726 0.075 Uiso 1 1 calc R U . . .
H2C_42 H 1.033584 1.228857 0.085320 0.075 Uiso 1 1 calc R U . . .
N3_42 N 1.4070(4) 0.8277(3) 0.0531(2) 0.0299(12) Uani 1 1 d . . . . .
C3_42 C 1.4839(5) 1.0209(4) -0.0371(3) 0.0312(14) Uani 1 1 d . . . . .
N4_42 N 1.1989(4) 0.9170(3) 0.1177(2) 0.0285(12) Uani 1 1 d . . . . .
C4_42 C 1.5639(6) 1.0508(5) -0.0731(3) 0.0429(18) Uani 1 1 d . . . . .
H4A_42 H 1.624279 1.004776 -0.083660 0.064 Uiso 1 1 calc R U . . .
H4B_42 H 1.583012 1.080599 -0.053914 0.064 Uiso 1 1 calc R U . . .
H4C_42 H 1.538262 1.087057 -0.106043 0.064 Uiso 1 1 calc R U . . .
N5_42 N 1.2319(4) 0.9506(3) -0.0039(2) 0.0290(12) Uani 1 1 d . . . . .
C5_42 C 1.4497(5) 0.7587(4) 0.0597(3) 0.0304(14) Uani 1 1 d . . . . .
N6_42 N 1.3940(4) 0.9500(3) 0.1145(2) 0.0281(12) Uani 1 1 d . . . . .
C6_42 C 1.5010(7) 0.6718(5) 0.0681(3) 0.0476(19) Uani 1 1 d . . . . .
H6A_42 H 1.456100 0.645116 0.095158 0.057 Uiso 1 1 calc R U . . .
H6B_42 H 1.564824 0.657512 0.081357 0.057 Uiso 1 1 calc R U . . .
H6C_42 H 1.517032 0.653888 0.033294 0.057 Uiso 1 1 calc R U . . .
C7_42 C 1.1296(5) 0.9046(4) 0.1472(3) 0.0281(14) Uani 1 1 d . . . . .
C8_42 C 1.0406(5) 0.8901(5) 0.1842(3) 0.0421(17) Uani 1 1 d . . . . .
H8A_42 H 1.000240 0.936853 0.201898 0.063 Uiso 1 1 calc R U . . .
H8B_42 H 1.063063 0.841306 0.212201 0.063 Uiso 1 1 calc R U . . .
H8C_42 H 0.998349 0.882246 0.163593 0.063 Uiso 1 1 calc R U . . .
C9_42 C 1.1799(5) 0.9490(4) -0.0287(3) 0.0314(14) Uani 1 1 d . . . . .
C10_42 C 1.1127(6) 0.9482(5) -0.0619(3) 0.0440(18) Uani 1 1 d . . . . .
H10A_42 H 1.098830 0.998036 -0.089959 0.066 Uiso 1 1 calc R U . . .
H10B_42 H 1.047901 0.945070 -0.038362 0.066 Uiso 1 1 calc R U . . .
H10C_42 H 1.146437 0.900962 -0.079598 0.066 Uiso 1 1 calc R U . . .
C11_42 C 1.4401(5) 0.9461(4) 0.1448(3) 0.0301(14) Uani 1 1 d . . . . .
C12_42 C 1.4984(6) 0.9411(4) 0.1849(3) 0.0395(17) Uani 1 1 d . . . . .
H12A_42 H 1.568793 0.903543 0.176877 0.059 Uiso 1 1 calc R U . . .
H12B_42 H 1.465619 0.921331 0.221823 0.059 Uiso 1 1 calc R U . . .
H12C_42 H 1.499679 0.995069 0.182948 0.059 Uiso 1 1 calc R U . . .
N1_42 N 1.2160(4) 1.0771(3) 0.0585(2) 0.0299(12) Uani 1 1 d . . . . .
O1_43 O 0.6853(8) -0.0620(6) 0.3423(4) 0.027(2) Uani 0.530(6) 1 d D U P C 2
C1_43 C 0.7330(12) -0.1123(8) 0.3055(5) 0.025(3) Uani 0.530(6) 1 d D U P C 2
C2_43 C 0.7494(9) -0.0595(7) 0.2472(5) 0.033(2) Uani 0.530(6) 1 d D U P C 2
F1_43 F 0.7854(6) -0.0039(5) 0.2484(3) 0.0447(14) Uani 0.530(6) 1 d D U P C 2
F2_43 F 0.8159(6) -0.1052(6) 0.2119(3) 0.0402(19) Uani 0.530(6) 1 d D U P C 2
F3_43 F 0.6613(7) -0.0213(6) 0.2293(4) 0.039(2) Uani 0.530(6) 1 d D U P C 2
C3_43 C 0.6656(14) -0.1615(9) 0.3055(6) 0.030(3) Uani 0.530(6) 1 d D U P C 2
F4_43 F 0.6704(8) -0.2219(6) 0.3492(4) 0.041(2) Uani 0.530(6) 1 d D U P C 2
F5_43 F 0.5672(13) -0.1144(16) 0.3082(13) 0.033(3) Uani 0.530(6) 1 d D U P C 2
F6_43 F 0.6933(10) -0.1938(7) 0.2610(4) 0.042(2) Uani 0.530(6) 1 d D U P C 2
C4_43 C 0.8425(13) -0.1666(10) 0.3146(7) 0.036(4) Uani 0.530(6) 1 d D U P C 2
F7_43 F 0.8511(13) -0.2226(9) 0.3598(5) 0.040(3) Uani 0.530(6) 1 d D U P C 2
F8_43 F 0.8929(10) -0.2064(8) 0.2725(4) 0.056(3) Uani 0.530(6) 1 d D U P C 2
F9_43 F 0.896(2) -0.1215(19) 0.3150(15) 0.045(5) Uani 0.530(6) 1 d D U P C 2
C1_44 C 0.133(4) 0.117(4) 0.224(3) 0.059(11) Uani 0.091(11) 1 d D U P F 2
C2_44 C 0.032(4) 0.167(3) 0.231(3) 0.067(12) Uani 0.091(11) 1 d D U P F 2
C3_44 C -0.043(4) 0.133(4) 0.254(4) 0.068(13) Uani 0.091(11) 1 d D U P F 2
H3_44 H -0.113148 0.167767 0.258399 0.081 Uiso 0.091(11) 1 calc R U P F 2
C4_44 C -0.019(5) 0.051(4) 0.270(5) 0.052(12) Uani 0.091(11) 1 d D U P F 2
H4_44 H -0.071483 0.028561 0.286235 0.062 Uiso 0.091(11) 1 calc R U P F 2
C5_44 C 0.082(6) 0.001(4) 0.262(4) 0.055(11) Uani 0.091(11) 1 d D U P F 2
H5_44 H 0.099045 -0.056531 0.272237 0.066 Uiso 0.091(11) 1 calc R U P F 2
C6_44 C 0.158(4) 0.034(3) 0.241(3) 0.041(10) Uani 0.091(11) 1 d D U P F 2
H6_44 H 0.228022 -0.000174 0.237171 0.049 Uiso 0.091(11) 1 calc R U P F 2
F1_44 F 0.206(5) 0.149(5) 0.201(4) 0.12(3) Uani 0.091(11) 1 d D U P F 2
F2_44 F 0.007(6) 0.246(3) 0.215(4) 0.19(5) Uani 0.091(11) 1 d D U P F 2

loop_
_atom_site_aniso_label
_atom_site_aniso_U_11
_atom_site_aniso_U_22
_atom_site_aniso_U_33
_atom_site_aniso_U_23
_atom_site_aniso_U_13
_atom_site_aniso_U_12
Al01 0.0182(9) 0.0183(9) 0.0223(8) -0.0025(7) -0.0046(7) -0.0063(8)
Al02 0.0201(9) 0.0234(10) 0.0227(9) -0.0013(7) -0.0056(7) -0.0073(8)
Al03 0.0192(9) 0.0184(9) 0.0215(8) -0.0006(7) -0.0052(7) -0.0074(8)
Al04 0.0214(9) 0.0202(9) 0.0239(9) -0.0028(7) -0.0069(7) -0.0073(8)
Al05 0.0198(9) 0.0196(9) 0.0196(8) -0.0014(7) -0.0067(6) -0.0080(8)
Al06 0.0220(9) 0.0190(9) 0.0238(9) -0.0025(7) -0.0037(7) -0.0074(8)
O1_1 0.030(2) 0.023(2) 0.024(2) 0.0030(16) -0.0105(17) -0.012(2)
C1_1 0.032(3) 0.019(3) 0.031(3) 0.005(2) -0.012(2) -0.013(3)
C2_1 0.038(4) 0.043(4) 0.041(4) 0.010(3) -0.015(3) -0.023(4)
F1_1 0.040(3) 0.072(3) 0.038(2) -0.001(2) -0.0007(18) -0.019(2)
F2_1 0.067(3) 0.055(3) 0.066(3) 0.032(2) -0.030(2) -0.042(3)
F3_1 0.050(3) 0.066(3) 0.062(3) 0.019(2) -0.029(2) -0.041(3)
C3_1 0.059(5) 0.023(3) 0.053(4) -0.002(3) -0.021(3) -0.003(4)
F4_1 0.061(3) 0.047(3) 0.055(3) -0.010(2) -0.001(2) 0.012(3)
F5_1 0.104(4) 0.036(3) 0.078(3) -0.015(2) -0.047(3) -0.016(3)
F6_1 0.085(4) 0.025(2) 0.076(3) 0.001(2) -0.040(3) 0.002(3)
C4_1 0.039(4) 0.035(4) 0.038(4) 0.008(3) -0.020(3) -0.016(3)
F7_1 0.034(2) 0.064(3) 0.058(3) 0.020(2) -0.0228(19) -0.025(2)
F8_1 0.056(3) 0.062(3) 0.035(2) 0.0173(19) -0.0244(19) -0.032(2)
F9_1 0.072(3) 0.044(2) 0.049(3) -0.0026(19) -0.033(2) -0.025(2)
O1_2 0.022(4) 0.026(4) 0.025(4) -0.002(3) -0.005(3) -0.001(4)
C1_2 0.024(4) 0.025(4) 0.026(4) -0.002(3) -0.005(3) -0.009(3)
C2_2 0.022(4) 0.035(5) 0.040(4) -0.006(3) 0.000(3) -0.011(4)
F1_2 0.042(4) 0.050(3) 0.069(4) -0.018(3) 0.006(3) -0.029(3)
F2_2 0.024(3) 0.038(3) 0.052(4) -0.008(3) 0.007(3) -0.007(2)
F3_2 0.041(4) 0.047(3) 0.030(3) 0.003(2) 0.009(2) -0.011(3)
C3_2 0.031(5) 0.041(5) 0.044(5) -0.022(4) 0.000(3) -0.010(4)
F4_2 0.049(3) 0.046(4) 0.084(5) -0.036(3) 0.022(3) -0.031(3)
F5_2 0.037(3) 0.067(6) 0.059(4) -0.031(4) -0.021(3) -0.001(3)
F6_2 0.031(3) 0.048(3) 0.053(4) -0.028(3) 0.003(2) -0.010(3)
C4_2 0.042(5) 0.038(5) 0.029(4) -0.001(3) -0.005(3) -0.002(4)
F7_2 0.065(4) 0.042(4) 0.041(4) 0.014(3) -0.002(3) -0.001(4)
F8_2 0.051(4) 0.031(3) 0.054(4) 0.002(3) -0.007(4) 0.007(3)
F9_2 0.051(4) 0.061(5) 0.062(4) -0.019(3) -0.036(3) 0.011(4)
O1_4 0.032(6) 0.033(6) 0.024(4) -0.009(4) -0.004(4) -0.012(5)
C1_4 0.031(5) 0.034(5) 0.026(5) -0.005(4) -0.004(4) -0.012(4)
C2_4 0.035(5) 0.065(7) 0.039(6) -0.032(4) -0.007(4) -0.005(5)
F1_4 0.042(4) 0.125(7) 0.053(4) -0.053(5) 0.007(3) -0.032(5)
F2_4 0.049(4) 0.063(8) 0.050(5) -0.033(5) -0.016(4) -0.004(5)
F3_4 0.060(6) 0.065(6) 0.079(7) -0.046(5) -0.042(6) 0.020(5)
C3_4 0.053(6) 0.050(6) 0.028(5) -0.004(4) -0.007(4) -0.036(5)
F4_4 0.045(6) 0.095(8) 0.033(4) -0.022(4) 0.003(3) -0.040(6)
F5_4 0.103(6) 0.054(4) 0.048(4) 0.007(3) -0.032(4) -0.049(5)
F6_4 0.050(4) 0.058(5) 0.036(4) -0.012(4) -0.012(3) -0.028(4)
C4_4 0.055(6) 0.039(5) 0.024(4) -0.001(4) -0.016(4) -0.026(5)
F7_4 0.055(4) 0.051(4) 0.045(4) -0.016(3) -0.030(3) 0.004(3)
F8_4 0.081(6) 0.060(6) 0.025(4) -0.003(3) -0.019(4) -0.030(5)
F9_4 0.093(8) 0.060(5) 0.044(5) 0.001(3) -0.017(6) -0.054(5)
O1_5 0.032(2) 0.031(2) 0.023(2) 0.0000(17) -0.0040(17) -0.016(2)
C1_5 0.031(3) 0.026(3) 0.030(3) -0.003(2) -0.003(2) -0.011(3)
C2_5 0.029(3) 0.025(3) 0.035(3) -0.004(3) -0.006(3) -0.005(3)
F1_5 0.030(2) 0.040(2) 0.062(3) -0.009(2) -0.0106(19) -0.005(2)
F2_5 0.056(3) 0.031(2) 0.042(2) 0.0074(17) -0.0102(19) -0.016(2)
F3_5 0.048(2) 0.035(2) 0.040(2) -0.0091(17) -0.0034(17) -0.022(2)
C3_5 0.030(4) 0.030(4) 0.044(4) 0.002(3) -0.002(3) -0.016(3)
F4_5 0.034(2) 0.033(2) 0.071(3) -0.007(2) 0.011(2) -0.007(2)
F5_5 0.036(2) 0.052(3) 0.047(2) 0.0053(19) -0.0157(18) -0.023(2)
F6_5 0.038(2) 0.037(2) 0.057(3) 0.0027(19) 0.0005(19) -0.020(2)
C4_5 0.067(5) 0.041(4) 0.027(3) 0.000(3) -0.009(3) -0.029(4)
F7_5 0.095(4) 0.045(3) 0.033(2) -0.0123(19) 0.002(2) -0.035(3)
F8_5 0.078(3) 0.058(3) 0.029(2) -0.0016(19) 0.007(2) -0.035(3)
F9_5 0.079(3) 0.059(3) 0.036(2) -0.001(2) -0.027(2) -0.030(3)
O1_6 0.025(2) 0.026(2) 0.035(2) -0.0025(18) -0.0117(17) -0.013(2)
C1_6 0.027(3) 0.034(3) 0.042(3) -0.007(3) -0.009(3) -0.017(3)
C2_6 0.042(4) 0.040(4) 0.055(4) -0.003(3) -0.017(3) -0.025(4)
F1_6 0.060(3) 0.039(2) 0.072(3) -0.009(2) -0.020(2) -0.029(2)
F2_6 0.041(3) 0.063(3) 0.097(4) -0.005(3) -0.026(2) -0.035(3)
F3_6 0.044(3) 0.056(3) 0.054(3) -0.001(2) -0.006(2) -0.032(2)
C3_6 0.034(4) 0.035(4) 0.065(4) -0.006(3) -0.022(3) -0.010(3)
F4_6 0.038(2) 0.030(2) 0.071(3) -0.007(2) -0.021(2) -0.004(2)
F5_6 0.032(2) 0.056(3) 0.072(3) -0.026(2) 0.000(2) -0.008(2)
F6_6 0.042(3) 0.063(3) 0.095(4) -0.003(3) -0.042(3) -0.010(3)
C4_6 0.053(5) 0.046(4) 0.043(4) -0.009(3) -0.023(3) -0.019(4)
F7_6 0.083(4) 0.059(3) 0.040(2) 0.003(2) -0.027(2) -0.036(3)
F8_6 0.079(4) 0.075(3) 0.067(3) -0.015(3) -0.036(3) -0.040(3)
F9_6 0.059(3) 0.061(3) 0.051(3) -0.025(2) -0.008(2) -0.021(3)
O1_7 0.023(2) 0.035(3) 0.030(2) 0.0091(19) -0.0010(18) -0.005(2)
C1_7 0.031(3) 0.035(4) 0.023(3) 0.005(2) -0.004(2) -0.016(3)
C2_7 0.042(4) 0.046(4) 0.032(3) 0.011(3) -0.012(3) -0.020(4)
F1_7 0.075(3) 0.072(3) 0.046(3) 0.000(2) -0.029(2) -0.038(3)
F2_7 0.065(3) 0.060(3) 0.042(2) 0.021(2) -0.017(2) -0.039(3)
F3_7 0.041(3) 0.051(3) 0.052(3) 0.016(2) -0.016(2) -0.003(2)
C3_7 0.063(5) 0.042(4) 0.040(4) 0.003(3) -0.017(3) -0.028(4)
F4_7 0.077(3) 0.057(3) 0.040(2) -0.001(2) -0.026(2) -0.035(3)
F5_7 0.098(4) 0.036(3) 0.065(3) -0.010(2) -0.027(3) -0.017(3)
F6_7 0.077(3) 0.077(3) 0.055(3) 0.016(2) -0.022(2) -0.059(3)
C4_7 0.041(4) 0.047(4) 0.032(3) -0.012(3) 0.002(3) -0.010(4)
F7_7 0.026(2) 0.062(3) 0.053(3) -0.002(2) 0.0005(18) -0.009(2)
F8_7 0.060(3) 0.077(4) 0.039(2) -0.006(2) 0.010(2) -0.016(3)
F9_7 0.078(4) 0.042(3) 0.066(3) -0.024(2) -0.014(3) -0.018(3)
O1_8 0.106(5) 0.032(3) 0.035(3) -0.011(2) 0.001(3) -0.007(3)
C1_8 0.056(4) 0.029(3) 0.023(3) -0.009(2) 0.004(3) -0.012(3)
C2_8 0.047(4) 0.041(4) 0.029(3) -0.013(3) -0.001(3) -0.023(3)
F1_8 0.045(2) 0.054(3) 0.034(2) -0.0003(18) -0.0052(18) -0.023(2)
F2_8 0.044(2) 0.059(3) 0.036(2) -0.013(2) 0.0091(18) -0.020(2)
F3_8 0.100(4) 0.056(3) 0.051(3) 0.006(2) -0.028(3) -0.055(3)
C3_8 0.071(5) 0.045(4) 0.043(4) -0.006(3) -0.021(4) -0.026(4)
F4_8 0.103(4) 0.059(3) 0.042(3) 0.007(2) -0.026(3) -0.031(3)
F5_8 0.097(4) 0.086(4) 0.080(4) 0.014(3) -0.050(3) -0.059(4)
F6_8 0.043(3) 0.045(3) 0.066(3) -0.015(2) -0.007(2) -0.004(2)
C4_8 0.034(4) 0.037(4) 0.057(5) 0.008(3) 0.005(3) -0.011(4)
F7_8 0.052(3) 0.039(3) 0.072(3) 0.010(2) 0.004(2) -0.017(2)
F8_8 0.072(3) 0.059(3) 0.066(3) -0.017(2) -0.012(2) -0.039(3)
F9_8 0.040(3) 0.065(3) 0.086(4) 0.008(3) 0.000(2) -0.020(3)
O1_9 0.073(4) 0.058(4) 0.083(4) 0.032(3) -0.055(3) -0.052(3)
C1_9 0.034(4) 0.036(4) 0.049(4) 0.000(3) -0.021(3) -0.021(3)
C2_9 0.052(5) 0.050(5) 0.061(5) 0.006(4) -0.019(4) -0.014(4)
F1_9 0.067(4) 0.068(4) 0.074(4) -0.002(3) -0.008(3) 0.008(3)
F2_9 0.067(4) 0.096(4) 0.127(5) 0.024(4) -0.040(3) -0.062(4)
F3_9 0.066(3) 0.056(3) 0.064(3) 0.013(2) -0.020(2) -0.018(3)
C3_9 0.075(7) 0.067(6) 0.075(6) -0.029(5) -0.013(5) -0.007(5)
F4_9 0.071(4) 0.128(6) 0.083(4) -0.020(4) 0.013(3) 0.020(4)
F5_9 0.093(4) 0.040(3) 0.104(4) -0.016(3) -0.036(4) 0.000(3)
F6_9 0.196(8) 0.081(5) 0.112(5) -0.054(4) -0.069(5) -0.016(5)
C4_9 0.045(4) 0.051(4) 0.052(4) -0.001(3) -0.025(3) -0.022(4)
F7_9 0.060(3) 0.100(4) 0.047(3) 0.015(3) -0.019(2) -0.034(3)
F8_9 0.048(3) 0.072(3) 0.073(3) -0.006(3) -0.038(2) -0.022(3)
F9_9 0.097(4) 0.038(3) 0.072(3) 0.009(2) -0.052(3) -0.024(3)
O1_10 0.056(3) 0.033(3) 0.027(2) -0.0039(19) 0.008(2) -0.024(3)
C1_10 0.034(4) 0.028(3) 0.025(3) 0.001(2) 0.001(2) -0.005(3)
C2_10 0.035(4) 0.041(4) 0.030(3) -0.006(3) 0.000(3) -0.011(3)
F1_10 0.053(3) 0.073(3) 0.055(3) -0.026(2) -0.005(2) -0.028(3)
F2_10 0.045(3) 0.058(3) 0.034(2) -0.0139(19) 0.0055(18) -0.014(2)
F3_10 0.071(3) 0.026(2) 0.046(2) -0.0053(18) -0.012(2) -0.006(2)
C3_10 0.047(4) 0.044(5) 0.063(5) -0.021(4) 0.011(4) -0.019(4)
F4_10 0.085(4) 0.078(4) 0.097(4) -0.054(3) 0.026(3) -0.055(3)
F5_10 0.043(3) 0.077(4) 0.081(4) -0.030(3) -0.018(2) -0.013(3)
F6_10 0.071(3) 0.043(3) 0.077(3) -0.009(2) 0.033(3) -0.031(3)
C4_10 0.056(5) 0.054(5) 0.049(4) -0.001(4) -0.009(4) 0.007(5)
F7_10 0.095(4) 0.032(3) 0.072(4) 0.001(2) 0.007(3) 0.016(3)
F8_10 0.102(5) 0.076(4) 0.037(3) 0.005(2) -0.022(3) 0.030(4)
F9_10 0.041(3) 0.109(5) 0.096(4) -0.031(4) -0.023(3) 0.009(3)
O1_11 0.024(3) 0.025(3) 0.032(4) -0.001(3) -0.005(3) -0.001(3)
C1_11 0.029(4) 0.027(4) 0.045(5) -0.004(3) -0.014(3) -0.006(4)
C2_11 0.032(5) 0.038(5) 0.060(5) -0.011(4) -0.018(4) -0.002(4)
F1_11 0.052(5) 0.046(4) 0.089(5) -0.012(4) -0.027(3) -0.021(4)
F2_11 0.038(4) 0.058(5) 0.079(4) -0.018(3) -0.037(3) 0.005(3)
F3_11 0.058(4) 0.059(5) 0.053(4) -0.020(4) -0.022(3) 0.003(3)
C3_11 0.044(5) 0.032(5) 0.059(6) 0.015(4) -0.023(4) -0.011(4)
F4_11 0.069(4) 0.047(4) 0.105(7) -0.006(4) -0.024(4) -0.037(3)
F5_11 0.043(3) 0.063(5) 0.054(5) 0.017(4) -0.008(3) -0.021(3)
F6_11 0.075(5) 0.059(4) 0.069(5) 0.035(4) -0.030(5) -0.022(4)
C4_11 0.033(5) 0.038(5) 0.054(5) -0.007(4) -0.020(4) -0.002(4)
F7_11 0.056(6) 0.059(5) 0.068(4) -0.030(3) -0.018(3) 0.003(4)
F8_11 0.054(4) 0.032(3) 0.084(4) -0.013(3) -0.028(4) 0.013(3)
F9_11 0.026(3) 0.056(5) 0.067(5) -0.008(3) -0.003(3) -0.002(3)
O1_13 0.034(3) 0.023(2) 0.031(2) 0.0024(18) -0.0133(19) -0.007(2)
C1_13 0.027(3) 0.021(3) 0.036(3) 0.002(2) -0.015(3) -0.002(3)
C2_13 0.041(4) 0.040(4) 0.038(4) -0.001(3) -0.016(3) -0.004(4)
F1_13 0.077(3) 0.044(3) 0.048(3) -0.009(2) -0.034(2) -0.005(3)
F2_13 0.077(4) 0.055(3) 0.042(3) 0.015(2) -0.033(2) -0.011(3)
F3_13 0.043(3) 0.072(3) 0.042(2) 0.001(2) -0.0031(19) -0.016(3)
C3_13 0.057(5) 0.031(4) 0.056(4) -0.003(3) -0.022(4) -0.007(4)
F4_13 0.095(4) 0.042(3) 0.074(3) -0.026(2) -0.021(3) 0.004(3)
F5_13 0.087(4) 0.034(3) 0.089(4) 0.015(2) -0.044(3) -0.029(3)
F6_13 0.067(4) 0.033(3) 0.097(4) -0.007(3) -0.039(3) 0.011(3)
C4_13 0.037(4) 0.041(4) 0.064(5) 0.008(4) -0.022(3) -0.012(4)
F7_13 0.036(3) 0.081(4) 0.081(4) -0.007(3) 0.004(2) -0.009(3)
F8_13 0.045(3) 0.070(3) 0.102(4) 0.020(3) -0.046(3) -0.022(3)
F9_13 0.051(3) 0.046(3) 0.081(3) 0.011(2) -0.029(2) -0.028(2)
O1_14 0.036(3) 0.032(3) 0.044(3) 0.000(2) -0.019(2) -0.020(2)
C1_14 0.041(4) 0.041(4) 0.052(4) 0.001(3) -0.021(3) -0.026(3)
C2_14 0.065(5) 0.045(4) 0.066(5) 0.000(4) -0.029(4) -0.035(4)
F1_14 0.074(3) 0.040(3) 0.079(3) 0.013(2) -0.032(3) -0.031(3)
F2_14 0.083(4) 0.057(3) 0.114(4) -0.017(3) -0.033(3) -0.045(3)
F3_14 0.062(3) 0.048(3) 0.088(4) -0.022(3) -0.012(3) -0.023(3)
C3_14 0.055(5) 0.074(5) 0.053(4) 0.006(4) -0.032(4) -0.044(5)
F4_14 0.058(3) 0.073(3) 0.061(3) 0.017(2) -0.039(2) -0.030(3)
F5_14 0.085(4) 0.095(4) 0.054(3) -0.014(3) -0.024(3) -0.047(3)
F6_14 0.086(4) 0.114(5) 0.075(3) 0.012(3) -0.047(3) -0.070(4)
C4_14 0.047(4) 0.060(5) 0.054(4) 0.012(4) -0.024(3) -0.037(4)
F7_14 0.039(3) 0.065(3) 0.075(3) -0.002(3) -0.014(2) -0.020(3)
F8_14 0.062(3) 0.079(4) 0.077(3) 0.008(3) -0.017(3) -0.057(3)
F9_14 0.054(3) 0.075(3) 0.042(2) 0.003(2) -0.013(2) -0.039(3)
O1_15 0.024(5) 0.023(6) 0.017(5) -0.003(4) 0.002(4) -0.010(5)
C1_15 0.026(7) 0.035(7) 0.020(6) 0.000(5) -0.002(6) -0.009(6)
C2_15 0.028(7) 0.044(9) 0.029(8) -0.003(6) -0.001(6) -0.010(6)
F1_15 0.020(7) 0.049(9) 0.043(8) -0.004(6) -0.007(6) -0.008(7)
F2_15 0.040(6) 0.040(7) 0.049(7) -0.014(5) -0.012(6) 0.003(5)
F3_15 0.045(8) 0.052(9) 0.029(6) 0.007(5) -0.014(6) -0.015(7)
C3_15 0.035(8) 0.031(8) 0.038(8) -0.012(6) -0.010(7) 0.002(7)
F4_15 0.036(7) 0.031(9) 0.045(7) -0.009(6) -0.011(6) -0.006(5)
F5_15 0.045(7) 0.031(5) 0.051(6) -0.010(4) -0.019(5) -0.009(5)
F6_15 0.051(6) 0.052(8) 0.037(6) -0.016(5) -0.017(5) -0.008(6)
C4_15 0.030(5) 0.044(5) 0.022(5) 0.003(3) -0.007(4) -0.013(4)
F7_15 0.033(5) 0.031(5) 0.031(6) 0.001(4) -0.005(4) -0.002(4)
F8_15 0.037(5) 0.053(6) 0.027(5) 0.006(4) 0.003(4) 0.000(5)
F9_15 0.054(4) 0.042(3) 0.042(4) 0.006(3) -0.008(3) -0.029(3)
O1_16 0.044(3) 0.029(3) 0.046(3) -0.009(2) 0.016(2) -0.005(2)
C1_16 0.037(4) 0.036(4) 0.035(3) -0.013(3) -0.004(3) 0.001(3)
C2_16 0.048(5) 0.050(5) 0.078(5) -0.035(4) -0.014(4) -0.004(4)
F1_16 0.043(3) 0.060(3) 0.088(4) -0.020(3) -0.021(3) -0.008(3)
F2_16 0.075(4) 0.076(4) 0.118(5) -0.072(4) -0.023(3) -0.006(3)
F3_16 0.093(4) 0.037(3) 0.080(3) -0.002(2) -0.020(3) -0.020(3)
C3_16 0.053(5) 0.042(5) 0.100(6) -0.026(5) -0.022(4) -0.005(4)
F4_16 0.041(3) 0.069(4) 0.129(5) -0.040(3) -0.023(3) -0.006(3)
F5_16 0.086(4) 0.073(4) 0.078(4) -0.001(3) -0.047(3) -0.026(3)
F6_16 0.049(3) 0.040(3) 0.165(6) -0.021(3) -0.044(4) 0.003(3)
C4_16 0.050(6) 0.122(8) 0.059(5) -0.037(6) -0.001(4) -0.010(6)
F7_16 0.071(4) 0.144(6) 0.051(3) 0.008(4) 0.018(3) -0.035(4)
F8_16 0.079(4) 0.158(7) 0.102(5) -0.090(5) 0.031(4) -0.020(5)
F9_16 0.093(5) 0.189(8) 0.057(4) -0.025(4) -0.033(3) -0.040(5)
O1_17 0.021(6) 0.024(4) 0.033(8) -0.010(4) -0.011(5) 0.002(4)
C1_17 0.014(6) 0.039(6) 0.029(5) -0.006(5) -0.004(4) 0.000(5)
C2_17 0.026(5) 0.044(6) 0.028(5) -0.014(4) -0.015(4) 0.004(5)
F1_17 0.044(7) 0.123(10) 0.036(4) -0.011(6) -0.019(4) -0.001(7)
F2_17 0.034(5) 0.068(7) 0.056(8) -0.013(6) -0.023(5) 0.004(5)
F3_17 0.065(8) 0.051(5) 0.091(9) -0.013(6) -0.057(7) -0.004(4)
C3_17 0.018(6) 0.116(10) 0.037(6) -0.034(7) 0.000(4) -0.012(6)
F4_17 0.038(5) 0.112(8) 0.047(4) -0.032(6) 0.002(3) -0.013(6)
F5_17 0.045(8) 0.143(11) 0.057(6) 0.027(6) -0.015(5) -0.053(8)
F6_17 0.033(5) 0.162(11) 0.094(8) -0.087(8) -0.009(5) 0.010(6)
C4_17 0.051(7) 0.031(6) 0.074(8) 0.011(6) -0.041(6) -0.001(6)
F7_17 0.083(8) 0.046(7) 0.140(8) -0.033(6) -0.069(6) 0.007(6)
F8_17 0.104(8) 0.034(5) 0.146(11) 0.019(6) -0.090(8) -0.004(5)
F9_17 0.063(6) 0.069(7) 0.088(6) 0.042(5) -0.035(5) -0.037(6)
O1_19 0.019(7) 0.026(8) 0.025(6) -0.001(5) -0.002(5) -0.017(6)
C1_19 0.029(7) 0.036(7) 0.026(7) -0.002(6) -0.002(5) -0.014(5)
C2_19 0.046(8) 0.055(7) 0.046(7) 0.005(6) 0.004(5) -0.039(7)
F1_19 0.073(7) 0.052(5) 0.081(6) -0.009(5) 0.003(5) -0.043(5)
F2_19 0.067(7) 0.091(8) 0.058(6) 0.002(6) 0.023(6) -0.050(6)
F3_19 0.051(8) 0.083(9) 0.066(5) 0.006(7) -0.016(5) -0.045(8)
C3_19 0.050(8) 0.049(7) 0.033(6) -0.011(6) 0.004(6) -0.014(6)
F4_19 0.075(9) 0.048(6) 0.057(6) -0.033(5) 0.029(6) -0.029(7)
F5_19 0.048(5) 0.059(6) 0.059(5) -0.004(4) 0.005(4) 0.003(5)
F6_19 0.079(8) 0.066(8) 0.032(5) -0.022(5) 0.016(5) -0.015(7)
C4_19 0.045(8) 0.053(8) 0.030(6) -0.007(5) -0.006(5) -0.008(6)
F7_19 0.060(6) 0.098(8) 0.045(5) -0.016(5) -0.019(4) -0.031(6)
F8_19 0.087(8) 0.075(8) 0.033(6) 0.018(6) -0.001(6) -0.019(6)
F9_19 0.044(5) 0.051(6) 0.056(5) -0.009(4) -0.012(4) 0.009(4)
O1_20 0.025(2) 0.024(2) 0.029(2) -0.0048(18) -0.0011(18) -0.001(2)
C1_20 0.038(4) 0.027(3) 0.034(3) -0.013(3) -0.006(3) 0.000(3)
C2_20 0.064(6) 0.056(5) 0.041(4) -0.017(4) -0.003(4) 0.007(4)
F1_20 0.084(4) 0.086(4) 0.050(3) -0.030(3) -0.036(3) 0.013(3)
F2_20 0.099(5) 0.079(4) 0.049(3) -0.038(3) -0.003(3) 0.028(4)
F3_20 0.070(4) 0.070(3) 0.039(3) 0.000(2) 0.019(2) 0.001(3)
C3_20 0.040(4) 0.039(4) 0.054(4) -0.011(3) -0.012(3) 0.001(4)
F4_20 0.055(3) 0.042(2) 0.046(2) -0.0064(19) -0.027(2) -0.003(2)
F5_20 0.034(3) 0.057(3) 0.091(4) -0.023(3) 0.000(2) -0.005(2)
F6_20 0.045(3) 0.033(2) 0.072(3) -0.015(2) -0.018(2) 0.010(2)
C4_20 0.045(4) 0.040(4) 0.070(5) -0.029(4) -0.022(4) -0.001(4)
F7_20 0.072(3) 0.032(2) 0.064(3) -0.003(2) -0.006(2) -0.021(2)
F8_20 0.071(4) 0.047(3) 0.113(4) -0.048(3) -0.042(3) 0.003(3)
F9_20 0.041(3) 0.039(3) 0.104(4) -0.031(3) -0.028(3) -0.001(2)
O1_21 0.018(6) 0.026(6) 0.025(5) 0.005(4) -0.005(4) -0.005(5)
C1_21 0.031(7) 0.033(7) 0.024(7) 0.004(5) 0.002(5) -0.018(6)
C2_21 0.059(8) 0.033(7) 0.037(7) 0.010(6) -0.007(7) -0.020(7)
F1_21 0.102(9) 0.045(6) 0.042(5) -0.003(4) 0.001(5) -0.041(6)
F2_21 0.069(7) 0.043(5) 0.031(5) 0.016(4) -0.008(5) -0.016(6)
F3_21 0.047(5) 0.051(6) 0.058(5) 0.018(5) -0.013(4) -0.012(5)
C3_21 0.060(8) 0.050(8) 0.034(8) -0.003(7) -0.006(6) -0.025(7)
F4_21 0.080(5) 0.046(4) 0.040(4) -0.010(3) 0.005(3) -0.017(3)
F5_21 0.089(8) 0.080(9) 0.039(11) -0.007(9) -0.026(8) -0.037(7)
F6_21 0.081(6) 0.073(7) 0.032(5) 0.000(6) 0.006(4) -0.035(7)
C4_21 0.062(8) 0.053(8) 0.027(8) -0.003(6) -0.002(6) -0.042(7)
F7_21 0.036(5) 0.089(9) 0.063(7) -0.012(7) -0.003(5) -0.044(6)
F8_21 0.086(8) 0.057(6) 0.044(6) 0.003(4) -0.016(5) -0.054(6)
F9_21 0.097(9) 0.071(8) 0.027(6) 0.003(6) -0.021(6) -0.040(7)
O1_22 0.031(7) 0.029(6) 0.033(7) -0.006(5) -0.011(5) -0.011(5)
C1_22 0.043(6) 0.045(6) 0.039(6) -0.010(5) -0.010(5) -0.026(5)
C2_22 0.039(6) 0.066(7) 0.057(7) -0.007(6) -0.022(5) -0.023(6)
F1_22 0.041(5) 0.150(8) 0.052(7) -0.035(6) -0.007(5) -0.007(5)
F2_22 0.047(6) 0.069(9) 0.057(5) -0.004(5) -0.028(5) -0.026(7)
F3_22 0.042(6) 0.050(4) 0.097(8) -0.022(5) -0.034(5) 0.002(4)
C3_22 0.065(7) 0.088(9) 0.048(6) -0.015(6) -0.018(5) -0.040(7)
F4_22 0.050(5) 0.112(8) 0.067(6) -0.049(6) 0.012(4) -0.016(5)
F5_22 0.127(7) 0.093(7) 0.039(4) 0.009(4) -0.028(4) -0.074(6)
F6_22 0.098(7) 0.074(6) 0.069(6) -0.034(5) -0.033(5) -0.028(5)
C4_22 0.071(9) 0.062(8) 0.082(8) 0.015(7) -0.034(7) -0.037(7)
F7_22 0.094(7) 0.047(5) 0.135(10) -0.017(8) -0.041(7) -0.015(5)
F8_22 0.129(9) 0.086(7) 0.101(8) 0.020(6) -0.053(7) -0.081(7)
F9_22 0.100(8) 0.101(8) 0.062(5) 0.024(5) -0.035(5) -0.064(7)
O1_23 0.051(4) 0.105(6) 0.055(4) 0.012(4) -0.026(3) 0.022(4)
C1_23 0.030(4) 0.034(4) 0.031(3) -0.003(3) -0.011(3) 0.000(3)
C2_23 0.109(7) 0.059(5) 0.035(4) -0.005(4) -0.003(4) -0.035(6)
F1_23 0.253(10) 0.068(4) 0.053(4) -0.034(3) 0.033(5) -0.063(5)
F2_23 0.151(6) 0.099(4) 0.039(3) 0.015(3) -0.044(3) -0.069(4)
F3_23 0.092(4) 0.116(5) 0.054(3) -0.028(3) 0.027(3) -0.024(4)
C3_23 0.050(5) 0.048(4) 0.049(4) -0.005(3) 0.004(3) -0.026(4)
F4_23 0.133(5) 0.094(4) 0.064(3) -0.047(3) 0.037(3) -0.076(4)
F5_23 0.097(4) 0.085(4) 0.050(3) -0.017(3) 0.011(3) -0.064(3)
F6_23 0.057(4) 0.053(3) 0.139(6) 0.020(4) -0.026(4) 0.017(3)
C4_23 0.082(6) 0.061(5) 0.046(4) -0.008(4) -0.009(4) -0.042(5)
F7_23 0.068(3) 0.075(4) 0.067(3) -0.023(3) 0.021(3) -0.042(3)
F8_23 0.123(6) 0.194(8) 0.092(5) 0.000(5) -0.039(4) -0.119(6)
F9_23 0.171(7) 0.057(3) 0.066(4) -0.013(3) 0.012(4) -0.066(4)
C1_24 0.079(7) 0.045(6) 0.034(7) -0.013(5) -0.011(5) -0.028(5)
C2_24 0.060(6) 0.063(7) 0.049(7) -0.021(5) -0.015(5) -0.024(6)
C3_24 0.064(9) 0.046(5) 0.049(5) -0.006(4) -0.021(8) -0.009(6)
C4_24 0.082(10) 0.054(8) 0.036(8) -0.005(6) -0.007(8) -0.029(8)
C5_24 0.048(8) 0.088(11) 0.055(8) -0.008(8) -0.002(7) -0.024(8)
C6_24 0.074(7) 0.069(9) 0.041(7) -0.007(6) -0.023(6) -0.016(7)
F1_24 0.127(6) 0.057(5) 0.051(7) -0.005(4) -0.012(6) -0.049(5)
F2_24 0.062(5) 0.133(8) 0.070(5) -0.032(5) -0.006(4) -0.039(5)
O1_25 0.030(2) 0.024(2) 0.027(2) -0.0064(17) -0.0065(17) -0.009(2)
C1_25 0.027(3) 0.026(3) 0.029(3) -0.007(2) -0.006(2) -0.010(3)
C2_25 0.040(4) 0.031(4) 0.027(3) -0.007(3) -0.005(3) -0.010(3)
F1_25 0.043(2) 0.031(2) 0.037(2) 0.0026(16) -0.0170(17) -0.0079(19)
F2_25 0.055(3) 0.041(2) 0.028(2) -0.0062(17) 0.0031(18) -0.014(2)
F3_25 0.049(3) 0.031(2) 0.041(2) -0.0004(17) -0.0066(18) -0.023(2)
C3_25 0.027(3) 0.027(3) 0.032(3) -0.009(2) -0.009(2) -0.005(3)
F4_25 0.041(2) 0.024(2) 0.042(2) -0.0022(16) -0.0166(17) -0.0037(18)
F5_25 0.027(2) 0.039(2) 0.057(2) -0.0138(19) -0.0097(18) -0.0066(19)
F6_25 0.042(2) 0.034(2) 0.048(2) -0.0206(18) -0.0079(18) -0.004(2)
C4_25 0.033(4) 0.032(4) 0.035(3) -0.007(3) -0.011(3) -0.011(3)
F7_25 0.055(3) 0.038(2) 0.048(2) -0.0035(18) -0.0170(19) -0.029(2)
F8_25 0.047(2) 0.044(2) 0.038(2) -0.0123(17) -0.0159(17) -0.018(2)
F9_25 0.030(2) 0.046(2) 0.055(2) -0.015(2) -0.0134(18) -0.011(2)
C1_26 0.029(4) 0.063(6) 0.046(5) -0.021(4) -0.002(3) -0.010(4)
C2_26 0.051(6) 0.065(6) 0.065(6) -0.002(5) -0.008(5) -0.027(5)
C3_26 0.043(6) 0.072(7) 0.110(9) 0.016(6) -0.022(6) -0.009(5)
C4_26 0.050(6) 0.105(9) 0.092(8) -0.010(7) -0.021(6) -0.036(6)
C5_26 0.074(8) 0.081(7) 0.054(6) -0.023(5) 0.003(6) -0.042(6)
C6_26 0.076(7) 0.052(6) 0.054(6) -0.014(5) -0.005(6) -0.015(5)
F1_26 0.033(3) 0.184(9) 0.082(5) -0.059(5) 0.003(3) -0.021(4)
F2_26 0.152(9) 0.108(7) 0.110(6) -0.006(5) 0.020(6) -0.095(7)
C1_27 0.100(8) 0.073(7) 0.068(7) -0.029(5) 0.021(5) -0.029(6)
C2_27 0.110(9) 0.088(8) 0.064(7) -0.048(6) -0.017(6) 0.019(7)
C3_27 0.145(12) 0.160(13) 0.115(12) -0.096(9) 0.011(9) -0.022(10)
C4_27 0.142(11) 0.152(13) 0.115(12) -0.085(9) 0.057(9) -0.071(12)
C5_27 0.148(11) 0.104(10) 0.089(9) -0.058(7) 0.031(8) -0.049(9)
C6_27 0.125(9) 0.053(6) 0.059(6) -0.019(5) 0.013(6) -0.008(6)
F1_27 0.203(9) 0.128(7) 0.124(7) -0.062(5) 0.052(6) -0.105(7)
F2_27 0.356(17) 0.100(6) 0.089(6) -0.040(5) -0.062(8) 0.087(8)
O1_28 0.022(9) 0.021(7) 0.031(10) -0.002(6) -0.011(7) -0.006(7)
C1_28 0.032(7) 0.019(7) 0.033(7) -0.007(6) -0.008(5) -0.005(6)
C2_28 0.019(6) 0.026(6) 0.049(7) -0.010(6) -0.014(5) 0.007(5)
F1_28 0.046(6) 0.043(7) 0.036(4) -0.011(4) -0.020(4) 0.004(5)
F2_28 0.028(5) 0.033(5) 0.060(7) -0.010(5) -0.016(5) 0.008(4)
F3_28 0.036(8) 0.037(7) 0.087(10) -0.006(6) -0.028(7) -0.014(7)
C3_28 0.040(8) 0.021(6) 0.035(7) -0.001(5) -0.006(5) 0.003(6)
F4_28 0.059(10) 0.044(8) 0.029(7) -0.008(6) -0.010(5) -0.010(8)
F5_28 0.036(7) 0.049(9) 0.048(7) -0.002(6) 0.011(5) -0.008(5)
F6_28 0.044(8) 0.027(5) 0.054(8) -0.017(5) 0.004(5) 0.006(5)
C4_28 0.027(7) 0.016(6) 0.041(7) -0.002(5) -0.015(5) 0.000(5)
F7_28 0.047(5) 0.032(5) 0.048(6) -0.004(5) -0.018(5) -0.013(4)
F8_28 0.043(12) 0.022(6) 0.050(9) 0.006(5) -0.009(9) -0.007(5)
F9_28 0.033(6) 0.042(9) 0.045(7) -0.012(5) -0.001(5) -0.011(6)
O1_29 0.024(8) 0.022(7) 0.036(10) -0.002(6) -0.009(7) 0.001(6)
C1_29 0.026(6) 0.021(6) 0.035(6) 0.002(5) -0.014(5) -0.006(5)
C2_29 0.024(6) 0.031(6) 0.058(7) 0.007(5) -0.015(5) -0.008(5)
F1_29 0.030(5) 0.050(9) 0.056(6) 0.006(5) -0.003(4) -0.011(5)
F2_29 0.029(5) 0.043(5) 0.073(7) 0.016(5) -0.018(5) 0.007(4)
F3_29 0.039(7) 0.044(7) 0.081(8) -0.003(5) -0.033(6) -0.009(7)
C3_29 0.033(6) 0.025(6) 0.036(6) -0.004(5) -0.006(5) 0.000(5)
F4_29 0.034(5) 0.032(7) 0.042(7) -0.007(5) 0.004(5) -0.013(5)
F5_29 0.046(5) 0.043(6) 0.039(4) -0.006(4) -0.012(3) -0.010(4)
F6_29 0.046(11) 0.025(5) 0.045(6) 0.003(4) -0.003(7) -0.009(5)
C4_29 0.049(7) 0.028(6) 0.045(7) -0.010(5) -0.012(6) -0.011(5)
F7_29 0.058(5) 0.026(4) 0.059(6) -0.014(4) -0.014(4) -0.014(4)
F8_29 0.051(7) 0.033(4) 0.047(7) -0.009(4) 0.000(4) 0.002(4)
F9_29 0.057(9) 0.037(7) 0.037(6) -0.012(4) -0.011(4) -0.007(6)
O1_30 0.022(2) 0.029(2) 0.028(2) -0.0084(18) -0.0029(16) -0.012(2)
C1_30 0.021(3) 0.028(3) 0.032(3) -0.010(2) -0.004(2) -0.011(3)
C2_30 0.020(3) 0.045(4) 0.035(3) -0.012(3) -0.003(2) -0.009(3)
F1_30 0.036(2) 0.067(3) 0.031(2) -0.0162(19) -0.0002(16) -0.020(2)
F2_30 0.022(2) 0.065(3) 0.048(2) -0.012(2) -0.0014(17) -0.013(2)
F3_30 0.045(3) 0.036(2) 0.049(2) -0.0138(19) -0.0007(19) -0.009(2)
C3_30 0.027(4) 0.039(4) 0.042(4) -0.009(3) -0.009(3) -0.014(3)
F4_30 0.038(2) 0.052(3) 0.044(2) -0.0194(19) -0.0098(18) -0.014(2)
F5_30 0.034(2) 0.041(2) 0.039(2) -0.0061(17) -0.0154(17) -0.007(2)
F6_30 0.043(2) 0.066(3) 0.055(3) -0.006(2) -0.0165(19) -0.035(2)
C4_30 0.034(4) 0.037(4) 0.047(4) 0.000(3) -0.011(3) -0.020(3)
F7_30 0.050(3) 0.027(2) 0.063(3) -0.0070(19) -0.013(2) -0.013(2)
F8_30 0.044(3) 0.050(3) 0.057(3) 0.005(2) -0.007(2) -0.028(2)
F9_30 0.043(2) 0.042(2) 0.047(2) 0.0090(19) -0.0204(19) -0.017(2)
O1_18 0.119(6) 0.124(6) 0.059(4) -0.046(4) 0.025(4) -0.106(5)
C1_18 0.068(5) 0.048(4) 0.049(4) -0.011(3) -0.006(3) -0.040(4)
C2_18 0.082(6) 0.051(5) 0.054(5) -0.007(4) -0.017(4) -0.023(5)
F1_18 0.084(4) 0.075(4) 0.053(3) -0.009(3) -0.019(3) -0.036(3)
F2_18 0.073(4) 0.093(4) 0.081(4) -0.002(3) -0.033(3) -0.039(3)
F3_18 0.150(7) 0.048(3) 0.078(4) 0.005(3) -0.014(4) -0.016(4)
C3_18 0.077(6) 0.069(5) 0.045(4) -0.011(4) -0.002(4) -0.054(5)
F4_18 0.108(4) 0.144(5) 0.041(3) -0.027(3) 0.010(3) -0.096(4)
F5_18 0.086(4) 0.058(3) 0.099(4) -0.025(3) 0.025(3) -0.041(3)
F6_18 0.066(3) 0.060(3) 0.069(3) -0.004(2) -0.006(2) -0.047(3)
C4_18 0.058(5) 0.065(5) 0.051(5) -0.006(4) -0.014(4) -0.030(4)
F7_18 0.065(4) 0.121(5) 0.063(3) 0.012(3) -0.028(3) -0.027(4)
F8_18 0.087(4) 0.045(3) 0.083(4) -0.011(3) -0.018(3) -0.033(3)
F9_18 0.059(3) 0.095(4) 0.064(3) -0.013(3) -0.003(2) -0.023(3)
O1_31 0.042(13) 0.027(13) 0.022(8) -0.004(8) 0.001(8) -0.013(11)
C1_31 0.032(8) 0.030(8) 0.022(8) -0.002(7) -0.001(7) -0.015(7)
C2_31 0.058(10) 0.050(8) 0.039(9) -0.022(6) 0.005(7) -0.027(8)
F1_31 0.078(8) 0.122(13) 0.032(6) -0.026(6) 0.003(5) -0.068(9)
F2_31 0.072(8) 0.061(10) 0.040(7) -0.018(7) 0.018(7) -0.023(8)
F3_31 0.071(11) 0.038(7) 0.057(7) -0.020(5) 0.013(8) -0.021(8)
C3_31 0.047(9) 0.077(11) 0.045(9) -0.022(8) 0.011(7) -0.042(8)
F4_31 0.081(13) 0.096(12) 0.062(8) -0.028(9) 0.015(7) -0.073(10)
F5_31 0.025(6) 0.119(10) 0.063(8) -0.028(7) 0.006(5) -0.015(6)
F6_31 0.065(8) 0.098(9) 0.056(7) -0.014(7) 0.019(7) -0.064(7)
C4_31 0.069(9) 0.049(9) 0.027(8) -0.003(8) -0.006(8) 0.008(9)
F7_31 0.137(14) 0.026(6) 0.044(7) 0.004(5) 0.013(8) -0.015(7)
F8_31 0.089(9) 0.069(9) 0.023(6) 0.010(6) -0.013(6) -0.021(8)
F9_31 0.052(7) 0.083(11) 0.041(6) 0.002(7) -0.022(5) 0.024(7)
O1_32 0.037(11) 0.048(13) 0.038(13) -0.022(10) -0.004(9) -0.016(9)
C1_32 0.054(10) 0.056(9) 0.042(8) -0.018(7) -0.011(7) -0.031(7)
C2_32 0.068(12) 0.104(12) 0.074(11) 0.000(11) -0.033(8) -0.041(10)
F1_32 0.049(10) 0.082(8) 0.113(13) -0.001(8) -0.055(9) -0.013(8)
F2_32 0.064(10) 0.096(15) 0.062(8) -0.006(10) -0.036(8) -0.040(11)
F3_32 0.113(8) 0.118(11) 0.053(7) -0.008(8) -0.026(6) -0.066(9)
C3_32 0.081(10) 0.064(10) 0.121(12) -0.036(9) -0.025(8) -0.032(9)
F4_32 0.102(11) 0.041(7) 0.160(13) 0.011(11) -0.029(11) -0.035(8)
F5_32 0.089(10) 0.092(12) 0.089(11) -0.067(10) 0.002(8) -0.037(9)
F6_32 0.100(13) 0.17(2) 0.19(2) -0.135(17) -0.005(14) -0.068(14)
C4_32 0.070(11) 0.067(11) 0.060(9) -0.006(9) -0.015(7) -0.051(8)
F7_32 0.071(8) 0.051(7) 0.039(6) -0.007(5) -0.010(5) -0.037(7)
F8_32 0.063(8) 0.081(9) 0.071(9) -0.008(7) -0.009(7) -0.059(8)
F9_32 0.040(7) 0.110(8) 0.055(11) -0.018(9) 0.000(7) -0.027(6)
O1_33 0.017(8) 0.043(8) 0.039(13) -0.005(8) -0.003(8) -0.006(7)
C1_33 0.027(9) 0.037(9) 0.038(8) -0.003(7) -0.007(7) -0.002(7)
C2_33 0.067(11) 0.050(10) 0.063(8) -0.015(8) -0.015(9) -0.003(7)
F1_33 0.085(10) 0.035(8) 0.142(12) -0.012(9) -0.062(9) -0.012(8)
F2_33 0.063(8) 0.023(6) 0.065(9) -0.003(6) 0.007(6) 0.011(6)
F3_33 0.049(7) 0.044(7) 0.049(6) -0.023(6) -0.005(5) -0.005(7)
C3_33 0.050(11) 0.066(11) 0.084(11) 0.003(9) -0.039(8) -0.012(9)
F4_33 0.064(10) 0.059(8) 0.102(13) -0.003(8) -0.056(10) -0.018(6)
F5_33 0.024(9) 0.142(14) 0.072(8) 0.050(8) -0.015(7) -0.010(9)
F6_33 0.034(8) 0.080(10) 0.059(11) -0.002(8) -0.026(8) 0.009(8)
C4_33 0.035(8) 0.052(10) 0.053(9) 0.006(7) -0.006(8) 0.008(8)
F7_33 0.059(11) 0.106(12) 0.040(7) -0.027(8) -0.040(7) 0.026(9)
F8_33 0.070(9) 0.039(7) 0.047(8) 0.024(6) 0.011(7) 0.019(7)
F9_33 0.036(6) 0.034(7) 0.057(7) 0.018(6) 0.003(5) -0.006(6)
C1_34 0.094(13) 0.045(11) 0.036(17) -0.020(11) -0.012(13) -0.028(10)
C2_34 0.082(14) 0.059(14) 0.053(19) -0.011(14) -0.011(15) -0.016(12)
C3_34 0.056(15) 0.065(14) 0.040(16) -0.023(12) -0.005(15) -0.018(12)
C4_34 0.070(15) 0.054(16) 0.038(19) -0.008(15) -0.009(17) -0.023(13)
C5_34 0.064(9) 0.046(5) 0.049(5) -0.006(4) -0.021(8) -0.009(6)
C6_34 0.082(15) 0.059(12) 0.045(16) -0.019(11) -0.020(15) -0.033(11)
F1_34 0.133(12) 0.068(11) 0.058(16) -0.001(12) -0.014(13) -0.048(10)
F2_34 0.14(2) 0.093(18) 0.14(3) 0.000(17) -0.10(2) -0.011(16)
O1_35 0.021(5) 0.029(6) 0.022(5) 0.002(4) 0.001(4) -0.005(5)
C1_35 0.041(7) 0.030(7) 0.024(7) 0.003(5) -0.005(6) -0.013(5)
C2_35 0.058(7) 0.033(7) 0.039(6) 0.004(5) -0.019(6) -0.012(6)
F1_35 0.083(7) 0.033(5) 0.051(5) -0.018(4) -0.005(5) -0.001(5)
F2_35 0.085(8) 0.030(4) 0.049(6) 0.007(4) -0.018(6) -0.011(6)
F3_35 0.042(5) 0.051(6) 0.066(6) 0.007(5) -0.021(4) -0.010(5)
C3_35 0.074(8) 0.047(7) 0.027(7) 0.000(6) -0.008(6) -0.035(6)
F4_35 0.080(5) 0.046(4) 0.040(4) -0.010(3) 0.005(3) -0.017(3)
F5_35 0.087(7) 0.063(6) 0.034(10) 0.004(7) -0.021(7) -0.045(5)
F6_35 0.093(7) 0.059(6) 0.032(4) 0.001(5) -0.002(4) -0.050(6)
C4_35 0.068(10) 0.073(10) 0.033(8) 0.010(8) -0.015(8) -0.045(7)
F7_35 0.037(5) 0.103(9) 0.065(7) 0.020(7) 0.000(4) -0.027(6)
F8_35 0.065(8) 0.097(9) 0.054(6) 0.021(6) -0.008(5) -0.055(7)
F9_35 0.098(8) 0.078(7) 0.030(7) 0.016(6) -0.031(6) -0.051(6)
O1_36 0.021(13) 0.021(14) 0.027(17) -0.007(13) -0.013(12) -0.008(12)
C1_36 0.027(11) 0.026(11) 0.034(10) -0.007(8) -0.005(9) -0.007(9)
C2_36 0.047(13) 0.017(11) 0.049(12) -0.008(9) -0.007(11) -0.009(8)
F1_36 0.057(12) 0.038(11) 0.043(9) 0.005(9) -0.010(9) -0.013(10)
F2_36 0.049(11) 0.025(10) 0.058(11) -0.003(9) -0.009(11) -0.004(9)
F3_36 0.052(9) 0.047(10) 0.083(13) -0.027(11) 0.007(11) -0.028(8)
C3_36 0.030(11) 0.041(10) 0.039(10) -0.017(8) -0.005(9) -0.006(9)
F4_36 0.049(12) 0.057(9) 0.037(9) -0.004(8) 0.002(10) -0.007(9)
F5_36 0.033(9) 0.055(13) 0.060(12) -0.028(11) -0.014(9) -0.002(8)
F6_36 0.031(3) 0.048(3) 0.053(4) -0.028(3) 0.003(2) -0.010(3)
C4_36 0.031(11) 0.037(11) 0.043(12) -0.021(10) 0.000(9) -0.009(10)
F7_36 0.042(12) 0.043(9) 0.066(12) -0.019(10) 0.004(11) -0.023(9)
F8_36 0.022(9) 0.042(11) 0.049(12) -0.013(11) 0.000(10) -0.006(8)
F9_36 0.045(10) 0.063(14) 0.066(10) -0.030(9) -0.030(9) -0.003(12)
O1_37 0.031(15) 0.040(17) 0.028(12) -0.014(12) -0.019(12) -0.016(13)
C1_37 0.038(9) 0.035(9) 0.017(10) -0.008(8) -0.014(8) -0.017(8)
C2_37 0.063(12) 0.041(10) 0.031(10) 0.001(8) -0.012(9) -0.029(10)
F1_37 0.068(11) 0.083(15) 0.049(12) 0.002(11) 0.002(9) -0.044(11)
F2_37 0.075(11) 0.064(12) 0.023(9) 0.004(8) -0.012(8) -0.043(10)
F3_37 0.083(15) 0.046(8) 0.041(10) 0.000(7) -0.012(12) -0.041(9)
C3_37 0.042(10) 0.054(11) 0.036(10) -0.020(9) -0.012(9) -0.025(8)
F4_37 0.042(11) 0.092(15) 0.037(8) -0.013(9) -0.002(8) -0.038(11)
F5_37 0.042(10) 0.056(10) 0.085(14) -0.031(9) -0.028(10) -0.006(8)
F6_37 0.040(10) 0.063(10) 0.040(9) -0.016(9) -0.016(9) -0.032(8)
C4_37 0.051(10) 0.042(10) 0.027(10) -0.016(8) -0.017(9) -0.012(8)
F7_37 0.098(17) 0.031(10) 0.055(10) 0.009(8) -0.033(11) -0.020(11)
F8_37 0.053(10) 0.051(12) 0.040(8) -0.033(9) -0.012(8) -0.008(10)
F9_37 0.050(9) 0.056(11) 0.064(11) -0.041(9) -0.022(9) -0.001(8)
O1_38 0.017(12) 0.027(12) 0.016(14) -0.010(10) -0.005(11) 0.000(10)
C1_38 0.025(11) 0.034(12) 0.049(11) 0.003(9) -0.012(9) -0.002(9)
C2_38 0.049(14) 0.030(13) 0.079(12) -0.006(11) -0.018(13) -0.004(10)
F1_38 0.057(15) 0.051(14) 0.076(10) -0.026(9) -0.019(10) -0.005(12)
F2_38 0.070(12) 0.048(11) 0.094(12) -0.010(10) -0.014(13) 0.020(12)
F3_38 0.074(10) 0.052(13) 0.110(16) -0.009(13) -0.018(11) -0.030(9)
C3_38 0.052(13) 0.048(14) 0.049(13) 0.014(10) -0.007(11) -0.008(13)
F4_38 0.065(13) 0.063(12) 0.049(12) 0.002(11) -0.004(11) -0.011(11)
F5_38 0.051(10) 0.062(13) 0.053(13) 0.014(12) -0.002(9) -0.017(10)
F6_38 0.073(12) 0.057(10) 0.072(14) 0.027(10) -0.028(12) -0.020(11)
C4_38 0.025(12) 0.053(15) 0.072(14) -0.009(11) -0.017(10) -0.003(11)
F7_38 0.051(13) 0.053(11) 0.084(14) -0.008(11) -0.031(12) -0.012(10)
F8_38 0.029(11) 0.053(12) 0.087(12) -0.007(11) -0.025(10) -0.004(10)
F9_38 0.025(10) 0.063(13) 0.076(11) -0.014(10) -0.012(10) -0.011(10)
Mg1_40 0.0270(12) 0.0227(11) 0.0325(11) 0.0000(8) -0.0098(9) -0.0110(10)
N1_40 0.031(3) 0.038(3) 0.034(3) 0.001(2) -0.014(3) -0.010(3)
C1_40 0.023(3) 0.029(4) 0.036(4) 0.002(3) -0.012(3) 0.000(3)
N2_40 0.029(3) 0.034(4) 0.035(3) 0.000(2) -0.008(2) -0.013(3)
C2_40 0.035(4) 0.058(5) 0.039(4) 0.004(4) 0.000(3) -0.008(4)
N3_40 0.030(3) 0.028(3) 0.041(3) 0.001(2) -0.010(3) -0.008(3)
C3_40 0.036(4) 0.028(4) 0.036(4) 0.000(3) -0.015(3) -0.009(3)
N4_40 0.032(3) 0.027(3) 0.037(3) -0.004(2) -0.008(2) -0.010(3)
C4_40 0.054(5) 0.057(5) 0.049(5) -0.006(4) -0.022(4) -0.025(5)
N5_40 0.035(3) 0.029(3) 0.040(3) 0.000(2) -0.020(3) -0.012(3)
C5_40 0.030(4) 0.026(4) 0.034(3) -0.001(3) -0.008(3) -0.009(3)
N6_40 0.037(3) 0.030(3) 0.038(3) -0.001(2) -0.008(3) -0.017(3)
C7_40 0.029(4) 0.030(4) 0.040(4) -0.007(3) -0.011(3) -0.012(3)
C8_40 0.037(4) 0.021(4) 0.069(5) -0.004(3) -0.021(4) -0.004(3)
C9_40 0.030(4) 0.030(4) 0.035(4) -0.001(3) -0.011(3) -0.011(3)
C10_40 0.038(4) 0.063(5) 0.036(4) -0.006(4) 0.000(3) -0.021(4)
C11_40 0.037(4) 0.036(4) 0.028(3) -0.004(3) -0.005(3) -0.018(3)
C12_40 0.062(5) 0.064(5) 0.042(4) -0.003(4) -0.022(4) -0.035(5)
C6_40 0.047(5) 0.027(4) 0.044(4) -0.004(3) -0.011(3) -0.011(4)
Mg1_41 0.0288(12) 0.0263(11) 0.0313(11) -0.0036(9) -0.0092(9) -0.0086(10)
C1_41 0.025(4) 0.027(4) 0.034(4) -0.002(3) -0.008(3) -0.002(3)
N2_41 0.030(3) 0.033(3) 0.036(3) -0.003(2) -0.012(2) -0.012(3)
C2_41 0.034(4) 0.053(5) 0.037(4) 0.001(3) -0.004(3) -0.012(4)
N3_41 0.031(3) 0.039(3) 0.038(3) -0.007(3) -0.007(3) -0.011(3)
C3_41 0.030(4) 0.036(4) 0.023(3) -0.004(3) -0.004(3) -0.012(3)
N4_41 0.032(3) 0.028(3) 0.038(3) -0.008(2) -0.008(2) -0.009(3)
C4_41 0.038(4) 0.067(5) 0.033(4) -0.006(3) -0.014(3) -0.022(4)
N5_41 0.029(3) 0.032(4) 0.043(3) -0.006(3) -0.012(2) -0.007(3)
C5_41 0.026(4) 0.045(4) 0.037(4) -0.003(3) -0.012(3) -0.008(4)
N6_41 0.033(3) 0.034(4) 0.037(3) -0.003(3) -0.012(2) -0.010(3)
C7_41 0.043(4) 0.024(4) 0.042(4) 0.001(3) -0.018(3) -0.010(3)
C8_41 0.054(5) 0.044(5) 0.059(5) 0.004(4) -0.036(4) -0.014(4)
C9_41 0.036(4) 0.035(4) 0.043(4) -0.009(3) -0.014(3) -0.006(4)
C10_41 0.062(6) 0.033(4) 0.068(6) -0.011(4) -0.021(4) -0.008(4)
C11_41 0.036(4) 0.035(4) 0.035(4) -0.006(3) -0.011(3) -0.012(4)
C12_41 0.067(6) 0.028(4) 0.068(6) -0.013(4) -0.015(4) -0.012(4)
C6_41 0.037(4) 0.076(6) 0.050(5) -0.009(4) 0.002(3) -0.032(5)
N1_41 0.032(3) 0.028(3) 0.036(3) -0.006(2) -0.014(3) -0.007(3)
Mg1_42 0.0248(11) 0.0256(11) 0.0271(10) -0.0032(8) -0.0067(8) -0.0098(10)
C1_42 0.029(4) 0.040(4) 0.036(4) -0.007(3) -0.012(3) -0.015(4)
N2_42 0.025(3) 0.027(3) 0.035(3) -0.001(2) -0.010(2) -0.005(3)
C2_42 0.044(5) 0.035(4) 0.072(6) -0.021(4) -0.011(4) -0.007(4)
N3_42 0.026(3) 0.029(3) 0.033(3) -0.003(2) -0.008(2) -0.009(3)
C3_42 0.029(4) 0.023(3) 0.037(4) -0.006(3) -0.006(3) -0.005(3)
N4_42 0.030(3) 0.026(3) 0.032(3) -0.004(2) -0.007(2) -0.012(3)
C4_42 0.035(4) 0.041(4) 0.051(4) -0.012(3) 0.005(3) -0.018(4)
N5_42 0.031(3) 0.028(3) 0.027(3) -0.003(2) -0.008(2) -0.009(3)
C5_42 0.030(4) 0.030(4) 0.032(3) -0.009(3) -0.004(3) -0.012(3)
N6_42 0.026(3) 0.023(3) 0.033(3) -0.005(2) -0.006(2) -0.005(3)
C6_42 0.052(5) 0.033(4) 0.052(5) -0.004(3) -0.010(4) -0.012(4)
C7_42 0.026(3) 0.030(4) 0.030(3) -0.006(3) -0.009(3) -0.009(3)
C8_42 0.032(4) 0.049(5) 0.046(4) -0.012(3) 0.003(3) -0.020(4)
C9_42 0.033(4) 0.030(4) 0.032(3) -0.004(3) -0.010(3) -0.011(3)
C10_42 0.049(5) 0.048(5) 0.045(4) -0.004(3) -0.027(3) -0.019(4)
C11_42 0.039(4) 0.025(3) 0.030(3) -0.005(3) -0.009(3) -0.013(3)
C12_42 0.050(5) 0.036(4) 0.042(4) -0.001(3) -0.023(3) -0.019(4)
N1_42 0.028(3) 0.025(3) 0.036(3) -0.005(2) -0.009(2) -0.007(3)
O1_43 0.031(5) 0.035(6) 0.021(5) -0.012(4) 0.002(4) -0.016(5)
C1_43 0.023(6) 0.026(6) 0.027(6) -0.008(4) -0.005(5) -0.007(5)
C2_43 0.030(5) 0.044(5) 0.022(5) 0.003(3) -0.007(4) -0.013(4)
F1_43 0.054(4) 0.042(3) 0.042(4) 0.006(3) -0.008(3) -0.029(3)
F2_43 0.042(5) 0.048(5) 0.027(4) -0.006(3) 0.000(3) -0.017(4)
F3_43 0.031(5) 0.046(6) 0.035(5) 0.006(4) -0.016(4) -0.011(4)
C3_43 0.030(7) 0.027(7) 0.036(7) -0.012(5) -0.008(6) -0.008(6)
F4_43 0.039(6) 0.028(5) 0.052(6) -0.001(4) -0.007(4) -0.014(4)
F5_43 0.024(5) 0.032(8) 0.047(6) -0.012(5) -0.011(5) -0.010(5)
F6_43 0.049(5) 0.042(7) 0.041(6) -0.019(5) -0.003(5) -0.017(5)
C4_43 0.034(8) 0.042(8) 0.027(7) 0.001(5) -0.010(6) -0.009(6)
F7_43 0.045(8) 0.043(7) 0.030(6) 0.004(5) -0.020(6) -0.011(6)
F8_43 0.045(6) 0.060(8) 0.037(6) -0.017(5) -0.005(5) 0.012(5)
F9_43 0.017(6) 0.054(9) 0.057(10) -0.006(6) -0.004(6) -0.010(7)
C1_44 0.045(13) 0.065(14) 0.060(18) -0.002(16) -0.001(16) -0.025(12)
C2_44 0.046(14) 0.062(14) 0.090(19) 0.004(17) -0.017(16) -0.023(12)
C3_44 0.050(16) 0.081(16) 0.09(2) -0.02(2) -0.02(2) -0.035(14)
C4_44 0.039(15) 0.079(16) 0.06(2) -0.023(19) -0.011(18) -0.039(14)
C5_44 0.045(15) 0.076(15) 0.055(18) -0.011(17) -0.006(16) -0.035(12)
C6_44 0.032(14) 0.063(14) 0.041(18) -0.018(16) -0.010(15) -0.022(12)
F1_44 0.07(3) 0.11(4) 0.15(6) -0.01(5) 0.04(4) -0.06(3)
F2_44 0.14(5) 0.067(19) 0.25(9) 0.07(4) 0.04(7) -0.02(2)

loop_
_atom_type_symbol
_atom_type_description
_atom_type_scat_dispersion_real
_atom_type_scat_dispersion_imag
_atom_type_scat_source
C C 0.0033 0.0016 'International Tables Vol C Tables 4.2.6.8 and 6.1.1.4'
N N 0.0061 0.0033 'International Tables Vol C Tables 4.2.6.8 and 6.1.1.4'
O O 0.0106 0.0060 'International Tables Vol C Tables 4.2.6.8 and 6.1.1.4'
F F 0.0171 0.0103 'International Tables Vol C Tables 4.2.6.8 and 6.1.1.4'
Mg Mg 0.0486 0.0363 'International Tables Vol C Tables 4.2.6.8 and 6.1.1.4'
Al Al 0.0645 0.0514 'International Tables Vol C Tables 4.2.6.8 and 6.1.1.4'
H H 0.0000 0.0000 'International Tables Vol C Tables 4.2.6.8 and 6.1.1.4'

loop_
_geom_angle_atom_site_label_1
_geom_angle_atom_site_label_2
_geom_angle_atom_site_label_3
_geom_angle
O1_38 Al01 O1_9 120.6(14)
O1_38 Al01 O1_8 92.5(11)
O1_9 Al01 O1_8 109.4(4)
O1_38 Al01 O1_7 113.3(14)
O1_9 Al01 O1_7 109.8(3)
O1_8 Al01 O1_7 109.7(3)
O1_9 Al01 O1_11 110.2(4)
O1_8 Al01 O1_11 109.2(4)
O1_7 Al01 O1_11 108.6(3)
O1_15 Al02 O1_17 112.0(6)
O1_15 Al02 O1_21 80.5(5)
O1_17 Al02 O1_21 117.9(6)
O1_32 Al02 O1_33 106.7(18)
O1_15 Al02 O1_22 115.3(9)
O1_17 Al02 O1_22 107.6(9)
O1_21 Al02 O1_22 121.3(8)
O1_32 Al02 O1_43 109.6(14)
O1_33 Al02 O1_43 113.6(9)
O1_32 Al02 O1_35 96.2(14)
O1_33 Al02 O1_35 98.4(8)
O1_43 Al02 O1_35 129.5(5)
O1_31 Al03 O1_14 106.2(13)
O1_31 Al03 O1_20 109.3(14)
O1_14 Al03 O1_20 113.6(2)
O1_31 Al03 O1_13 112.6(15)
O1_14 Al03 O1_13 107.5(2)
O1_20 Al03 O1_13 107.8(2)
O1_14 Al03 O1_19 109.3(8)
O1_20 Al03 O1_19 106.4(9)
O1_13 Al03 O1_19 112.3(10)
O1_29 Al04 O1_25 109.3(11)
O1_29 Al04 O1_5 112.2(12)
O1_25 Al04 O1_5 107.1(2)
O1_29 Al04 O1_6 107.3(11)
O1_25 Al04 O1_6 114.3(2)
O1_5 Al04 O1_6 106.9(2)
O1_25 Al04 O1_28 105.2(12)
O1_5 Al04 O1_28 116.0(14)
O1_6 Al04 O1_28 107.8(12)
O1_36 Al05 O1_37 109(3)
O1_36 Al05 O1_1 108(2)
O1_37 Al05 O1_1 110.7(18)
O1_4 Al05 O1_1 113.0(6)
O1_36 Al05 O1_30 110(2)
O1_37 Al05 O1_30 110.5(16)
O1_4 Al05 O1_30 107.2(6)
O1_1 Al05 O1_30 108.7(2)
O1_4 Al05 O1_2 107.8(7)
O1_1 Al05 O1_2 107.3(5)
O1_30 Al05 O1_2 112.8(5)
O1_23 Al06 O1_18 107.2(5)
O1_23 Al06 O1_10 113.2(3)
O1_18 Al06 O1_10 105.8(3)
O1_23 Al06 O1_16 110.2(3)
O1_18 Al06 O1_16 110.6(3)
O1_10 Al06 O1_16 109.7(2)
C1_1 O1_1 Al05 147.4(4)
O1_1 C1_1 C4_1 110.9(4)
O1_1 C1_1 C2_1 107.1(5)
C4_1 C1_1 C2_1 109.1(5)
O1_1 C1_1 C3_1 110.1(5)
C4_1 C1_1 C3_1 109.9(5)
C2_1 C1_1 C3_1 109.7(5)
F3_1 C2_1 F1_1 105.8(6)
F3_1 C2_1 F2_1 108.4(5)
F1_1 C2_1 F2_1 106.7(6)
F3_1 C2_1 C1_1 112.0(5)
F1_1 C2_1 C1_1 111.3(5)
F2_1 C2_1 C1_1 112.3(6)
F4_1 C3_1 F6_1 108.5(6)
F4_1 C3_1 F5_1 107.8(6)
F6_1 C3_1 F5_1 106.2(6)
F4_1 C3_1 C1_1 112.1(5)
F6_1 C3_1 C1_1 111.7(6)
F5_1 C3_1 C1_1 110.2(6)
F9_1 C4_1 F7_1 108.2(5)
F9_1 C4_1 F8_1 107.4(6)
F7_1 C4_1 F8_1 107.4(5)
F9_1 C4_1 C1_1 111.0(5)
F7_1 C4_1 C1_1 110.5(5)
F8_1 C4_1 C1_1 112.1(5)
C1_2 O1_2 Al05 144.9(10)
O1_2 C1_2 C3_2 111.1(8)
O1_2 C1_2 C2_2 112.0(8)
C3_2 C1_2 C2_2 108.4(6)
O1_2 C1_2 C4_2 107.6(8)
C3_2 C1_2 C4_2 109.4(7)
C2_2 C1_2 C4_2 108.4(6)
F3_2 C2_2 F1_2 108.3(8)
F3_2 C2_2 F2_2 106.7(7)
F1_2 C2_2 F2_2 106.6(8)
F3_2 C2_2 C1_2 111.6(6)
F1_2 C2_2 C1_2 110.1(8)
F2_2 C2_2 C1_2 113.2(7)
F5_2 C3_2 F4_2 107.4(8)
F5_2 C3_2 F6_2 108.1(8)
F4_2 C3_2 F6_2 105.6(7)
F5_2 C3_2 C1_2 110.7(8)
F4_2 C3_2 C1_2 111.0(7)
F6_2 C3_2 C1_2 113.7(7)
F7_2 C4_2 F9_2 108.1(9)
F7_2 C4_2 F8_2 107.8(8)
F9_2 C4_2 F8_2 106.7(8)
F7_2 C4_2 C1_2 110.5(8)
F9_2 C4_2 C1_2 111.0(7)
F8_2 C4_2 C1_2 112.5(7)
C1_4 O1_4 Al05 143.3(13)
O1_4 C1_4 C2_4 106.9(10)
O1_4 C1_4 C3_4 112.0(10)
C2_4 C1_4 C3_4 108.9(8)
O1_4 C1_4 C4_4 111.0(10)
C2_4 C1_4 C4_4 109.0(8)
C3_4 C1_4 C4_4 108.8(8)
F3_4 C2_4 F1_4 109.0(9)
F3_4 C2_4 F2_4 106.6(11)
F1_4 C2_4 F2_4 107.5(10)
F3_4 C2_4 C1_4 111.8(10)
F1_4 C2_4 C1_4 110.2(8)
F2_4 C2_4 C1_4 111.6(11)
F5_4 C3_4 F6_4 108.9(10)
F5_4 C3_4 F4_4 106.8(8)
F6_4 C3_4 F4_4 106.1(11)
F5_4 C3_4 C1_4 112.1(8)
F6_4 C3_4 C1_4 112.5(10)
F4_4 C3_4 C1_4 110.1(9)
F9_4 C4_4 F8_4 108.0(11)
F9_4 C4_4 F7_4 108.4(9)
F8_4 C4_4 F7_4 106.8(10)
F9_4 C4_4 C1_4 110.3(9)
F8_4 C4_4 C1_4 112.4(10)
F7_4 C4_4 C1_4 110.7(7)
C1_5 O1_5 Al04 145.4(4)
O1_5 C1_5 C3_5 110.4(5)
O1_5 C1_5 C2_5 111.1(5)
C3_5 C1_5 C2_5 108.8(5)
O1_5 C1_5 C4_5 107.4(5)
C3_5 C1_5 C4_5 110.4(5)
C2_5 C1_5 C4_5 108.7(5)
F3_5 C2_5 F1_5 107.1(5)
F3_5 C2_5 F2_5 107.1(5)
F1_5 C2_5 F2_5 107.6(5)
F3_5 C2_5 C1_5 112.0(5)
F1_5 C2_5 C1_5 110.6(5)
F2_5 C2_5 C1_5 112.3(5)
F5_5 C3_5 F4_5 107.1(5)
F5_5 C3_5 F6_5 107.9(5)
F4_5 C3_5 F6_5 107.0(5)
F5_5 C3_5 C1_5 111.4(5)
F4_5 C3_5 C1_5 110.3(5)
F6_5 C3_5 C1_5 112.9(5)
F9_5 C4_5 F7_5 108.1(6)
F9_5 C4_5 F8_5 108.7(5)
F7_5 C4_5 F8_5 106.5(6)
F9_5 C4_5 C1_5 111.7(6)
F7_5 C4_5 C1_5 109.8(5)
F8_5 C4_5 C1_5 111.9(5)
C1_6 O1_6 Al04 146.8(4)
O1_6 C1_6 C4_6 110.6(5)
O1_6 C1_6 C3_6 110.3(5)
C4_6 C1_6 C3_6 110.1(5)
O1_6 C1_6 C2_6 106.4(5)
C4_6 C1_6 C2_6 108.9(5)
C3_6 C1_6 C2_6 110.5(5)
F1_6 C2_6 F2_6 108.3(5)
F1_6 C2_6 F3_6 107.6(6)
F2_6 C2_6 F3_6 106.1(6)
F1_6 C2_6 C1_6 111.9(6)
F2_6 C2_6 C1_6 111.9(6)
F3_6 C2_6 C1_6 110.8(5)
F4_6 C3_6 F5_6 107.8(6)
F4_6 C3_6 F6_6 108.5(6)
F5_6 C3_6 F6_6 106.7(6)
F4_6 C3_6 C1_6 110.8(5)
F5_6 C3_6 C1_6 111.5(6)
F6_6 C3_6 C1_6 111.3(6)
F9_6 C4_6 F7_6 106.8(6)
F9_6 C4_6 F8_6 108.3(6)
F7_6 C4_6 F8_6 107.0(5)
F9_6 C4_6 C1_6 111.7(5)
F7_6 C4_6 C1_6 110.9(5)
F8_6 C4_6 C1_6 112.0(6)
C1_7 O1_7 Al01 147.7(4)
O1_7 C1_7 C3_7 110.3(5)
O1_7 C1_7 C2_7 107.5(5)
C3_7 C1_7 C2_7 109.9(5)
O1_7 C1_7 C4_7 110.7(5)
C3_7 C1_7 C4_7 109.6(5)
C2_7 C1_7 C4_7 108.8(5)
F3_7 C2_7 F1_7 107.0(6)
F3_7 C2_7 F2_7 107.1(6)
F1_7 C2_7 F2_7 107.7(5)
F3_7 C2_7 C1_7 110.7(5)
F1_7 C2_7 C1_7 111.6(6)
F2_7 C2_7 C1_7 112.5(5)
F4_7 C3_7 F6_7 108.1(6)
F4_7 C3_7 F5_7 107.3(6)
F6_7 C3_7 F5_7 107.6(6)
F4_7 C3_7 C1_7 110.7(5)
F6_7 C3_7 C1_7 112.3(6)
F5_7 C3_7 C1_7 110.6(6)
F9_7 C4_7 F8_7 107.9(6)
F9_7 C4_7 F7_7 108.0(6)
F8_7 C4_7 F7_7 107.9(6)
F9_7 C4_7 C1_7 110.8(6)
F8_7 C4_7 C1_7 111.4(6)
F7_7 C4_7 C1_7 110.7(5)
C1_8 O1_8 Al01 152.7(6)
O1_8 C1_8 C3_8 114.4(6)
O1_8 C1_8 C2_8 110.0(5)
C3_8 C1_8 C2_8 109.0(6)
O1_8 C1_8 C4_8 105.2(6)
C3_8 C1_8 C4_8 108.6(5)
C2_8 C1_8 C4_8 109.4(5)
F3_8 C2_8 F1_8 106.9(6)
F3_8 C2_8 F2_8 109.0(5)
F1_8 C2_8 F2_8 107.3(5)
F3_8 C2_8 C1_8 110.8(5)
F1_8 C2_8 C1_8 110.4(5)
F2_8 C2_8 C1_8 112.3(5)
F5_8 C3_8 F4_8 107.2(6)
F5_8 C3_8 F6_8 107.9(7)
F4_8 C3_8 F6_8 107.0(6)
F5_8 C3_8 C1_8 111.4(6)
F4_8 C3_8 C1_8 111.0(6)
F6_8 C3_8 C1_8 112.0(5)
F8_8 C4_8 F7_8 108.7(6)
F8_8 C4_8 F9_8 105.0(7)
F7_8 C4_8 F9_8 106.5(5)
F8_8 C4_8 C1_8 113.4(5)
F7_8 C4_8 C1_8 110.4(6)
F9_8 C4_8 C1_8 112.3(6)
C1_9 O1_9 Al01 152.8(5)
O1_9 C1_9 C3_9 112.3(6)
O1_9 C1_9 C4_9 110.6(5)
C3_9 C1_9 C4_9 110.7(6)
O1_9 C1_9 C2_9 104.8(6)
C3_9 C1_9 C2_9 109.0(6)
C4_9 C1_9 C2_9 109.1(6)
F2_9 C2_9 F1_9 105.9(7)
F2_9 C2_9 F3_9 106.7(6)
F1_9 C2_9 F3_9 106.7(7)
F2_9 C2_9 C1_9 113.8(7)
F1_9 C2_9 C1_9 112.2(6)
F3_9 C2_9 C1_9 111.2(6)
F6_9 C3_9 F4_9 108.9(9)
F6_9 C3_9 F5_9 107.5(8)
F4_9 C3_9 F5_9 109.1(8)
F6_9 C3_9 C1_9 111.5(7)
F4_9 C3_9 C1_9 108.8(8)
F5_9 C3_9 C1_9 111.1(7)
F9_9 C4_9 F7_9 108.2(6)
F9_9 C4_9 F8_9 105.7(6)
F7_9 C4_9 F8_9 108.1(6)
F9_9 C4_9 C1_9 112.0(6)
F7_9 C4_9 C1_9 110.7(6)
F8_9 C4_9 C1_9 112.0(6)
C1_10 O1_10 Al06 149.3(4)
O1_10 C1_10 C3_10 108.8(5)
O1_10 C1_10 C2_10 112.6(5)
C3_10 C1_10 C2_10 109.8(5)
O1_10 C1_10 C4_10 108.5(5)
C3_10 C1_10 C4_10 108.8(6)
C2_10 C1_10 C4_10 108.2(6)
F3_10 C2_10 F2_10 108.2(6)
F3_10 C2_10 F1_10 105.9(5)
F2_10 C2_10 F1_10 107.9(5)
F3_10 C2_10 C1_10 110.1(5)
F2_10 C2_10 C1_10 112.8(5)
F1_10 C2_10 C1_10 111.7(5)
F4_10 C3_10 F5_10 107.8(7)
F4_10 C3_10 F6_10 107.4(6)
F5_10 C3_10 F6_10 108.0(6)
F4_10 C3_10 C1_10 111.6(6)
F5_10 C3_10 C1_10 110.1(6)
F6_10 C3_10 C1_10 111.8(6)
F8_10 C4_10 F7_10 107.8(7)
F8_10 C4_10 F9_10 107.9(8)
F7_10 C4_10 F9_10 107.9(7)
F8_10 C4_10 C1_10 112.2(6)
F7_10 C4_10 C1_10 110.3(7)
F9_10 C4_10 C1_10 110.6(7)
C1_11 O1_11 Al01 146.8(7)
O1_11 C1_11 C4_11 107.2(7)
O1_11 C1_11 C3_11 110.5(7)
C4_11 C1_11 C3_11 110.8(7)
O1_11 C1_11 C2_11 110.8(7)
C4_11 C1_11 C2_11 108.2(6)
C3_11 C1_11 C2_11 109.3(7)
F1_11 C2_11 F3_11 107.7(8)
F1_11 C2_11 F2_11 108.3(8)
F3_11 C2_11 F2_11 107.3(7)
F1_11 C2_11 C1_11 110.2(7)
F3_11 C2_11 C1_11 110.9(7)
F2_11 C2_11 C1_11 112.3(7)
F5_11 C3_11 F6_11 107.3(9)
F5_11 C3_11 F4_11 107.7(9)
F6_11 C3_11 F4_11 106.4(9)
F5_11 C3_11 C1_11 111.7(9)
F6_11 C3_11 C1_11 113.1(9)
F4_11 C3_11 C1_11 110.5(7)
F9_11 C4_11 F7_11 106.2(8)
F9_11 C4_11 F8_11 107.4(7)
F7_11 C4_11 F8_11 106.4(7)
F9_11 C4_11 C1_11 112.3(7)
F7_11 C4_11 C1_11 111.2(7)
F8_11 C4_11 C1_11 112.9(7)
C1_13 O1_13 Al03 147.0(4)
O1_13 C1_13 C4_13 111.1(5)
O1_13 C1_13 C3_13 107.7(5)
C4_13 C1_13 C3_13 108.9(6)
O1_13 C1_13 C2_13 110.6(5)
C4_13 C1_13 C2_13 109.1(5)
C3_13 C1_13 C2_13 109.5(5)
F3_13 C2_13 F1_13 108.8(6)
F3_13 C2_13 F2_13 107.8(6)
F1_13 C2_13 F2_13 106.4(5)
F3_13 C2_13 C1_13 110.8(5)
F1_13 C2_13 C1_13 111.2(6)
F2_13 C2_13 C1_13 111.7(6)
F4_13 C3_13 F6_13 108.4(7)
F4_13 C3_13 F5_13 108.1(6)
F6_13 C3_13 F5_13 108.0(6)
F4_13 C3_13 C1_13 110.2(6)
F6_13 C3_13 C1_13 111.7(6)
F5_13 C3_13 C1_13 110.4(6)
F7_13 C4_13 F8_13 107.7(7)
F7_13 C4_13 F9_13 107.2(6)
F8_13 C4_13 F9_13 107.8(6)
F7_13 C4_13 C1_13 111.3(6)
F8_13 C4_13 C1_13 112.3(6)
F9_13 C4_13 C1_13 110.2(6)
C1_14 O1_14 Al03 148.4(4)
O1_14 C1_14 C3_14 108.6(5)
O1_14 C1_14 C4_14 110.5(5)
C3_14 C1_14 C4_14 109.1(6)
O1_14 C1_14 C2_14 110.1(5)
C3_14 C1_14 C2_14 109.8(6)
C4_14 C1_14 C2_14 108.6(6)
F3_14 C2_14 F1_14 109.1(7)
F3_14 C2_14 F2_14 107.5(7)
F1_14 C2_14 F2_14 106.7(6)
F3_14 C2_14 C1_14 111.2(6)
F1_14 C2_14 C1_14 111.9(6)
F2_14 C2_14 C1_14 110.2(6)
F6_14 C3_14 F4_14 106.7(7)
F6_14 C3_14 F5_14 108.9(6)
F4_14 C3_14 F5_14 107.4(6)
F6_14 C3_14 C1_14 112.6(6)
F4_14 C3_14 C1_14 110.5(6)
F5_14 C3_14 C1_14 110.5(6)
F7_14 C4_14 F9_14 107.3(6)
F7_14 C4_14 F8_14 108.0(6)
F9_14 C4_14 F8_14 106.4(5)
F7_14 C4_14 C1_14 111.5(6)
F9_14 C4_14 C1_14 110.6(5)
F8_14 C4_14 C1_14 112.8(6)
C1_15 O1_15 Al02 144.6(10)
O1_15 C1_15 C4_15 112.4(11)
O1_15 C1_15 C2_15 100.5(12)
C4_15 C1_15 C2_15 115.4(13)
O1_15 C1_15 C3_15 110.5(12)
C4_15 C1_15 C3_15 109.7(12)
C2_15 C1_15 C3_15 108.1(13)
F1_15 C2_15 F2_15 108.9(18)
F1_15 C2_15 F3_15 110(2)
F2_15 C2_15 F3_15 107.3(14)
F1_15 C2_15 C1_15 112.2(19)
F2_15 C2_15 C1_15 113.1(15)
F3_15 C2_15 C1_15 105.3(14)
F4_15 C3_15 F6_15 107.6(19)
F4_15 C3_15 F5_15 107.2(18)
F6_15 C3_15 F5_15 108.8(14)
F4_15 C3_15 C1_15 110.4(19)
F6_15 C3_15 C1_15 111.7(14)
F5_15 C3_15 C1_15 111.0(13)
F9_15 C4_15 F7_15 106.4(11)
F9_15 C4_15 F8_15 107.6(11)
F7_15 C4_15 F8_15 108.1(10)
F9_15 C4_15 C1_15 110.7(10)
F7_15 C4_15 C1_15 111.0(11)
F8_15 C4_15 C1_15 112.7(12)
C1_16 O1_16 Al06 149.1(4)
O1_16 C1_16 C3_16 109.4(6)
O1_16 C1_16 C4_16 109.4(6)
C3_16 C1_16 C4_16 110.4(6)
O1_16 C1_16 C2_16 110.9(6)
C3_16 C1_16 C2_16 109.0(6)
C4_16 C1_16 C2_16 107.8(6)
F1_16 C2_16 F2_16 108.2(6)
F1_16 C2_16 F3_16 107.4(7)
F2_16 C2_16 F3_16 107.3(7)
F1_16 C2_16 C1_16 111.3(7)
F2_16 C2_16 C1_16 111.6(7)
F3_16 C2_16 C1_16 110.8(6)
F6_16 C3_16 F5_16 106.2(8)
F6_16 C3_16 F4_16 109.0(7)
F5_16 C3_16 F4_16 108.8(7)
F6_16 C3_16 C1_16 114.1(7)
F5_16 C3_16 C1_16 110.4(7)
F4_16 C3_16 C1_16 108.2(7)
F9_16 C4_16 F8_16 108.2(8)
F9_16 C4_16 F7_16 111.5(9)
F8_16 C4_16 F7_16 108.2(8)
F9_16 C4_16 C1_16 109.3(7)
F8_16 C4_16 C1_16 111.5(8)
F7_16 C4_16 C1_16 108.1(7)
C1_17 O1_17 Al02 148.2(14)
O1_17 C1_17 C2_17 108.9(11)
O1_17 C1_17 C4_17 111.9(11)
C2_17 C1_17 C4_17 110.0(9)
O1_17 C1_17 C3_17 109.4(10)
C2_17 C1_17 C3_17 108.7(8)
C4_17 C1_17 C3_17 107.9(10)
F3_17 C2_17 F1_17 107.9(11)
F3_17 C2_17 F2_17 107.1(12)
F1_17 C2_17 F2_17 102.7(11)
F3_17 C2_17 C1_17 112.9(9)
F1_17 C2_17 C1_17 111.2(9)
F2_17 C2_17 C1_17 114.4(11)
F6_17 C3_17 F4_17 111.1(10)
F6_17 C3_17 F5_17 107.5(11)
F4_17 C3_17 F5_17 103.8(11)
F6_17 C3_17 C1_17 115.0(11)
F4_17 C3_17 C1_17 109.7(9)
F5_17 C3_17 C1_17 109.0(10)
F9_17 C4_17 F8_17 109.7(11)
F9_17 C4_17 F7_17 103.2(13)
F8_17 C4_17 F7_17 107.9(14)
F9_17 C4_17 C1_17 112.9(11)
F8_17 C4_17 C1_17 110.8(10)
F7_17 C4_17 C1_17 112.0(12)
C1_19 O1_19 Al03 145(2)
O1_19 C1_19 C4_19 111.5(14)
O1_19 C1_19 C3_19 112.0(16)
C4_19 C1_19 C3_19 109.0(11)
O1_19 C1_19 C2_19 106.4(14)
C4_19 C1_19 C2_19 108.0(11)
C3_19 C1_19 C2_19 109.8(11)
F1_19 C2_19 F2_19 107.3(15)
F1_19 C2_19 F3_19 107.3(13)
F2_19 C2_19 F3_19 107.1(16)
F1_19 C2_19 C1_19 110.7(11)
F2_19 C2_19 C1_19 114.2(17)
F3_19 C2_19 C1_19 109.9(11)
F4_19 C3_19 F6_19 109.5(17)
F4_19 C3_19 F5_19 107.9(12)
F6_19 C3_19 F5_19 108.4(16)
F4_19 C3_19 C1_19 110.5(11)
F6_19 C3_19 C1_19 111.2(16)
F5_19 C3_19 C1_19 109.3(11)
F7_19 C4_19 F9_19 107.8(12)
F7_19 C4_19 F8_19 108.7(16)
F9_19 C4_19 F8_19 108.8(17)
F7_19 C4_19 C1_19 110.8(11)
F9_19 C4_19 C1_19 109.7(11)
F8_19 C4_19 C1_19 111.0(16)
C1_20 O1_20 Al03 146.1(4)
O1_20 C1_20 C3_20 111.5(5)
O1_20 C1_20 C2_20 107.7(5)
C3_20 C1_20 C2_20 109.8(6)
O1_20 C1_20 C4_20 110.8(5)
C3_20 C1_20 C4_20 109.6(6)
C2_20 C1_20 C4_20 107.4(6)
F3_20 C2_20 F1_20 109.0(7)
F3_20 C2_20 F2_20 106.1(7)
F1_20 C2_20 F2_20 108.4(7)
F3_20 C2_20 C1_20 110.0(6)
F1_20 C2_20 C1_20 110.6(7)
F2_20 C2_20 C1_20 112.6(7)
F4_20 C3_20 F6_20 106.7(6)
F4_20 C3_20 F5_20 108.3(6)
F6_20 C3_20 F5_20 108.5(6)
F4_20 C3_20 C1_20 110.3(6)
F6_20 C3_20 C1_20 112.6(6)
F5_20 C3_20 C1_20 110.4(6)
F9_20 C4_20 F7_20 108.9(6)
F9_20 C4_20 F8_20 107.9(6)
F7_20 C4_20 F8_20 107.5(6)
F9_20 C4_20 C1_20 111.0(6)
F7_20 C4_20 C1_20 110.0(5)
F8_20 C4_20 C1_20 111.5(6)
C1_21 O1_21 Al02 148.5(10)
O1_21 C1_21 C3_21 112.8(11)
O1_21 C1_21 C4_21 110.2(12)
C3_21 C1_21 C4_21 116.3(12)
O1_21 C1_21 C2_21 109.8(11)
C3_21 C1_21 C2_21 110.2(11)
C4_21 C1_21 C2_21 96.3(11)
F3_21 C2_21 F2_21 107.6(12)
F3_21 C2_21 F1_21 109.4(12)
F2_21 C2_21 F1_21 108.6(11)
F3_21 C2_21 C1_21 108.7(11)
F2_21 C2_21 C1_21 112.1(11)
F1_21 C2_21 C1_21 110.3(11)
F4_21 C3_21 F6_21 106.0(12)
F4_21 C3_21 F5_21 106.3(17)
F6_21 C3_21 F5_21 107.3(14)
F4_21 C3_21 C1_21 112.0(12)
F6_21 C3_21 C1_21 116.0(13)
F5_21 C3_21 C1_21 108.9(15)
F7_21 C4_21 F9_21 111.2(19)
F7_21 C4_21 F8_21 109.2(14)
F9_21 C4_21 F8_21 109.8(18)
F7_21 C4_21 C1_21 111.5(13)
F9_21 C4_21 C1_21 109.1(19)
F8_21 C4_21 C1_21 105.9(12)
C1_22 O1_22 Al02 146.5(17)
O1_22 C1_22 C2_22 112.2(13)
O1_22 C1_22 C3_22 109.8(13)
C2_22 C1_22 C3_22 110.4(10)
O1_22 C1_22 C4_22 107.0(12)
C2_22 C1_22 C4_22 109.8(9)
C3_22 C1_22 C4_22 107.4(10)
F3_22 C2_22 F2_22 107.3(11)
F3_22 C2_22 F1_22 104.2(12)
F2_22 C2_22 F1_22 107.0(12)
F3_22 C2_22 C1_22 112.6(9)
F2_22 C2_22 C1_22 115.6(11)
F1_22 C2_22 C1_22 109.4(10)
F4_22 C3_22 F6_22 110.0(11)
F4_22 C3_22 F5_22 108.1(11)
F6_22 C3_22 F5_22 105.2(10)
F4_22 C3_22 C1_22 113.5(10)
F6_22 C3_22 C1_22 113.7(10)
F5_22 C3_22 C1_22 105.8(9)
F9_22 C4_22 F8_22 110.1(11)
F9_22 C4_22 F7_22 108.8(12)
F8_22 C4_22 F7_22 104.7(12)
F9_22 C4_22 C1_22 112.4(11)
F8_22 C4_22 C1_22 112.5(10)
F7_22 C4_22 C1_22 107.9(11)
C1_23 O1_23 Al06 160.4(8)
O1_23 C1_23 C4_23 110.6(6)
O1_23 C1_23 C2_23 110.4(6)
C4_23 C1_23 C2_23 112.0(6)
O1_23 C1_23 C3_23 104.7(6)
C4_23 C1_23 C3_23 109.6(6)
C2_23 C1_23 C3_23 109.3(6)
F2_23 C2_23 F1_23 107.1(8)
F2_23 C2_23 F3_23 107.5(7)
F1_23 C2_23 F3_23 108.6(9)
F2_23 C2_23 C1_23 112.6(8)
F1_23 C2_23 C1_23 110.1(6)
F3_23 C2_23 C1_23 110.8(7)
F4_23 C3_23 F5_23 108.8(6)
F4_23 C3_23 F6_23 107.9(7)
F5_23 C3_23 F6_23 106.7(7)
F4_23 C3_23 C1_23 110.6(6)
F5_23 C3_23 C1_23 111.9(6)
F6_23 C3_23 C1_23 110.8(6)
F8_23 C4_23 F7_23 106.8(8)
F8_23 C4_23 F9_23 108.3(7)
F7_23 C4_23 F9_23 108.2(6)
F8_23 C4_23 C1_23 112.0(6)
F7_23 C4_23 C1_23 113.3(6)
F9_23 C4_23 C1_23 108.1(7)
F1_24 C1_24 C6_24 121.0(12)
F1_24 C1_24 C2_24 119.2(12)
C6_24 C1_24 C2_24 119.7(11)
F2_24 C2_24 C3_24 121.8(12)
F2_24 C2_24 C1_24 117.5(12)
C3_24 C2_24 C1_24 120.7(11)
C4_24 C3_24 C2_24 119.2(11)
C4_24 C3_24 H3_24 120.4
C2_24 C3_24 H3_24 120.4
C3_24 C4_24 C5_24 120.4(11)
C3_24 C4_24 H4_24 119.8
C5_24 C4_24 H4_24 119.8
C6_24 C5_24 C4_24 119.0(12)
C6_24 C5_24 H5_24 120.5
C4_24 C5_24 H5_24 120.5
C1_24 C6_24 C5_24 120.9(13)
C1_24 C6_24 H6_24 119.6
C5_24 C6_24 H6_24 119.6
C1_25 O1_25 Al04 148.7(4)
O1_25 C1_25 C2_25 112.1(5)
O1_25 C1_25 C3_25 108.6(5)
C2_25 C1_25 C3_25 108.7(5)
O1_25 C1_25 C4_25 109.8(5)
C2_25 C1_25 C4_25 108.6(5)
C3_25 C1_25 C4_25 109.0(5)
F1_25 C2_25 F2_25 107.9(5)
F1_25 C2_25 F3_25 107.4(5)
F2_25 C2_25 F3_25 107.3(5)
F1_25 C2_25 C1_25 111.5(5)
F2_25 C2_25 C1_25 113.3(5)
F3_25 C2_25 C1_25 109.3(5)
F4_25 C3_25 F6_25 108.0(5)
F4_25 C3_25 F5_25 107.2(5)
F6_25 C3_25 F5_25 108.0(5)
F4_25 C3_25 C1_25 110.1(5)
F6_25 C3_25 C1_25 113.5(5)
F5_25 C3_25 C1_25 109.9(5)
F9_25 C4_25 F7_25 108.1(5)
F9_25 C4_25 F8_25 108.3(5)
F7_25 C4_25 F8_25 108.0(5)
F9_25 C4_25 C1_25 110.0(5)
F7_25 C4_25 C1_25 110.4(5)
F8_25 C4_25 C1_25 111.8(5)
F1_26 C1_26 C2_26 120.1(9)
F1_26 C1_26 C6_26 121.0(10)
C2_26 C1_26 C6_26 118.9(8)
F2_26 C2_26 C1_26 118.1(9)
F2_26 C2_26 C3_26 121.1(10)
C1_26 C2_26 C3_26 120.9(8)
C4_26 C3_26 C2_26 119.2(10)
C4_26 C3_26 H3_26 120.4
C2_26 C3_26 H3_26 120.4
C5_26 C4_26 C3_26 121.3(10)
C5_26 C4_26 H4_26 119.3
C3_26 C4_26 H4_26 119.3
C4_26 C5_26 C6_26 119.8(10)
C4_26 C5_26 H5_26 120.1
C6_26 C5_26 H5_26 120.1
C1_26 C6_26 C5_26 119.9(9)
C1_26 C6_26 H6_26 120.0
C5_26 C6_26 H6_26 120.0
F1_27 C1_27 C2_27 120.8(12)
F1_27 C1_27 C6_27 115.6(12)
C2_27 C1_27 C6_27 123.6(11)
F2_27 C2_27 C1_27 126.8(14)
F2_27 C2_27 C3_27 114.6(14)
C1_27 C2_27 C3_27 118.5(12)
C4_27 C3_27 C2_27 119.5(15)
C4_27 C3_27 H3_27 120.2
C2_27 C3_27 H3_27 120.2
C3_27 C4_27 C5_27 118.9(15)
C3_27 C4_27 H4_27 120.6
C5_27 C4_27 H4_27 120.6
C6_27 C5_27 C4_27 125.5(14)
C6_27 C5_27 H5_27 117.2
C4_27 C5_27 H5_27 117.2
C5_27 C6_27 C1_27 113.8(12)
C5_27 C6_27 H6_27 123.1
C1_27 C6_27 H6_27 123.1
C1_28 O1_28 Al04 151(3)
O1_28 C1_28 C3_28 111(2)
O1_28 C1_28 C4_28 110.8(19)
C3_28 C1_28 C4_28 110.1(11)
O1_28 C1_28 C2_28 107.1(19)
C3_28 C1_28 C2_28 107.6(11)
C4_28 C1_28 C2_28 110.1(11)
F3_28 C2_28 F2_28 108.3(17)
F3_28 C2_28 F1_28 109.5(15)
F2_28 C2_28 F1_28 106.4(11)
F3_28 C2_28 C1_28 110.1(16)
F2_28 C2_28 C1_28 112.4(11)
F1_28 C2_28 C1_28 110.1(10)
F5_28 C3_28 F6_28 107.9(18)
F5_28 C3_28 F4_28 105.3(17)
F6_28 C3_28 F4_28 106.5(15)
F5_28 C3_28 C1_28 113.4(15)
F6_28 C3_28 C1_28 112.8(12)
F4_28 C3_28 C1_28 110.4(14)
F8_28 C4_28 F7_28 107.5(18)
F8_28 C4_28 F9_28 107(2)
F7_28 C4_28 F9_28 107.0(16)
F8_28 C4_28 C1_28 112.7(18)
F7_28 C4_28 C1_28 112.1(11)
F9_28 C4_28 C1_28 110.3(18)
C1_29 O1_29 Al04 149(3)
O1_29 C1_29 C4_29 111.4(17)
O1_29 C1_29 C3_29 109.9(17)
C4_29 C1_29 C3_29 109.0(10)
O1_29 C1_29 C2_29 107.0(17)
C4_29 C1_29 C2_29 110.5(10)
C3_29 C1_29 C2_29 109.1(10)
F3_29 C2_29 F1_29 108.7(15)
F3_29 C2_29 F2_29 107.2(15)
F1_29 C2_29 F2_29 108.3(15)
F3_29 C2_29 C1_29 111.2(15)
F1_29 C2_29 C1_29 109.5(12)
F2_29 C2_29 C1_29 111.7(10)
F4_29 C3_29 F6_29 108.3(17)
F4_29 C3_29 F5_29 107.3(14)
F6_29 C3_29 F5_29 106.9(15)
F4_29 C3_29 C1_29 112.0(15)
F6_29 C3_29 C1_29 111.5(15)
F5_29 C3_29 C1_29 110.5(10)
F7_29 C4_29 F8_29 107.7(10)
F7_29 C4_29 F9_29 107.4(12)
F8_29 C4_29 F9_29 107.1(13)
F7_29 C4_29 C1_29 112.4(10)
F8_29 C4_29 C1_29 111.3(10)
F9_29 C4_29 C1_29 110.6(12)
C1_30 O1_30 Al05 147.3(4)
O1_30 C1_30 C3_30 107.2(5)
O1_30 C1_30 C4_30 110.7(5)
C3_30 C1_30 C4_30 109.2(5)
O1_30 C1_30 C2_30 111.3(4)
C3_30 C1_30 C2_30 109.4(5)
C4_30 C1_30 C2_30 109.1(5)
F3_30 C2_30 F1_30 108.3(5)
F3_30 C2_30 F2_30 108.9(5)
F1_30 C2_30 F2_30 106.6(5)
F3_30 C2_30 C1_30 110.3(5)
F1_30 C2_30 C1_30 110.6(5)
F2_30 C2_30 C1_30 111.9(5)
F5_30 C3_30 F6_30 107.9(5)
F5_30 C3_30 F4_30 106.7(5)
F6_30 C3_30 F4_30 106.6(5)
F5_30 C3_30 C1_30 111.3(5)
F6_30 C3_30 C1_30 112.6(5)
F4_30 C3_30 C1_30 111.3(5)
F9_30 C4_30 F8_30 108.3(5)
F9_30 C4_30 F7_30 107.4(5)
F8_30 C4_30 F7_30 106.6(5)
F9_30 C4_30 C1_30 110.7(5)
F8_30 C4_30 C1_30 112.6(5)
F7_30 C4_30 C1_30 111.1(5)
C1_18 O1_18 Al06 151.8(5)
O1_18 C1_18 C4_18 111.2(7)
O1_18 C1_18 C2_18 107.9(6)
C4_18 C1_18 C2_18 108.1(6)
O1_18 C1_18 C3_18 111.9(6)
C4_18 C1_18 C3_18 108.7(6)
C2_18 C1_18 C3_18 108.9(6)
F3_18 C2_18 F2_18 106.3(8)
F3_18 C2_18 F1_18 106.9(7)
F2_18 C2_18 F1_18 107.2(7)
F3_18 C2_18 C1_18 112.5(7)
F2_18 C2_18 C1_18 112.6(6)
F1_18 C2_18 C1_18 110.9(7)
F4_18 C3_18 F6_18 107.1(6)
F4_18 C3_18 F5_18 106.6(7)
F6_18 C3_18 F5_18 107.4(6)
F4_18 C3_18 C1_18 110.5(6)
F6_18 C3_18 C1_18 113.3(6)
F5_18 C3_18 C1_18 111.6(6)
F8_18 C4_18 F7_18 108.1(7)
F8_18 C4_18 F9_18 107.0(7)
F7_18 C4_18 F9_18 107.0(7)
F8_18 C4_18 C1_18 113.7(6)
F7_18 C4_18 C1_18 110.1(7)
F9_18 C4_18 C1_18 110.6(6)
C1_31 O1_31 Al03 150(3)
O1_31 C1_31 C2_31 111(2)
O1_31 C1_31 C4_31 108(2)
C2_31 C1_31 C4_31 110.2(13)
O1_31 C1_31 C3_31 109.5(19)
C2_31 C1_31 C3_31 108.9(13)
C4_31 C1_31 C3_31 108.5(14)
F1_31 C2_31 F2_31 108(2)
F1_31 C2_31 F3_31 109.8(15)
F2_31 C2_31 F3_31 106(2)
F1_31 C2_31 C1_31 109.3(14)
F2_31 C2_31 C1_31 113(2)
F3_31 C2_31 C1_31 110.9(14)
F4_31 C3_31 F5_31 104.7(16)
F4_31 C3_31 F6_31 110(2)
F5_31 C3_31 F6_31 108(2)
F4_31 C3_31 C1_31 111.2(15)
F5_31 C3_31 C1_31 111.4(13)
F6_31 C3_31 C1_31 111.3(19)
F7_31 C4_31 F8_31 108(2)
F7_31 C4_31 F9_31 109.8(17)
F8_31 C4_31 F9_31 106(2)
F7_31 C4_31 C1_31 111.3(14)
F8_31 C4_31 C1_31 112(2)
F9_31 C4_31 C1_31 108.9(14)
C1_32 O1_32 Al02 151(3)
O1_32 C1_32 C2_32 110(2)
O1_32 C1_32 C4_32 114(2)
C2_32 C1_32 C4_32 110.6(13)
O1_32 C1_32 C3_32 110(2)
C2_32 C1_32 C3_32 107.3(14)
C4_32 C1_32 C3_32 103.9(13)
F1_32 C2_32 F2_32 106.3(18)
F1_32 C2_32 F3_32 112.2(18)
F2_32 C2_32 F3_32 114(2)
F1_32 C2_32 C1_32 109.1(15)
F2_32 C2_32 C1_32 109.7(17)
F3_32 C2_32 C1_32 105.0(14)
F5_32 C3_32 F6_32 104.2(16)
F5_32 C3_32 F4_32 114.9(19)
F6_32 C3_32 F4_32 113.7(19)
F5_32 C3_32 C1_32 110.1(15)
F6_32 C3_32 C1_32 109.5(16)
F4_32 C3_32 C1_32 104.4(15)
F7_32 C4_32 F8_32 112.0(14)
F7_32 C4_32 F9_32 102.8(15)
F8_32 C4_32 F9_32 106.8(16)
F7_32 C4_32 C1_32 109.3(13)
F8_32 C4_32 C1_32 112.8(14)
F9_32 C4_32 C1_32 112.7(14)
C1_33 O1_33 Al02 145(2)
O1_33 C1_33 C2_33 109.9(18)
O1_33 C1_33 C4_33 112.3(15)
C2_33 C1_33 C4_33 110.1(13)
O1_33 C1_33 C3_33 108.2(17)
C2_33 C1_33 C3_33 105.1(13)
C4_33 C1_33 C3_33 111.1(13)
F3_33 C2_33 F2_33 109.2(14)
F3_33 C2_33 F1_33 106.4(18)
F2_33 C2_33 F1_33 104(2)
F3_33 C2_33 C1_33 114.4(13)
F2_33 C2_33 C1_33 113.5(14)
F1_33 C2_33 C1_33 108.6(18)
F4_33 C3_33 F6_33 107(2)
F4_33 C3_33 F5_33 111.5(19)
F6_33 C3_33 F5_33 111.6(19)
F4_33 C3_33 C1_33 109.4(15)
F6_33 C3_33 C1_33 109.9(19)
F5_33 C3_33 C1_33 107.1(15)
F9_33 C4_33 F8_33 107.4(14)
F9_33 C4_33 F7_33 111.2(16)
F8_33 C4_33 F7_33 111.5(15)
F9_33 C4_33 C1_33 110.1(13)
F8_33 C4_33 C1_33 111.7(13)
F7_33 C4_33 C1_33 105.0(14)
F1_34 C1_34 C6_34 123(3)
F1_34 C1_34 C2_34 117(3)
C6_34 C1_34 C2_34 120(2)
F2_34 C2_34 C1_34 116(2)
F2_34 C2_34 C3_34 123(3)
C1_34 C2_34 C3_34 121(2)
C2_34 C3_34 C4_34 119(2)
C2_34 C3_34 H3_34 120.7
C4_34 C3_34 H3_34 120.8
C5_34 C4_34 C3_34 121(2)
C5_34 C4_34 H4_34 119.7
C3_34 C4_34 H4_34 119.7
C4_34 C5_34 C6_34 120(2)
C4_34 C5_34 H5_34 120.1
C6_34 C5_34 H5_34 120.1
C1_34 C6_34 C5_34 120(2)
C1_34 C6_34 H6_34 119.8
C5_34 C6_34 H6_34 119.8
C1_35 O1_35 Al02 147.8(10)
O1_35 C1_35 C4_35 106.3(11)
O1_35 C1_35 C2_35 108.1(11)
C4_35 C1_35 C2_35 121.4(12)
O1_35 C1_35 C3_35 107.6(11)
C4_35 C1_35 C3_35 104.9(12)
C2_35 C1_35 C3_35 107.9(11)
F3_35 C2_35 F1_35 106.2(12)
F3_35 C2_35 F2_35 106.2(11)
F1_35 C2_35 F2_35 105.8(11)
F3_35 C2_35 C1_35 112.9(11)
F1_35 C2_35 C1_35 112.0(11)
F2_35 C2_35 C1_35 113.1(12)
F4_35 C3_35 F6_35 107.3(13)
F4_35 C3_35 F5_35 107.8(15)
F6_35 C3_35 F5_35 108.7(13)
F4_35 C3_35 C1_35 110.6(11)
F6_35 C3_35 C1_35 110.5(11)
F5_35 C3_35 C1_35 111.7(14)
F9_35 C4_35 F8_35 107.7(18)
F9_35 C4_35 F7_35 104.3(18)
F8_35 C4_35 F7_35 105.2(14)
F9_35 C4_35 C1_35 111.7(18)
F8_35 C4_35 C1_35 117.0(13)
F7_35 C4_35 C1_35 109.9(13)
C1_36 O1_36 Al05 152(4)
O1_36 C1_36 C3_36 110(3)
O1_36 C1_36 C2_36 109(3)
C3_36 C1_36 C2_36 111.2(18)
O1_36 C1_36 C4_36 109(3)
C3_36 C1_36 C4_36 108.6(17)
C2_36 C1_36 C4_36 109.0(17)
F2_36 C2_36 F1_36 108(3)
F2_36 C2_36 F3_36 108(2)
F1_36 C2_36 F3_36 108(3)
F2_36 C2_36 C1_36 113(2)
F1_36 C2_36 C1_36 111(3)
F3_36 C2_36 C1_36 110.1(19)
F6_36 C3_36 F4_36 109(2)
F6_36 C3_36 F5_36 107(3)
F4_36 C3_36 F5_36 106(3)
F6_36 C3_36 C1_36 113(2)
F4_36 C3_36 C1_36 110.6(19)
F5_36 C3_36 C1_36 110(3)
F8_36 C4_36 F9_36 109(2)
F8_36 C4_36 F7_36 108(3)
F9_36 C4_36 F7_36 108(3)
F8_36 C4_36 C1_36 111(2)
F9_36 C4_36 C1_36 109.6(19)
F7_36 C4_36 C1_36 111(3)
C1_37 O1_37 Al05 150(4)
O1_37 C1_37 C4_37 108(2)
O1_37 C1_37 C3_37 108(2)
C4_37 C1_37 C3_37 110.6(16)
O1_37 C1_37 C2_37 109(2)
C4_37 C1_37 C2_37 110.9(16)
C3_37 C1_37 C2_37 109.7(16)
F3_37 C2_37 F1_37 109(2)
F3_37 C2_37 F2_37 109(3)
F1_37 C2_37 F2_37 105(2)
F3_37 C2_37 C1_37 111(2)
F1_37 C2_37 C1_37 111.1(17)
F2_37 C2_37 C1_37 112(2)
F5_37 C3_37 F4_37 107(2)
F5_37 C3_37 F6_37 107(2)
F4_37 C3_37 F6_37 107(3)
F5_37 C3_37 C1_37 111.9(17)
F4_37 C3_37 C1_37 110(2)
F6_37 C3_37 C1_37 113(2)
F9_37 C4_37 F8_37 108(3)
F9_37 C4_37 F7_37 108(2)
F8_37 C4_37 F7_37 105(2)
F9_37 C4_37 C1_37 112(2)
F8_37 C4_37 C1_37 112(2)
F7_37 C4_37 C1_37 111.4(17)
C1_38 O1_38 Al01 150(3)
O1_38 C1_38 C2_38 112(2)
O1_38 C1_38 C3_38 109(2)
C2_38 C1_38 C3_38 108.8(19)
O1_38 C1_38 C4_38 109(2)
C2_38 C1_38 C4_38 108.4(17)
C3_38 C1_38 C4_38 109.2(18)
F3_38 C2_38 F1_38 106(3)
F3_38 C2_38 F2_38 110(3)
F1_38 C2_38 F2_38 106(2)
F3_38 C2_38 C1_38 111(2)
F1_38 C2_38 C1_38 111(2)
F2_38 C2_38 C1_38 112(2)
F4_38 C3_38 F5_38 110(3)
F4_38 C3_38 F6_38 108(3)
F5_38 C3_38 F6_38 107(3)
F4_38 C3_38 C1_38 110(2)
F5_38 C3_38 C1_38 110(3)
F6_38 C3_38 C1_38 112(3)
F8_38 C4_38 F9_38 109(3)
F8_38 C4_38 F7_38 107(2)
F9_38 C4_38 F7_38 108(3)
F8_38 C4_38 C1_38 112(2)
F9_38 C4_38 C1_38 111(2)
F7_38 C4_38 C1_38 110(2)
N2_40 Mg1_40 N4_40 176.8(2)
N2_40 Mg1_40 N3_40 88.6(2)
N4_40 Mg1_40 N3_40 90.7(2)
N2_40 Mg1_40 N5_40 88.1(2)
N4_40 Mg1_40 N5_40 88.8(2)
N3_40 Mg1_40 N5_40 91.8(2)
N2_40 Mg1_40 N6_40 92.4(2)
N4_40 Mg1_40 N6_40 88.3(2)
N3_40 Mg1_40 N6_40 177.7(2)
N5_40 Mg1_40 N6_40 90.3(2)
N2_40 Mg1_40 N1_40 91.6(2)
N4_40 Mg1_40 N1_40 91.6(2)
N3_40 Mg1_40 N1_40 89.5(2)
N5_40 Mg1_40 N1_40 178.6(2)
N6_40 Mg1_40 N1_40 88.3(2)
C1_40 N1_40 Mg1_40 175.6(6)
N1_40 C1_40 C2_40 178.4(8)
C5_40 N2_40 Mg1_40 178.5(5)
C1_40 C2_40 H2A_40 109.5
C1_40 C2_40 H2B_40 109.5
H2A_40 C2_40 H2B_40 109.5
C1_40 C2_40 H2C_40 109.5
H2A_40 C2_40 H2C_40 109.5
H2B_40 C2_40 H2C_40 109.5
C3_40 N3_40 Mg1_40 176.7(6)
N3_40 C3_40 C4_40 178.2(8)
C7_40 N4_40 Mg1_40 175.2(6)
C3_40 C4_40 H4A_40 109.5
C3_40 C4_40 H4B_40 109.5
H4A_40 C4_40 H4B_40 109.5
C3_40 C4_40 H4C_40 109.5
H4A_40 C4_40 H4C_40 109.5
H4B_40 C4_40 H4C_40 109.5
C9_40 N5_40 Mg1_40 175.1(5)
N2_40 C5_40 C6_40 178.8(7)
C11_40 N6_40 Mg1_40 175.1(6)
N4_40 C7_40 C8_40 179.5(7)
C7_40 C8_40 H8A_40 109.5
C7_40 C8_40 H8B_40 109.5
H8A_40 C8_40 H8B_40 109.5
C7_40 C8_40 H8C_40 109.5
H8A_40 C8_40 H8C_40 109.5
H8B_40 C8_40 H8C_40 109.5
N5_40 C9_40 C10_40 178.7(7)
C9_40 C10_40 H10A_40 109.5
C9_40 C10_40 H10B_40 109.5
H10A_40 C10_40 H10B_40 109.5
C9_40 C10_40 H10C_40 109.5
H10A_40 C10_40 H10C_40 109.5
H10B_40 C10_40 H10C_40 109.5
N6_40 C11_40 C12_40 178.5(8)
C11_40 C12_40 H12A_40 109.5
C11_40 C12_40 H12B_40 109.5
H12A_40 C12_40 H12B_40 109.5
C11_40 C12_40 H12C_40 109.5
H12A_40 C12_40 H12C_40 109.5
H12B_40 C12_40 H12C_40 109.5
C5_40 C6_40 H6A_40 109.5
C5_40 C6_40 H6B_40 109.5
H6A_40 C6_40 H6B_40 109.5
C5_40 C6_40 H6C_40 109.5
H6A_40 C6_40 H6C_40 109.5
H6B_40 C6_40 H6C_40 109.5
N6_41 Mg1_41 N4_41 92.5(2)
N6_41 Mg1_41 N2_41 88.5(2)
N4_41 Mg1_41 N2_41 178.8(3)
N6_41 Mg1_41 N5_41 175.7(2)
N4_41 Mg1_41 N5_41 91.1(2)
N2_41 Mg1_41 N5_41 87.8(2)
N6_41 Mg1_41 N1_41 88.0(2)
N4_41 Mg1_41 N1_41 89.7(2)
N2_41 Mg1_41 N1_41 90.9(2)
N5_41 Mg1_41 N1_41 89.8(2)
N6_41 Mg1_41 N3_41 88.5(2)
N4_41 Mg1_41 N3_41 90.8(2)
N2_41 Mg1_41 N3_41 88.7(2)
N5_41 Mg1_41 N3_41 93.7(2)
N1_41 Mg1_41 N3_41 176.4(2)
N1_41 C1_41 C2_41 179.6(8)
C3_41 N2_41 Mg1_41 178.2(6)
C1_41 C2_41 H2A_41 109.5
C1_41 C2_41 H2B_41 109.5
H2A_41 C2_41 H2B_41 109.5
C1_41 C2_41 H2C_41 109.5
H2A_41 C2_41 H2C_41 109.5
H2B_41 C2_41 H2C_41 109.5
C5_41 N3_41 Mg1_41 170.6(6)
N2_41 C3_41 C4_41 178.7(7)
C7_41 N4_41 Mg1_41 177.0(6)
C3_41 C4_41 H4A_41 109.5
C3_41 C4_41 H4B_41 109.5
H4A_41 C4_41 H4B_41 109.5
C3_41 C4_41 H4C_41 109.5
H4A_41 C4_41 H4C_41 109.5
H4B_41 C4_41 H4C_41 109.5
C9_41 N5_41 Mg1_41 168.7(6)
N3_41 C5_41 C6_41 178.3(8)
C11_41 N6_41 Mg1_41 176.6(6)
N4_41 C7_41 C8_41 178.4(8)
C7_41 C8_41 H8A_41 109.5
C7_41 C8_41 H8B_41 109.5
H8A_41 C8_41 H8B_41 109.5
C7_41 C8_41 H8C_41 109.5
H8A_41 C8_41 H8C_41 109.5
H8B_41 C8_41 H8C_41 109.5
N5_41 C9_41 C10_41 178.5(9)
C9_41 C10_41 H10A_41 109.5
C9_41 C10_41 H10B_41 109.5
H10A_41 C10_41 H10B_41 109.5
C9_41 C10_41 H10C_41 109.5
H10A_41 C10_41 H10C_41 109.5
H10B_41 C10_41 H10C_41 109.5
N6_41 C11_41 C12_41 179.4(8)
C11_41 C12_41 H12A_41 109.5
C11_41 C12_41 H12B_41 109.5
H12A_41 C12_41 H12B_41 109.5
C11_41 C12_41 H12C_41 109.5
H12A_41 C12_41 H12C_41 109.5
H12B_41 C12_41 H12C_41 109.5
C5_41 C6_41 H6A_41 109.5
C5_41 C6_41 H6B_41 109.5
H6A_41 C6_41 H6B_41 109.5
C5_41 C6_41 H6C_41 109.5
H6A_41 C6_41 H6C_41 109.5
H6B_41 C6_41 H6C_41 109.5
C1_41 N1_41 Mg1_41 177.6(5)
N6_42 Mg1_42 N4_42 90.9(2)
N6_42 Mg1_42 N2_42 89.0(2)
N4_42 Mg1_42 N2_42 176.2(2)
N6_42 Mg1_42 N1_42 91.2(2)
N4_42 Mg1_42 N1_42 87.0(2)
N2_42 Mg1_42 N1_42 89.2(2)
N6_42 Mg1_42 N3_42 88.3(2)
N4_42 Mg1_42 N3_42 90.6(2)
N2_42 Mg1_42 N3_42 93.3(2)
N1_42 Mg1_42 N3_42 177.5(2)
N6_42 Mg1_42 N5_42 176.9(2)
N4_42 Mg1_42 N5_42 86.9(2)
N2_42 Mg1_42 N5_42 93.4(2)
N1_42 Mg1_42 N5_42 90.8(2)
N3_42 Mg1_42 N5_42 89.5(2)
N1_42 C1_42 C2_42 179.5(7)
C3_42 N2_42 Mg1_42 172.0(5)
C1_42 C2_42 H2A_42 109.5
C1_42 C2_42 H2B_42 109.5
H2A_42 C2_42 H2B_42 109.5
C1_42 C2_42 H2C_42 109.5
H2A_42 C2_42 H2C_42 109.5
H2B_42 C2_42 H2C_42 109.5
C5_42 N3_42 Mg1_42 170.6(5)
N2_42 C3_42 C4_42 179.5(8)
C7_42 N4_42 Mg1_42 171.3(5)
C3_42 C4_42 H4A_42 109.5
C3_42 C4_42 H4B_42 109.5
H4A_42 C4_42 H4B_42 109.5
C3_42 C4_42 H4C_42 109.5
H4A_42 C4_42 H4C_42 109.5
H4B_42 C4_42 H4C_42 109.5
C9_42 N5_42 Mg1_42 171.5(5)
N3_42 C5_42 C6_42 178.6(7)
C11_42 N6_42 Mg1_42 176.9(6)
C5_42 C6_42 H6A_42 109.5
C5_42 C6_42 H6B_42 109.5
H6A_42 C6_42 H6B_42 109.5
C5_42 C6_42 H6C_42 109.5
H6A_42 C6_42 H6C_42 109.5
H6B_42 C6_42 H6C_42 109.5
N4_42 C7_42 C8_42 179.1(9)
C7_42 C8_42 H8A_42 109.5
C7_42 C8_42 H8B_42 109.5
H8A_42 C8_42 H8B_42 109.5
C7_42 C8_42 H8C_42 109.5
H8A_42 C8_42 H8C_42 109.5
H8B_42 C8_42 H8C_42 109.5
N5_42 C9_42 C10_42 178.8(8)
C9_42 C10_42 H10A_42 109.5
C9_42 C10_42 H10B_42 109.5
H10A_42 C10_42 H10B_42 109.5
C9_42 C10_42 H10C_42 109.5
H10A_42 C10_42 H10C_42 109.5
H10B_42 C10_42 H10C_42 109.5
N6_42 C11_42 C12_42 179.0(7)
C11_42 C12_42 H12A_42 109.5
C11_42 C12_42 H12B_42 109.5
H12A_42 C12_42 H12B_42 109.5
C11_42 C12_42 H12C_42 109.5
H12A_42 C12_42 H12C_42 109.5
H12B_42 C12_42 H12C_42 109.5
C1_42 N1_42 Mg1_42 178.6(5)
C1_43 O1_43 Al02 150.8(9)
O1_43 C1_43 C4_43 111.7(11)
O1_43 C1_43 C2_43 108.5(10)
C4_43 C1_43 C2_43 103.9(11)
O1_43 C1_43 C3_43 110.7(11)
C4_43 C1_43 C3_43 112.9(12)
C2_43 C1_43 C3_43 108.6(10)
F1_43 C2_43 F3_43 107.6(10)
F1_43 C2_43 F2_43 108.3(11)
F3_43 C2_43 F2_43 108.9(10)
F1_43 C2_43 C1_43 110.5(10)
F3_43 C2_43 C1_43 110.5(10)
F2_43 C2_43 C1_43 110.9(10)
F5_43 C3_43 F6_43 107.4(16)
F5_43 C3_43 F4_43 106.7(16)
F6_43 C3_43 F4_43 107.7(12)
F5_43 C3_43 C1_43 110.8(15)
F6_43 C3_43 C1_43 113.1(12)
F4_43 C3_43 C1_43 111.0(11)
F7_43 C4_43 F9_43 106.3(18)
F7_43 C4_43 F8_43 106.3(12)
F9_43 C4_43 F8_43 106.3(17)
F7_43 C4_43 C1_43 116.9(14)
F9_43 C4_43 C1_43 110.5(17)
F8_43 C4_43 C1_43 110.1(13)
F1_44 C1_44 C2_44 119(3)
F1_44 C1_44 C6_44 120(3)
C2_44 C1_44 C6_44 120(2)
F2_44 C2_44 C3_44 119(3)
F2_44 C2_44 C1_44 121(3)
C3_44 C2_44 C1_44 119(2)
C4_44 C3_44 C2_44 120(3)
C4_44 C3_44 H3_44 119.8
C2_44 C3_44 H3_44 119.8
C3_44 C4_44 C5_44 120(3)
C3_44 C4_44 H4_44 119.9
C5_44 C4_44 H4_44 119.9
C6_44 C5_44 C4_44 119(3)
C6_44 C5_44 H5_44 120.3
C4_44 C5_44 H5_44 120.4
C1_44 C6_44 C5_44 120(3)
C1_44 C6_44 H6_44 119.9
C5_44 C6_44 H6_44 119.9

loop_
_geom_bond_atom_site_label_1
_geom_bond_atom_site_label_2
_geom_bond_distance
Al01 O1_38 1.66(3)
Al01 O1_9 1.691(5)
Al01 O1_8 1.700(5)
Al01 O1_7 1.712(4)
Al01 O1_11 1.730(8)
Al02 O1_32 1.67(3)
Al02 O1_15 1.692(10)
Al02 O1_17 1.701(14)
Al02 O1_21 1.708(9)
Al02 O1_33 1.74(2)
Al02 O1_22 1.747(16)
Al02 O1_43 1.755(9)
Al02 O1_35 1.756(9)
Al03 O1_31 1.70(3)
Al03 O1_14 1.712(4)
Al03 O1_20 1.719(4)
Al03 O1_13 1.729(5)
Al03 O1_19 1.73(2)
Al04 O1_29 1.71(2)
Al04 O1_25 1.718(4)
Al04 O1_5 1.725(4)
Al04 O1_6 1.727(4)
Al04 O1_28 1.74(3)
Al05 O1_36 1.68(4)
Al05 O1_37 1.71(4)
Al05 O1_4 1.721(13)
Al05 O1_1 1.723(4)
Al05 O1_30 1.725(4)
Al05 O1_2 1.741(10)
Al06 O1_23 1.669(6)
Al06 O1_18 1.693(5)
Al06 O1_10 1.711(4)
Al06 O1_16 1.714(5)
O1_1 C1_1 1.356(6)
C1_1 C4_1 1.543(8)
C1_1 C2_1 1.544(8)
C1_1 C3_1 1.547(9)
C2_1 F3_1 1.328(7)
C2_1 F1_1 1.331(8)
C2_1 F2_1 1.346(7)
C3_1 F4_1 1.303(9)
C3_1 F6_1 1.344(8)
C3_1 F5_1 1.353(8)
C4_1 F9_1 1.314(8)
C4_1 F7_1 1.332(8)
C4_1 F8_1 1.338(7)
O1_2 C1_2 1.346(9)
C1_2 C3_2 1.543(10)
C1_2 C2_2 1.551(9)
C1_2 C4_2 1.556(10)
C2_2 F3_2 1.326(9)
C2_2 F1_2 1.341(12)
C2_2 F2_2 1.341(9)
C3_2 F5_2 1.333(12)
C3_2 F4_2 1.336(10)
C3_2 F6_2 1.343(9)
C4_2 F7_2 1.324(12)
C4_2 F9_2 1.328(11)
C4_2 F8_2 1.341(10)
O1_4 C1_4 1.355(10)
C1_4 C2_4 1.549(11)
C1_4 C3_4 1.549(11)
C1_4 C4_4 1.550(11)
C2_4 F3_4 1.321(13)
C2_4 F1_4 1.340(12)
C2_4 F2_4 1.356(13)
C3_4 F5_4 1.314(11)
C3_4 F6_4 1.339(13)
C3_4 F4_4 1.349(12)
C4_4 F9_4 1.330(11)
C4_4 F8_4 1.337(12)
C4_4 F7_4 1.341(11)
O1_5 C1_5 1.361(7)
C1_5 C3_5 1.542(8)
C1_5 C2_5 1.554(8)
C1_5 C4_5 1.556(8)
C2_5 F3_5 1.324(7)
C2_5 F1_5 1.332(7)
C2_5 F2_5 1.343(7)
C3_5 F5_5 1.315(7)
C3_5 F4_5 1.335(8)
C3_5 F6_5 1.340(7)
C4_5 F9_5 1.320(8)
C4_5 F7_5 1.332(8)
C4_5 F8_5 1.344(8)
O1_6 C1_6 1.360(7)
C1_6 C4_6 1.545(9)
C1_6 C3_6 1.546(9)
C1_6 C2_6 1.548(8)
C2_6 F1_6 1.331(8)
C2_6 F2_6 1.339(7)
C2_6 F3_6 1.341(8)
C3_6 F4_6 1.325(7)
C3_6 F5_6 1.333(8)
C3_6 F6_6 1.342(8)
C4_6 F9_6 1.325(8)
C4_6 F7_6 1.343(8)
C4_6 F8_6 1.343(7)
O1_7 C1_7 1.350(7)
C1_7 C3_7 1.539(8)
C1_7 C2_7 1.543(8)
C1_7 C4_7 1.558(9)
C2_7 F3_7 1.325(8)
C2_7 F1_7 1.329(8)
C2_7 F2_7 1.337(7)
C3_7 F4_7 1.327(8)
C3_7 F6_7 1.335(8)
C3_7 F5_7 1.336(9)
C4_7 F9_7 1.314(8)
C4_7 F8_7 1.335(8)
C4_7 F7_7 1.340(8)
O1_8 C1_8 1.356(8)
C1_8 C3_8 1.539(10)
C1_8 C2_8 1.549(8)
C1_8 C4_8 1.553(9)
C2_8 F3_8 1.318(7)
C2_8 F1_8 1.326(8)
C2_8 F2_8 1.335(7)
C3_8 F5_8 1.322(8)
C3_8 F4_8 1.338(8)
C3_8 F6_8 1.354(8)
C4_8 F8_8 1.304(9)
C4_8 F7_8 1.336(8)
C4_8 F9_8 1.349(8)
O1_9 C1_9 1.342(7)
C1_9 C3_9 1.519(10)
C1_9 C4_9 1.541(9)
C1_9 C2_9 1.547(9)
C2_9 F2_9 1.312(9)
C2_9 F1_9 1.333(9)
C2_9 F3_9 1.337(9)
C3_9 F6_9 1.328(10)
C3_9 F4_9 1.338(11)
C3_9 F5_9 1.343(10)
C4_9 F9_9 1.320(9)
C4_9 F7_9 1.335(9)
C4_9 F8_9 1.340(7)
O1_10 C1_10 1.356(7)
C1_10 C3_10 1.537(9)
C1_10 C2_10 1.543(9)
C1_10 C4_10 1.555(9)
C2_10 F3_10 1.327(7)
C2_10 F2_10 1.328(7)
C2_10 F1_10 1.338(8)
C3_10 F4_10 1.308(8)
C3_10 F5_10 1.339(9)
C3_10 F6_10 1.341(8)
C4_10 F8_10 1.327(9)
C4_10 F7_10 1.329(10)
C4_10 F9_10 1.337(10)
O1_11 C1_11 1.360(9)
C1_11 C4_11 1.535(11)
C1_11 C3_11 1.537(10)
C1_11 C2_11 1.564(10)
C2_11 F1_11 1.325(11)
C2_11 F3_11 1.335(10)
C2_11 F2_11 1.340(10)
C3_11 F5_11 1.329(12)
C3_11 F6_11 1.332(11)
C3_11 F4_11 1.332(11)
C4_11 F9_11 1.316(10)
C4_11 F7_11 1.335(10)
C4_11 F8_11 1.340(9)
O1_13 C1_13 1.351(7)
C1_13 C4_13 1.549(9)
C1_13 C3_13 1.552(9)
C1_13 C2_13 1.557(9)
C2_13 F3_13 1.319(8)
C2_13 F1_13 1.326(8)
C2_13 F2_13 1.345(8)
C3_13 F4_13 1.311(9)
C3_13 F6_13 1.325(8)
C3_13 F5_13 1.334(9)
C4_13 F7_13 1.318(9)
C4_13 F8_13 1.334(8)
C4_13 F9_13 1.335(8)
O1_14 C1_14 1.352(7)
C1_14 C3_14 1.539(9)
C1_14 C4_14 1.547(10)
C1_14 C2_14 1.564(10)
C2_14 F3_14 1.315(9)
C2_14 F1_14 1.317(8)
C2_14 F2_14 1.352(8)
C3_14 F6_14 1.327(8)
C3_14 F4_14 1.331(9)
C3_14 F5_14 1.336(9)
C4_14 F7_14 1.331(9)
C4_14 F9_14 1.339(8)
C4_14 F8_14 1.349(7)
O1_15 C1_15 1.366(14)
C1_15 C4_15 1.542(14)
C1_15 C2_15 1.547(15)
C1_15 C3_15 1.554(16)
C2_15 F1_15 1.324(16)
C2_15 F2_15 1.336(16)
C2_15 F3_15 1.337(16)
C3_15 F4_15 1.326(16)
C3_15 F6_15 1.332(16)
C3_15 F5_15 1.334(16)
C4_15 F9_15 1.334(14)
C4_15 F7_15 1.336(13)
C4_15 F8_15 1.337(13)
O1_16 C1_16 1.335(8)
C1_16 C3_16 1.533(10)
C1_16 C4_16 1.552(10)
C1_16 C2_16 1.553(10)
C2_16 F1_16 1.303(9)
C2_16 F2_16 1.343(8)
C2_16 F3_16 1.362(9)
C3_16 F6_16 1.323(9)
C3_16 F5_16 1.356(10)
C3_16 F4_16 1.383(10)
C4_16 F9_16 1.333(10)
C4_16 F8_16 1.339(11)
C4_16 F7_16 1.363(11)
O1_17 C1_17 1.343(13)
C1_17 C2_17 1.533(12)
C1_17 C4_17 1.537(13)
C1_17 C3_17 1.557(12)
C2_17 F3_17 1.289(13)
C2_17 F1_17 1.344(13)
C2_17 F2_17 1.347(14)
C3_17 F6_17 1.274(13)
C3_17 F4_17 1.335(12)
C3_17 F5_17 1.368(15)
C4_17 F9_17 1.287(14)
C4_17 F8_17 1.358(12)
C4_17 F7_17 1.360(16)
O1_19 C1_19 1.345(13)
C1_19 C4_19 1.546(14)
C1_19 C3_19 1.548(14)
C1_19 C2_19 1.554(14)
C2_19 F1_19 1.320(14)
C2_19 F2_19 1.328(15)
C2_19 F3_19 1.345(14)
C3_19 F4_19 1.320(14)
C3_19 F6_19 1.328(15)
C3_19 F5_19 1.342(14)
C4_19 F7_19 1.329(13)
C4_19 F9_19 1.332(14)
C4_19 F8_19 1.340(16)
O1_20 C1_20 1.348(7)
C1_20 C3_20 1.530(9)
C1_20 C2_20 1.554(9)
C1_20 C4_20 1.568(9)
C2_20 F3_20 1.331(10)
C2_20 F1_20 1.336(10)
C2_20 F2_20 1.337(9)
C3_20 F4_20 1.328(8)
C3_20 F6_20 1.346(8)
C3_20 F5_20 1.350(8)
C4_20 F9_20 1.311(8)
C4_20 F7_20 1.335(9)
C4_20 F8_20 1.348(8)
O1_21 C1_21 1.337(14)
C1_21 C3_21 1.519(15)
C1_21 C4_21 1.544(15)
C1_21 C2_21 1.558(15)
C2_21 F3_21 1.321(14)
C2_21 F2_21 1.327(14)
C2_21 F1_21 1.329(14)
C3_21 F4_21 1.326(15)
C3_21 F6_21 1.353(14)
C3_21 F5_21 1.356(16)
C4_21 F7_21 1.301(15)
C4_21 F9_21 1.321(16)
C4_21 F8_21 1.359(15)
O1_22 C1_22 1.351(13)
C1_22 C2_22 1.536(13)
C1_22 C3_22 1.539(14)
C1_22 C4_22 1.562(13)
C2_22 F3_22 1.312(13)
C2_22 F2_22 1.320(14)
C2_22 F1_22 1.324(14)
C3_22 F4_22 1.296(13)
C3_22 F6_22 1.316(12)
C3_22 F5_22 1.400(14)
C4_22 F9_22 1.299(14)
C4_22 F8_22 1.331(13)
C4_22 F7_22 1.389(15)
O1_23 C1_23 1.342(8)
C1_23 C4_23 1.509(9)
C1_23 C2_23 1.532(9)
C1_23 C3_23 1.560(9)
C2_23 F2_23 1.319(10)
C2_23 F1_23 1.327(9)
C2_23 F3_23 1.347(10)
C3_23 F4_23 1.300(9)
C3_23 F5_23 1.320(8)
C3_23 F6_23 1.332(9)
C4_23 F8_23 1.310(9)
C4_23 F7_23 1.326(9)
C4_23 F9_23 1.355(9)
C1_24 F1_24 1.347(12)
C1_24 C6_24 1.355(14)
C1_24 C2_24 1.374(13)
C2_24 F2_24 1.342(14)
C2_24 C3_24 1.374(13)
C3_24 C4_24 1.370(14)
C3_24 H3_24 0.9500
C4_24 C5_24 1.386(14)
C4_24 H4_24 0.9500
C5_24 C6_24 1.375(14)
C5_24 H5_24 0.9500
C6_24 H6_24 0.9500
O1_25 C1_25 1.345(7)
C1_25 C2_25 1.551(8)
C1_25 C3_25 1.555(8)
C1_25 C4_25 1.567(7)
C2_25 F1_25 1.333(7)
C2_25 F2_25 1.335(7)
C2_25 F3_25 1.336(7)
C3_25 F4_25 1.332(7)
C3_25 F6_25 1.335(7)
C3_25 F5_25 1.336(7)
C4_25 F9_25 1.323(7)
C4_25 F7_25 1.332(7)
C4_25 F8_25 1.334(7)
C1_26 F1_26 1.313(9)
C1_26 C2_26 1.367(12)
C1_26 C6_26 1.367(12)
C2_26 F2_26 1.334(10)
C2_26 C3_26 1.370(12)
C3_26 C4_26 1.363(13)
C3_26 H3_26 0.9500
C4_26 C5_26 1.329(13)
C4_26 H4_26 0.9500
C5_26 C6_26 1.395(13)
C5_26 H5_26 0.9500
C6_26 H6_26 0.9500
C1_27 F1_27 1.293(11)
C1_27 C2_27 1.367(13)
C1_27 C6_27 1.384(12)
C2_27 F2_27 1.297(12)
C2_27 C3_27 1.423(15)
C3_27 C4_27 1.315(15)
C3_27 H3_27 0.9500
C4_27 C5_27 1.390(15)
C4_27 H4_27 0.9500
C5_27 C6_27 1.352(14)
C5_27 H5_27 0.9500
C6_27 H6_27 0.9500
O1_28 C1_28 1.353(16)
C1_28 C3_28 1.540(15)
C1_28 C4_28 1.549(15)
C1_28 C2_28 1.558(15)
C2_28 F3_28 1.326(17)
C2_28 F2_28 1.332(13)
C2_28 F1_28 1.340(14)
C3_28 F5_28 1.320(17)
C3_28 F6_28 1.347(14)
C3_28 F4_28 1.352(15)
C4_28 F8_28 1.332(17)
C4_28 F7_28 1.333(14)
C4_28 F9_28 1.339(17)
O1_29 C1_29 1.350(14)
C1_29 C4_29 1.547(14)
C1_29 C3_29 1.553(14)
C1_29 C2_29 1.555(13)
C2_29 F3_29 1.316(16)
C2_29 F1_29 1.326(16)
C2_29 F2_29 1.343(12)
C3_29 F4_29 1.330(16)
C3_29 F6_29 1.337(16)
C3_29 F5_29 1.340(14)
C4_29 F7_29 1.328(12)
C4_29 F8_29 1.338(13)
C4_29 F9_29 1.346(15)
O1_30 C1_30 1.354(6)
C1_30 C3_30 1.545(8)
C1_30 C4_30 1.551(8)
C1_30 C2_30 1.563(8)
C2_30 F3_30 1.315(7)
C2_30 F1_30 1.337(7)
C2_30 F2_30 1.343(7)
C3_30 F5_30 1.321(7)
C3_30 F6_30 1.343(7)
C3_30 F4_30 1.345(7)
C4_30 F9_30 1.329(7)
C4_30 F8_30 1.331(7)
C4_30 F7_30 1.343(8)
O1_18 C1_18 1.339(8)
C1_18 C4_18 1.542(10)
C1_18 C2_18 1.548(10)
C1_18 C3_18 1.551(10)
C2_18 F3_18 1.323(9)
C2_18 F2_18 1.332(9)
C2_18 F1_18 1.335(9)
C3_18 F4_18 1.330(9)
C3_18 F6_18 1.330(8)
C3_18 F5_18 1.332(10)
C4_18 F8_18 1.330(8)
C4_18 F7_18 1.331(9)
C4_18 F9_18 1.342(9)
O1_31 C1_31 1.353(16)
C1_31 C2_31 1.550(16)
C1_31 C4_31 1.551(16)
C1_31 C3_31 1.553(16)
C2_31 F1_31 1.326(16)
C2_31 F2_31 1.333(17)
C2_31 F3_31 1.336(17)
C3_31 F4_31 1.321(16)
C3_31 F5_31 1.322(17)
C3_31 F6_31 1.328(17)
C4_31 F7_31 1.334(17)
C4_31 F8_31 1.342(17)
C4_31 F9_31 1.347(17)
O1_32 C1_32 1.342(17)
C1_32 C2_32 1.550(17)
C1_32 C4_32 1.556(16)
C1_32 C3_32 1.564(17)
C2_32 F1_32 1.304(17)
C2_32 F2_32 1.323(18)
C2_32 F3_32 1.382(17)
C3_32 F5_32 1.318(17)
C3_32 F6_32 1.358(17)
C3_32 F4_32 1.377(18)
C4_32 F7_32 1.308(16)
C4_32 F8_32 1.315(15)
C4_32 F9_32 1.336(17)
O1_33 C1_33 1.348(17)
C1_33 C2_33 1.540(16)
C1_33 C4_33 1.550(16)
C1_33 C3_33 1.563(16)
C2_33 F3_33 1.317(16)
C2_33 F2_33 1.341(16)
C2_33 F1_33 1.371(18)
C3_33 F4_33 1.317(17)
C3_33 F6_33 1.338(17)
C3_33 F5_33 1.363(17)
C4_33 F9_33 1.330(16)
C4_33 F8_33 1.349(15)
C4_33 F7_33 1.364(17)
C1_34 F1_34 1.33(2)
C1_34 C6_34 1.361(19)
C1_34 C2_34 1.372(19)
C2_34 F2_34 1.33(2)
C2_34 C3_34 1.372(19)
C3_34 C4_34 1.39(2)
C3_34 H3_34 0.9500
C4_34 C5_34 1.37(2)
C4_34 H4_34 0.9500
C5_34 C6_34 1.37(2)
C5_34 H5_34 0.9500
C6_34 H6_34 0.9500
O1_35 C1_35 1.358(14)
C1_35 C4_35 1.539(15)
C1_35 C2_35 1.541(15)
C1_35 C3_35 1.555(15)
C2_35 F3_35 1.347(14)
C2_35 F1_35 1.348(13)
C2_35 F2_35 1.350(13)
C3_35 F4_35 1.319(15)
C3_35 F6_35 1.330(14)
C3_35 F5_35 1.341(15)
C4_35 F9_35 1.328(16)
C4_35 F8_35 1.340(15)
C4_35 F7_35 1.358(16)
O1_36 C1_36 1.350(19)
C1_36 C3_36 1.546(18)
C1_36 C2_36 1.550(18)
C1_36 C4_36 1.554(18)
C2_36 F2_36 1.333(19)
C2_36 F1_36 1.335(19)
C2_36 F3_36 1.336(18)
C3_36 F6_36 1.329(19)
C3_36 F4_36 1.331(19)
C3_36 F5_36 1.340(19)
C4_36 F8_36 1.325(19)
C4_36 F9_36 1.330(19)
C4_36 F7_36 1.335(19)
O1_37 C1_37 1.363(18)
C1_37 C4_37 1.544(17)
C1_37 C3_37 1.550(17)
C1_37 C2_37 1.551(17)
C2_37 F3_37 1.326(19)
C2_37 F1_37 1.333(18)
C2_37 F2_37 1.337(19)
C3_37 F5_37 1.325(18)
C3_37 F4_37 1.334(19)
C3_37 F6_37 1.341(18)
C4_37 F9_37 1.327(18)
C4_37 F8_37 1.341(18)
C4_37 F7_37 1.342(18)
O1_38 C1_38 1.352(19)
C1_38 C2_38 1.541(18)
C1_38 C3_38 1.550(18)
C1_38 C4_38 1.552(18)
C2_38 F3_38 1.330(19)
C2_38 F1_38 1.342(19)
C2_38 F2_38 1.350(19)
C3_38 F4_38 1.326(19)
C3_38 F5_38 1.332(19)
C3_38 F6_38 1.335(19)
C4_38 F8_38 1.322(19)
C4_38 F9_38 1.326(19)
C4_38 F7_38 1.339(19)
Mg1_40 N2_40 2.133(6)
Mg1_40 N4_40 2.157(6)
Mg1_40 N3_40 2.158(6)
Mg1_40 N5_40 2.159(6)
Mg1_40 N6_40 2.159(6)
Mg1_40 N1_40 2.164(6)
N1_40 C1_40 1.136(8)
C1_40 C2_40 1.460(10)
N2_40 C5_40 1.145(8)
C2_40 H2A_40 0.9800
C2_40 H2B_40 0.9800
C2_40 H2C_40 0.9800
N3_40 C3_40 1.126(8)
C3_40 C4_40 1.480(10)
N4_40 C7_40 1.136(8)
C4_40 H4A_40 0.9800
C4_40 H4B_40 0.9800
C4_40 H4C_40 0.9800
N5_40 C9_40 1.160(9)
C5_40 C6_40 1.450(10)
N6_40 C11_40 1.138(8)
C7_40 C8_40 1.454(10)
C8_40 H8A_40 0.9800
C8_40 H8B_40 0.9800
C8_40 H8C_40 0.9800
C9_40 C10_40 1.437(9)
C10_40 H10A_40 0.9800
C10_40 H10B_40 0.9800
C10_40 H10C_40 0.9800
C11_40 C12_40 1.451(9)
C12_40 H12A_40 0.9800
C12_40 H12B_40 0.9800
C12_40 H12C_40 0.9800
C6_40 H6A_40 0.9800
C6_40 H6B_40 0.9800
C6_40 H6C_40 0.9800
Mg1_41 N6_41 2.136(6)
Mg1_41 N4_41 2.137(6)
Mg1_41 N2_41 2.145(6)
Mg1_41 N5_41 2.148(6)
Mg1_41 N1_41 2.162(6)
Mg1_41 N3_41 2.178(6)
C1_41 N1_41 1.149(8)
C1_41 C2_41 1.449(10)
N2_41 C3_41 1.115(8)
C2_41 H2A_41 0.9800
C2_41 H2B_41 0.9800
C2_41 H2C_41 0.9800
N3_41 C5_41 1.120(9)
C3_41 C4_41 1.465(9)
N4_41 C7_41 1.141(8)
C4_41 H4A_41 0.9800
C4_41 H4B_41 0.9800
C4_41 H4C_41 0.9800
N5_41 C9_41 1.131(9)
C5_41 C6_41 1.462(10)
N6_41 C11_41 1.133(9)
C7_41 C8_41 1.442(10)
C8_41 H8A_41 0.9800
C8_41 H8B_41 0.9800
C8_41 H8C_41 0.9800
C9_41 C10_41 1.450(11)
C10_41 H10A_41 0.9800
C10_41 H10B_41 0.9800
C10_41 H10C_41 0.9800
C11_41 C12_41 1.441(10)
C12_41 H12A_41 0.9800
C12_41 H12B_41 0.9800
C12_41 H12C_41 0.9800
C6_41 H6A_41 0.9800
C6_41 H6B_41 0.9800
C6_41 H6C_41 0.9800
Mg1_42 N6_42 2.153(6)
Mg1_42 N4_42 2.156(6)
Mg1_42 N2_42 2.156(6)
Mg1_42 N1_42 2.157(6)
Mg1_42 N3_42 2.158(6)
Mg1_42 N5_42 2.162(5)
C1_42 N1_42 1.140(9)
C1_42 C2_42 1.458(11)
N2_42 C3_42 1.128(8)
C2_42 H2A_42 0.9800
C2_42 H2B_42 0.9800
C2_42 H2C_42 0.9800
N3_42 C5_42 1.150(8)
C3_42 C4_42 1.457(9)
N4_42 C7_42 1.139(8)
C4_42 H4A_42 0.9800
C4_42 H4B_42 0.9800
C4_42 H4C_42 0.9800
N5_42 C9_42 1.121(8)
C5_42 C6_42 1.443(10)
N6_42 C11_42 1.127(8)
C6_42 H6A_42 0.9800
C6_42 H6B_42 0.9800
C6_42 H6C_42 0.9800
C7_42 C8_42 1.447(9)
C8_42 H8A_42 0.9800
C8_42 H8B_42 0.9800
C8_42 H8C_42 0.9800
C9_42 C10_42 1.462(9)
C10_42 H10A_42 0.9800
C10_42 H10B_42 0.9800
C10_42 H10C_42 0.9800
C11_42 C12_42 1.463(9)
C12_42 H12A_42 0.9800
C12_42 H12B_42 0.9800
C12_42 H12C_42 0.9800
O1_43 C1_43 1.365(13)
C1_43 C4_43 1.536(14)
C1_43 C2_43 1.558(14)
C1_43 C3_43 1.560(14)
C2_43 F1_43 1.321(13)
C2_43 F3_43 1.322(12)
C2_43 F2_43 1.330(13)
C3_43 F5_43 1.332(15)
C3_43 F6_43 1.333(14)
C3_43 F4_43 1.334(14)
C4_43 F7_43 1.317(14)
C4_43 F9_43 1.342(16)
C4_43 F8_43 1.354(15)
C1_44 F1_44 1.32(2)
C1_44 C2_44 1.369(19)
C1_44 C6_44 1.370(19)
C2_44 F2_44 1.32(2)
C2_44 C3_44 1.369(19)
C3_44 C4_44 1.37(2)
C3_44 H3_44 0.9500
C4_44 C5_44 1.37(2)
C4_44 H4_44 0.9500
C5_44 C6_44 1.37(2)
C5_44 H5_44 0.9500
C6_44 H6_44 0.9500
